data_1573688
loop_
_publ_author_name
'Zhu, Yikun'
'Borstelmann, Jan'
'Nei\&s, Christian'
'Zheng, Wei'
'G\"orling, Andreas'
'Kivala, Milan'
'Petrukhina, Marina A.'

_publ_section_title
;
 Stepwise reduction of an asymmetric \p-expanded pyracylene towards the
 crystalline radical trianion
;
_journal_name_full 'Chemical Science'
_journal_paper_doi 10.1039/D4SC08255A
_journal_year 2025
_chemical_formula_moiety 'C126 H150 O12 Rb2, 2.5(C4 H8 O)'
_chemical_formula_sum 'C136 H170 O14.5 Rb2'
_chemical_formula_weight 2207.65
_space_group_crystal_system tetragonal
_space_group_IT_number 88
_space_group_name_Hall '-I 4ad'
_space_group_name_H-M_alt 'I 41/a :2'
_atom_sites_solution_hydrogens geom
_atom_sites_solution_primary dual
_atom_sites_solution_secondary difmap
_audit_creation_date 2023-12-13
_audit_creation_method
;
Olex2 1.5-ac6-012
(compiled 2023.08.24 svn.re1ec1418 for Rigaku Oxford Diffraction, GUI svn.r6817)
;
_audit_update_record
;
2024-10-18 deposited with the CCDC.	2025-01-13 downloaded from the CCDC.
;
_cell_angle_alpha 90
_cell_angle_beta 90
_cell_angle_gamma 90
_cell_formula_units_Z 16
_cell_length_a 27.49950(10)
_cell_length_b 27.49950(10)
_cell_length_c 70.8136(5)
_cell_measurement_reflns_used 33472
_cell_measurement_temperature 100(1)
_cell_measurement_theta_max 78.6370
_cell_measurement_theta_min 2.4570
_cell_volume 53550.8(5)
_computing_cell_refinement 'CrysAlisPro 1.171.43.100a (Rigaku OD, 2023)'
_computing_data_collection 'CrysAlisPro 1.171.43.100a (Rigaku OD, 2023)'
_computing_data_reduction 'CrysAlisPro 1.171.43.100a (Rigaku OD, 2023)'
_computing_molecular_graphics 'Olex2 1.5-ac6-012 (Dolomanov et al., 2009)'
_computing_publication_material 'Olex2 1.5-ac6-012 (Dolomanov et al., 2009)'
_computing_structure_refinement 'SHELXL 2019/3 (Sheldrick, 2018)'
_computing_structure_solution 'SHELXT 2018/2 (Sheldrick, 2018)'
_diffrn_ambient_environment N~2~
_diffrn_ambient_temperature 100(1)
_diffrn_detector 'Hybrid Pixel Array Detector'
_diffrn_detector_area_resol_mean 10.0000
_diffrn_detector_type HyPix
_diffrn_measured_fraction_theta_full 0.997
_diffrn_measured_fraction_theta_max 0.967
_diffrn_measurement_details
;
List of Runs (angles in degrees, time in seconds):

  # Type    Start    End  Width  t~exp~   \w     \q     \k     \f   Frames
#--------------------------------------------------------------------------
  1  \w    -76.00  16.72   0.38   10.00    --  -49.93 101.00 -72.00  244
  2  \w    109.00 168.66   0.38   40.00    --  111.50 101.00 -72.00  157
  3  \w    107.00 131.70   0.38   40.00    --  111.50  61.00 -90.00   65
  4  \w    140.00 166.22   0.38   40.00    --  111.50  61.00 -90.00   69
  5  \w    -19.00  16.72   0.38   10.00    --  -49.93  19.00 -60.00   94
  6  \w    104.00 175.82   0.38   40.00    --  111.50  15.00-150.00  189
  7  \w     48.00  74.22   0.38   40.00    --  111.50 -61.00 -90.00   69
  8  \w     41.00  66.08   0.38   40.00    --  111.50 -61.00 -60.00   66
  9  \w     42.00  67.08   0.38   40.00    --  111.50 -61.00 -30.00   66
 10  \w     62.00  87.08   0.38   40.00    --  111.50 -77.00-180.00   66
 11  \w     56.00  94.00   0.38   40.00    --  111.50-140.00 116.00  100
;
_diffrn_measurement_device 'four-circle diffractometer'
_diffrn_measurement_device_type 'XtaLAB Synergy, Dualflex, HyPix'
_diffrn_measurement_method '\w scans'
_diffrn_orient_matrix_type 'CrysAlisPro convention (1999,Acta A55,543-557)'
_diffrn_orient_matrix_UB_11 -0.0077212000
_diffrn_orient_matrix_UB_12 -0.0464832000
_diffrn_orient_matrix_UB_13 -0.0117997000
_diffrn_orient_matrix_UB_21 -0.0149203000
_diffrn_orient_matrix_UB_22 0.0312657000
_diffrn_orient_matrix_UB_23 -0.0170859000
_diffrn_orient_matrix_UB_31 0.0534418000
_diffrn_orient_matrix_UB_32 0.0020149000
_diffrn_orient_matrix_UB_33 -0.0065014000
_diffrn_radiation_monochromator mirror
_diffrn_radiation_probe x-ray
_diffrn_radiation_type 'Cu K\a'
_diffrn_radiation_wavelength 1.54178
_diffrn_reflns_av_R_equivalents 0.0330
_diffrn_reflns_av_unetI/netI 0.0280
_diffrn_reflns_Laue_measured_fraction_full 0.997
_diffrn_reflns_Laue_measured_fraction_max 0.967
_diffrn_reflns_limit_h_max 34
_diffrn_reflns_limit_h_min -35
_diffrn_reflns_limit_k_max 27
_diffrn_reflns_limit_k_min -35
_diffrn_reflns_limit_l_max 90
_diffrn_reflns_limit_l_min -71
_diffrn_reflns_number 105590
_diffrn_reflns_point_group_measured_fraction_full 0.997
_diffrn_reflns_point_group_measured_fraction_max 0.967
_diffrn_reflns_theta_full 67.679
_diffrn_reflns_theta_max 79.714
_diffrn_reflns_theta_min 2.592
_diffrn_source 'micro-focus sealed X-ray tube'
_diffrn_source_type 'PhotonJet (Cu) X-ray Source'
_exptl_absorpt_coefficient_mu 1.385
_exptl_absorpt_correction_T_max 1.00000
_exptl_absorpt_correction_T_min 0.89488
_exptl_absorpt_correction_type multi-scan
_exptl_absorpt_process_details
;
CrysAlisPro 1.171.43.100a (Rigaku Oxford Diffraction, 2023)
Empirical absorption correction using spherical harmonics,
implemented in SCALE3 ABSPACK scaling algorithm.
;
_exptl_crystal_colour black
_exptl_crystal_colour_primary black
_exptl_crystal_density_diffrn 1.095
_exptl_crystal_density_meas ?
_exptl_crystal_density_method none
_exptl_crystal_description plate
_exptl_crystal_F_000 18816
_exptl_crystal_size_max 0.16
_exptl_crystal_size_mid 0.09
_exptl_crystal_size_min 0.03
_refine_diff_density_max 0.371
_refine_diff_density_min -0.359
_refine_diff_density_rms 0.045
_refine_ls_extinction_method none
_refine_ls_goodness_of_fit_ref 1.031
_refine_ls_hydrogen_treatment constr
_refine_ls_matrix_type full
_refine_ls_number_parameters 1890
_refine_ls_number_reflns 28218
_refine_ls_number_restraints 2226
_refine_ls_restrained_S_all 1.076
_refine_ls_R_factor_all 0.0623
_refine_ls_R_factor_gt 0.0485
_refine_ls_shift/su_max 0.004
_refine_ls_shift/su_mean 0.000
_refine_ls_structure_factor_coef Fsqd
_refine_ls_weighting_details 'w=1/[\s^2^(Fo^2^)+(0.0771P)^2^+35.8776P] where P=(Fo^2^+2Fc^2^)/3'
_refine_ls_weighting_scheme calc
_refine_ls_wR_factor_gt 0.1325
_refine_ls_wR_factor_ref 0.1452
_reflns_Friedel_coverage 0.000
_reflns_number_gt 21953
_reflns_number_total 28218
_reflns_threshold_expression 'I > 2\s(I)'
_cod_data_source_file d4sc08255a2.cif
_cod_data_source_block Rb_1_2
_cod_depositor_comments
;
The following automatic conversions were performed:

data item '_exptl_crystal_density_meas' value 'not measured' was
changed to '?' -- the value is perceived as not measured.

Automatic conversion script
Id: cif_fix_values 8170 2020-07-09 18:12:32Z antanas 
;
_cod_original_sg_symbol_H-M 'I 41/a'
_cod_original_formula_sum 'C136 H170 O14.50 Rb2'
_cod_database_code 1573688
_shelx_shelxl_version_number 2019/3
_chemical_oxdiff_formula 'C H O Rb'
_shelx_space_group_comment
;
The symmetry employed for this shelxl refinement is uniquely defined
by the following loop, which should always be used as a source of
symmetry information in preference to the above space-group names.
They are only intended as comments.
;
_shelx_estimated_absorpt_t_max 0.960
_shelx_estimated_absorpt_t_min 0.809
_olex2_refinement_description
;
1. Fixed Uiso
 At 1.2 times of:
  All C(H) groups, All C(H,H) groups
 At 1.5 times of:
  All C(H,H,H) groups
2. Restrained distances
 C54-C79 = C80-C79 = C79-C42
 1.54 with sigma of 0.02
 C52-C167 = C148-C37 = C148-C150 = C124-C167 = C89-C148 = C130-C167
 1.54 with sigma of 0.02
 C135-C132 = C132-C55 = C81-C132
 1.54 with sigma of 0.02
 C129-C35 = C129-C133 = C134-C129
 1.54 with sigma of 0.02
 C129-C133 = C166-C64 = C166-C99 = C168-C166 = C129-C35 = C134-C129
 1.54 with sigma of 0.02
 C141-C139 = C85-C141 = C56-C141 = C80-C79 = C79-C54 = C79-C42
 1.54 with sigma of 0.02
 C128-C158 \\sim C128-C136
 with sigma of 0.02
 C158-C27 \\sim C136-C84
 with sigma of 0.02
 C158-C69 \\sim C136-C82
 with sigma of 0.02
 C27-C71 \\sim C84-C138
 with sigma of 0.02
 C69-C122 \\sim C82-C137
 with sigma of 0.02
 C71-C50 \\sim C138-C31
 with sigma of 0.02
 C50-C122 \\sim C31-C137
 with sigma of 0.02
 C50-C79 \\sim C31-C141
 with sigma of 0.02
 C79-C54 \\sim C141-C85
 with sigma of 0.02
 C79-C80 \\sim C141-C139
 with sigma of 0.02
 C79-C42 \\sim C141-C56
 with sigma of 0.02
 C128-C27 \\sim C128-C84
 with sigma of 0.04
 C128-C69 \\sim C128-C82
 with sigma of 0.04
 C158-C71 \\sim C136-C138
 with sigma of 0.04
 C158-C122 \\sim C136-C137
 with sigma of 0.04
 C27-C69 \\sim C84-C82
 with sigma of 0.04
 C27-C50 \\sim C84-C31
 with sigma of 0.04
 C69-C50 \\sim C82-C31
 with sigma of 0.04
 C71-C122 \\sim C138-C137
 with sigma of 0.04
 C71-C79 \\sim C138-C141
 with sigma of 0.04
 C50-C54 \\sim C31-C85
 with sigma of 0.04
 C50-C80 \\sim C31-C139
 with sigma of 0.04
 C50-C42 \\sim C31-C56
 with sigma of 0.04
 C122-C79 \\sim C137-C141
 with sigma of 0.04
 C54-C80 \\sim C85-C139
 with sigma of 0.04
 C54-C42 \\sim C85-C56
 with sigma of 0.04
 C80-C42 \\sim C139-C56
 with sigma of 0.04
 C74-C106 \\sim C74-C58
 with sigma of 0.02
 C94-C1 \\sim C87-C146
 with sigma of 0.02
 C94-C3 \\sim C87-C144
 with sigma of 0.02
 C106-C1 \\sim C58-C146
 with sigma of 0.02
 C106-C12 \\sim C58-C143
 with sigma of 0.02
 C3-C167 \\sim C144-C148
 with sigma of 0.02
 C3-C73 \\sim C144-C43
 with sigma of 0.02
 C167-C124 \\sim C148-C150
 with sigma of 0.02
 C167-C52 \\sim C148-C37
 with sigma of 0.02
 C167-C130 \\sim C148-C89
 with sigma of 0.02
 C12-C73 \\sim C143-C43
 with sigma of 0.02
 C74-C1 \\sim C74-C146
 with sigma of 0.04
 C74-C12 \\sim C74-C143
 with sigma of 0.04
 C94-C106 \\sim C87-C58
 with sigma of 0.04
 C94-C167 \\sim C87-C148
 with sigma of 0.04
 C94-C73 \\sim C87-C43
 with sigma of 0.04
 C106-C73 \\sim C58-C43
 with sigma of 0.04
 C1-C3 \\sim C146-C144
 with sigma of 0.04
 C1-C12 \\sim C146-C143
 with sigma of 0.04
 C3-C12 \\sim C144-C143
 with sigma of 0.04
 C3-C124 \\sim C144-C150
 with sigma of 0.04
 C3-C52 \\sim C144-C37
 with sigma of 0.04
 C3-C130 \\sim C144-C89
 with sigma of 0.04
 C167-C73 \\sim C148-C43
 with sigma of 0.04
 C124-C52 \\sim C150-C37
 with sigma of 0.04
 C124-C130 \\sim C150-C89
 with sigma of 0.04
 C52-C130 \\sim C37-C89
 with sigma of 0.04
 C116-C77 \\sim C91-C153
 with sigma of 0.02
 C118-C75 \\sim C60-C155
 with sigma of 0.02
 C118-C77 \\sim C60-C153
 with sigma of 0.02
 C118-C132 \\sim C60-C157
 with sigma of 0.02
 C75-C126 \\sim C155-C93
 with sigma of 0.02
 C132-C81 \\sim C157-C159
 with sigma of 0.02
 C132-C135 \\sim C157-C95
 with sigma of 0.02
 C132-C55 \\sim C157-C44
 with sigma of 0.02
 C127-C116 \\sim C127-C91
 with sigma of 0.04
 C127-C126 \\sim C127-C93
 with sigma of 0.04
 C116-C118 \\sim C91-C60
 with sigma of 0.04
 C116-C126 \\sim C91-C93
 with sigma of 0.04
 C118-C126 \\sim C60-C93
 with sigma of 0.04
 C118-C81 \\sim C60-C159
 with sigma of 0.04
 C118-C135 \\sim C60-C95
 with sigma of 0.04
 C118-C55 \\sim C60-C44
 with sigma of 0.04
 C75-C77 \\sim C155-C153
 with sigma of 0.04
 C75-C132 \\sim C155-C157
 with sigma of 0.04
 C77-C132 \\sim C153-C157
 with sigma of 0.04
 C81-C135 \\sim C159-C95
 with sigma of 0.04
 C81-C55 \\sim C159-C44
 with sigma of 0.04
 C135-C55 \\sim C95-C44
 with sigma of 0.04
 C133-C134 \\sim C134-C35 \\sim C35-C133
 with sigma of 0.02
 C83-C109 \\sim C161-C109
 with sigma of 0.02
 C83-C151 \\sim C161-C33
 with sigma of 0.02
 C83-C175 \\sim C161-C62
 with sigma of 0.02
 C151-C165 \\sim C33-C164
 with sigma of 0.02
 C165-C22 \\sim C164-C97
 with sigma of 0.02
 C22-C185 \\sim C97-C162
 with sigma of 0.02
 C22-C129 \\sim C97-C166
 with sigma of 0.02
 C175-C185 \\sim C62-C162
 with sigma of 0.02
 C129-C35 \\sim C166-C168
 with sigma of 0.02
 C129-C133 \\sim C166-C64
 with sigma of 0.02
 C129-C134 \\sim C166-C99
 with sigma of 0.02
 C83-C165 \\sim C161-C164
 with sigma of 0.04
 C83-C185 \\sim C161-C162
 with sigma of 0.04
 C109-C151 \\sim C109-C33
 with sigma of 0.04
 C109-C175 \\sim C109-C62
 with sigma of 0.04
 C151-C22 \\sim C33-C97
 with sigma of 0.04
 C151-C175 \\sim C33-C62
 with sigma of 0.04
 C165-C185 \\sim C164-C162
 with sigma of 0.04
 C165-C129 \\sim C164-C166
 with sigma of 0.04
 C22-C175 \\sim C97-C62
 with sigma of 0.04
 C22-C35 \\sim C97-C168
 with sigma of 0.04
 C22-C133 \\sim C97-C64
 with sigma of 0.04
 C22-C134 \\sim C97-C99
 with sigma of 0.04
 C185-C129 \\sim C162-C166
 with sigma of 0.04
 C35-C133 \\sim C168-C64
 with sigma of 0.04
 C35-C134 \\sim C168-C99
 with sigma of 0.04
 C133-C134 \\sim C64-C99
 with sigma of 0.04
 C10-C156 \\sim C10-C170
 with sigma of 0.02
 C156-C114 \\sim C170-C171
 with sigma of 0.02
 C156-C120 \\sim C170-C101
 with sigma of 0.02
 C156-C131 \\sim C170-C46
 with sigma of 0.02
 C10-C114 \\sim C10-C171
 with sigma of 0.04
 C10-C120 \\sim C10-C101
 with sigma of 0.04
 C10-C131 \\sim C10-C46
 with sigma of 0.04
 C114-C120 \\sim C171-C101
 with sigma of 0.04
 C114-C131 \\sim C171-C46
 with sigma of 0.04
 C120-C131 \\sim C101-C46
 with sigma of 0.04
 O1-C9 \\sim O2-C173
 with sigma of 0.02
 O1-C20 \\sim O2-C103
 with sigma of 0.02
 O17-C21 \\sim O15-C66
 with sigma of 0.02
 O17-C179 \\sim O15-C39
 with sigma of 0.02
 O3-C172 \\sim O9-C105
 with sigma of 0.02
 O3-C177 \\sim O9-C178
 with sigma of 0.02
 O11-C163 \\sim O16-C176
 with sigma of 0.02
 O11-C25 \\sim O16-C180
 with sigma of 0.02
 O7-C184 \\sim O5-C107
 with sigma of 0.02
 O7-C40 \\sim O5-C68
 with sigma of 0.02
 O13-C160 \\sim O18-C174
 with sigma of 0.02
 O13-C112 \\sim O18-C181
 with sigma of 0.02
 C9-C177 \\sim C173-C178
 with sigma of 0.02
 C20-C21 \\sim C103-C66
 with sigma of 0.02
 C160-C25 \\sim C174-C180
 with sigma of 0.02
 C163-C179 \\sim C176-C39
 with sigma of 0.02
 C172-C184 \\sim C105-C107
 with sigma of 0.02
 C112-C40 \\sim C181-C68
 with sigma of 0.02
 O1-O17 \\sim O2-O15
 with sigma of 0.04
 O1-O3 \\sim O2-O9
 with sigma of 0.04
 O1-O11 \\sim O2-O16
 with sigma of 0.04
 O1-C59 \\sim O2-C59
 with sigma of 0.04
 O1-O7 \\sim O2-O5
 with sigma of 0.04
 O1-O13 \\sim O2-O18
 with sigma of 0.04
 O1-C76 \\sim O2-C76
 with sigma of 0.04
 O1-C86 \\sim O2-C86
 with sigma of 0.04
 O1-C90 \\sim O2-C90
 with sigma of 0.04
 O1-C26 \\sim O2-C26
 with sigma of 0.04
 O1-C111 \\sim O2-C111
 with sigma of 0.04
 O1-C21 \\sim O2-C66
 with sigma of 0.04
 O1-C177 \\sim O2-C178
 with sigma of 0.04
 O17-O3 \\sim O15-O9
 with sigma of 0.04
 O17-O11 \\sim O15-O16
 with sigma of 0.04
 O17-C59 \\sim O15-C59
 with sigma of 0.04
 O17-O7 \\sim O15-O5
 with sigma of 0.04
 O17-O13 \\sim O15-O18
 with sigma of 0.04
 O17-C76 \\sim O15-C76
 with sigma of 0.04
 O17-C86 \\sim O15-C86
 with sigma of 0.04
 O17-C90 \\sim O15-C90
 with sigma of 0.04
 O17-C26 \\sim O15-C26
 with sigma of 0.04
 O17-C111 \\sim O15-C111
 with sigma of 0.04
 O17-C20 \\sim O15-C103
 with sigma of 0.04
 O17-C163 \\sim O15-C176
 with sigma of 0.04
 O3-O11 \\sim O9-O16
 with sigma of 0.04
 O3-C59 \\sim O9-C59
 with sigma of 0.04
 O3-O7 \\sim O9-O5
 with sigma of 0.04
 O3-O13 \\sim O9-O18
 with sigma of 0.04
 O3-C76 \\sim O9-C76
 with sigma of 0.04
 O3-C86 \\sim O9-C86
 with sigma of 0.04
 O3-C90 \\sim O9-C90
 with sigma of 0.04
 O3-C26 \\sim O9-C26
 with sigma of 0.04
 O3-C111 \\sim O9-C111
 with sigma of 0.04
 O3-C9 \\sim O9-C173
 with sigma of 0.04
 O3-C184 \\sim O9-C107
 with sigma of 0.04
 O11-C59 \\sim O16-C59
 with sigma of 0.04
 O11-O7 \\sim O16-O5
 with sigma of 0.04
 O11-O13 \\sim O16-O18
 with sigma of 0.04
 O11-C76 \\sim O16-C76
 with sigma of 0.04
 O11-C86 \\sim O16-C86
 with sigma of 0.04
 O11-C90 \\sim O16-C90
 with sigma of 0.04
 O11-C26 \\sim O16-C26
 with sigma of 0.04
 O11-C111 \\sim O16-C111
 with sigma of 0.04
 O11-C160 \\sim O16-C174
 with sigma of 0.04
 O11-C179 \\sim O16-C39
 with sigma of 0.04
 C59-O7 \\sim C59-O5
 with sigma of 0.04
 C59-O13 \\sim C59-O18
 with sigma of 0.04
 O7-O13 \\sim O5-O18
 with sigma of 0.04
 O7-C76 \\sim O5-C76
 with sigma of 0.04
 O7-C86 \\sim O5-C86
 with sigma of 0.04
 O7-C90 \\sim O5-C90
 with sigma of 0.04
 O7-C26 \\sim O5-C26
 with sigma of 0.04
 O7-C111 \\sim O5-C111
 with sigma of 0.04
 O7-C172 \\sim O5-C105
 with sigma of 0.04
 O7-C112 \\sim O5-C181
 with sigma of 0.04
 O13-C76 \\sim O18-C76
 with sigma of 0.04
 O13-C86 \\sim O18-C86
 with sigma of 0.04
 O13-C90 \\sim O18-C90
 with sigma of 0.04
 O13-C26 \\sim O18-C26
 with sigma of 0.04
 O13-C111 \\sim O18-C111
 with sigma of 0.04
 O13-C25 \\sim O18-C180
 with sigma of 0.04
 O13-C40 \\sim O18-C68
 with sigma of 0.04
 C9-C20 \\sim C173-C103
 with sigma of 0.04
 C160-C112 \\sim C174-C181
 with sigma of 0.04
 C21-C179 \\sim C66-C39
 with sigma of 0.04
 C163-C25 \\sim C176-C180
 with sigma of 0.04
 C172-C177 \\sim C105-C178
 with sigma of 0.04
 C184-C40 \\sim C107-C68
 with sigma of 0.04
 C125-C154 \\sim C125-C108
 with sigma of 0.02
 C154-C23 \\sim C108-C182
 with sigma of 0.02
 C154-C29 \\sim C108-C48
 with sigma of 0.02
 C154-C110 \\sim C108-C183
 with sigma of 0.02
 C125-C23 \\sim C125-C182
 with sigma of 0.04
 C125-C29 \\sim C125-C48
 with sigma of 0.04
 C125-C110 \\sim C125-C183
 with sigma of 0.04
 C23-C29 \\sim C182-C48
 with sigma of 0.04
 C23-C110 \\sim C182-C183
 with sigma of 0.04
 C29-C110 \\sim C48-C183
 with sigma of 0.04
 Rb2-O1 \\sim Rb2X-O1
 with sigma of 0.02
 Rb2-O17 \\sim Rb2X-O17
 with sigma of 0.02
 Rb2-O3 \\sim Rb2X-O3
 with sigma of 0.02
 Rb2-O11 \\sim Rb2X-O11
 with sigma of 0.02
 Rb2-O7 \\sim Rb2X-O7
 with sigma of 0.02
 Rb2-O13 \\sim Rb2X-O13
 with sigma of 0.02
 Rb2-O2 \\sim Rb2X-O2
 with sigma of 0.02
 Rb2-O15 \\sim Rb2X-O15
 with sigma of 0.02
 Rb2-O9 \\sim Rb2X-O9
 with sigma of 0.02
 Rb2-O16 \\sim Rb2X-O16
 with sigma of 0.02
 Rb2-O5 \\sim Rb2X-O5
 with sigma of 0.02
 Rb2-O18 \\sim Rb2X-O18
 with sigma of 0.02
 Rb2-H39A \\sim Rb2X-H39A
 with sigma of 0.02
3. Uiso/Uaniso restraints and constraints
C158 \\sim C27 \\sim C69 \\sim C71 \\sim C50 \\sim C122 \\sim C79 \\sim C54
\\sim C80 \\sim C42 \\sim C136 \\sim C82 \\sim C137 \\sim C31 \\sim C138 \\sim
C84 \\sim C139 \\sim C56 \\sim C141 \\sim C85: within 2A with sigma of 0.01 and
sigma for terminal atoms of 0.02 within 2A
C94 \\sim C106 \\sim C1 \\sim C3 \\sim C167 \\sim C12 \\sim C73 \\sim C124
\\sim C52 \\sim C130 \\sim C143 \\sim C43 \\sim C144 \\sim C87 \\sim C146 \\sim
C58 \\sim C148 \\sim C89 \\sim C150 \\sim C37: within 2A with sigma of 0.01 and
sigma for terminal atoms of 0.02 within 2A
C116 \\sim C118 \\sim C75 \\sim C126 \\sim C77 \\sim C132 \\sim C81 \\sim C135
\\sim C55 \\sim C152 \\sim C91 \\sim C153 \\sim C60 \\sim C155 \\sim C93 \\sim
C157 \\sim C44 \\sim C159 \\sim C95: within 2A with sigma of 0.01 and sigma for
terminal atoms of 0.02 within 2A
C83 \\sim C151 \\sim C165 \\sim C22 \\sim C175 \\sim C185 \\sim C129 \\sim C35
\\sim C133 \\sim C134 \\sim C161 \\sim C62 \\sim C162 \\sim C97 \\sim C164
\\sim C33 \\sim C166 \\sim C99 \\sim C168 \\sim C64: within 2A with sigma of
0.01 and sigma for terminal atoms of 0.02 within 2A
C156 \\sim C114 \\sim C120 \\sim C131 \\sim C170 \\sim C101 \\sim C171 \\sim
C46: within 2A with sigma of 0.01 and sigma for terminal atoms of 0.02 within 2A
O1 \\sim O17 \\sim O3 \\sim O11 \\sim O7 \\sim O13 \\sim C9 \\sim C20 \\sim
C160 \\sim C21 \\sim C163 \\sim C172 \\sim C177 \\sim C179 \\sim C25 \\sim C184
\\sim C112 \\sim C40 \\sim O2 \\sim O15 \\sim O9 \\sim O16 \\sim O5 \\sim O18
\\sim C173 \\sim C103 \\sim C174 \\sim C66 \\sim C176 \\sim C105 \\sim C178
\\sim C39 \\sim C180 \\sim C107 \\sim C181 \\sim C68: within 2A with sigma of
0.01 and sigma for terminal atoms of 0.02 within 2A
C154 \\sim C23 \\sim C29 \\sim C110 \\sim C182 \\sim C108 \\sim C183 \\sim C48:
within 2A with sigma of 0.01 and sigma for terminal atoms of 0.02 within 2A
Uanis(Rb2X) = Uanis(Rb2)
Uanis(C168) = Uanis(C133)
4. Others
 Sof(C136)=Sof(C82)=Sof(H82)=Sof(C137)=Sof(H137)=Sof(C31)=Sof(C138)=Sof(H138)=
 Sof(C84)=Sof(H84)=Sof(C139)=Sof(H13R)=Sof(H13S)=Sof(H13T)=Sof(C56)=Sof(H56A)=
 Sof(H56B)=Sof(H56C)=Sof(C141)=Sof(C85)=Sof(H85A)=Sof(H85B)=Sof(H85C)=1-FVAR(1)
 Sof(C158)=Sof(C27)=Sof(H27)=Sof(C69)=Sof(H69)=Sof(C71)=Sof(H71)=Sof(C50)=
 Sof(C122)=Sof(H122)=Sof(C79)=Sof(C54)=Sof(H54A)=Sof(H54B)=Sof(H54C)=Sof(C80)=
 Sof(H80A)=Sof(H80B)=Sof(H80C)=Sof(C42)=Sof(H42A)=Sof(H42B)=Sof(H42C)=FVAR(1)
 Sof(C143)=Sof(H143)=Sof(C43)=Sof(H43)=Sof(C144)=Sof(C87)=Sof(H87)=Sof(C146)=
 Sof(H146)=Sof(C58)=Sof(C148)=Sof(C89)=Sof(H89A)=Sof(H89B)=Sof(H89C)=Sof(C150)=
 Sof(H15A)=Sof(H15B)=Sof(H15C)=Sof(C37)=Sof(H37A)=Sof(H37B)=Sof(H37C)=1-FVAR(2)
 Sof(C94)=Sof(H94)=Sof(C106)=Sof(C1)=Sof(H1)=Sof(C3)=Sof(C167)=Sof(C12)=
 Sof(H12)=Sof(C73)=Sof(H73)=Sof(C124)=Sof(H12F)=Sof(H12G)=Sof(H12H)=Sof(C52)=
 Sof(H52A)=Sof(H52B)=Sof(H52C)=Sof(C130)=Sof(H13C)=Sof(H13D)=Sof(H13E)=FVAR(2)
 Sof(C91)=Sof(H91)=Sof(C153)=Sof(H153)=Sof(C60)=Sof(C155)=Sof(H155)=Sof(C93)=
 Sof(H93)=Sof(C157)=Sof(C44)=Sof(H44A)=Sof(H44B)=Sof(H44C)=Sof(C159)=Sof(H15D)=
 Sof(H15E)=Sof(H15F)=Sof(C95)=Sof(H95A)=Sof(H95B)=Sof(H95C)=1-FVAR(3)
 Sof(C116)=Sof(H116)=Sof(C118)=Sof(C75)=Sof(H75)=Sof(C126)=Sof(H126)=Sof(C77)=
 Sof(H77)=Sof(C132)=Sof(C81)=Sof(H81A)=Sof(H81B)=Sof(H81C)=Sof(C135)=Sof(H13O)=
 Sof(H13P)=Sof(H13Q)=Sof(C55)=Sof(H55A)=Sof(H55B)=Sof(H55C)=FVAR(3)
 Sof(C161)=Sof(C62)=Sof(H62)=Sof(C162)=Sof(H162)=Sof(C97)=Sof(C164)=Sof(H164)=
 Sof(C33)=Sof(H33)=Sof(C166)=Sof(C99)=Sof(H99A)=Sof(H99B)=Sof(H99C)=Sof(C168)=
 Sof(H16H)=Sof(H16I)=Sof(H16J)=Sof(C64)=Sof(H64A)=Sof(H64B)=Sof(H64C)=1-FVAR(4)
 Sof(C83)=Sof(C151)=Sof(H151)=Sof(C165)=Sof(H165)=Sof(C22)=Sof(C175)=Sof(H175)=
 Sof(C185)=Sof(H185)=Sof(C129)=Sof(C35)=Sof(H35A)=Sof(H35B)=Sof(H35C)=Sof(C133)=
 Sof(H13I)=Sof(H13J)=Sof(H13K)=Sof(C134)=Sof(H13L)=Sof(H13M)=Sof(H13N)=FVAR(4)
 Sof(C170)=Sof(C101)=Sof(H10G)=Sof(H10H)=Sof(H10I)=Sof(C171)=Sof(H17G)=
 Sof(H17H)=Sof(H17I)=Sof(C46)=Sof(H46A)=Sof(H46B)=Sof(H46C)=1-FVAR(5)
 Sof(C156)=Sof(C114)=Sof(H11H)=Sof(H11I)=Sof(H11J)=Sof(C120)=Sof(H12C)=
 Sof(H12D)=Sof(H12E)=Sof(C131)=Sof(H13F)=Sof(H13G)=Sof(H13H)=FVAR(5)
 Sof(O2)=Sof(O15)=Sof(O9)=Sof(O16)=Sof(O5)=Sof(O18)=Sof(C173)=Sof(H17J)=
 Sof(H17K)=Sof(C103)=Sof(H10J)=Sof(H10K)=Sof(C174)=Sof(H17L)=Sof(H17M)=Sof(C66)=
 Sof(H66A)=Sof(H66B)=Sof(C176)=Sof(H17N)=Sof(H17O)=Sof(C105)=Sof(H10L)=
 Sof(H10M)=Sof(C178)=Sof(H17P)=Sof(H17Q)=Sof(C39)=Sof(H39A)=Sof(H39B)=Sof(C180)=
 Sof(H18C)=Sof(H18D)=Sof(C107)=Sof(H10N)=Sof(H10O)=Sof(C181)=Sof(H18E)=
 Sof(H18F)=Sof(C68)=Sof(H68A)=Sof(H68B)=1-FVAR(6)
 Sof(O1)=Sof(O17)=Sof(O3)=Sof(O11)=Sof(O7)=Sof(O13)=Sof(C9)=Sof(H9A)=Sof(H9B)=
 Sof(C20)=Sof(H20A)=Sof(H20B)=Sof(C160)=Sof(H16A)=Sof(H16B)=Sof(C21)=Sof(H21A)=
 Sof(H21B)=Sof(C163)=Sof(H16C)=Sof(H16D)=Sof(C172)=Sof(H17A)=Sof(H17B)=
 Sof(C177)=Sof(H17C)=Sof(H17D)=Sof(C179)=Sof(H17E)=Sof(H17F)=Sof(C25)=Sof(H25A)=
 Sof(H25B)=Sof(C184)=Sof(H18A)=Sof(H18B)=Sof(C112)=Sof(H11F)=Sof(H11G)=Sof(C40)=
 Sof(H40A)=Sof(H40B)=FVAR(6)
 Sof(C182)=Sof(H18G)=Sof(H18H)=Sof(H18I)=Sof(C108)=Sof(C183)=Sof(H18J)=
 Sof(H18K)=Sof(H18L)=Sof(C48)=Sof(H48A)=Sof(H48B)=Sof(H48C)=1-FVAR(7)
 Sof(C154)=Sof(C23)=Sof(H23A)=Sof(H23B)=Sof(H23C)=Sof(C29)=Sof(H29A)=Sof(H29B)=
 Sof(H29C)=Sof(C110)=Sof(H11C)=Sof(H11D)=Sof(H11E)=FVAR(7)
 Sof(Rb2X)=1-FVAR(8)
 Sof(Rb2)=FVAR(8)
5.a Secondary CH2 refined with riding coordinates:
 C28(H28A,H28B), C7(H7A,H7B), C92(H92A,H92B), C96(H96A,H96B), C100(H10A,H10B),
 C102(H10C,H10D), C104(H10E,H10F), C115(H11A,H11B), C121(H12A,H12B), C8(H8A,
 H8B), C9(H9A,H9B), C13(H13A,H13B), C142(H14D,H14E), C20(H20A,H20B), C160(H16A,
 H16B), C21(H21A,H21B), C163(H16C,H16D), C172(H17A,H17B), C177(H17C,H17D),
 C179(H17E,H17F), C25(H25A,H25B), C184(H18A,H18B), C112(H11F,H11G), C40(H40A,
 H40B), C173(H17J,H17K), C103(H10J,H10K), C174(H17L,H17M), C66(H66A,H66B),
 C176(H17N,H17O), C105(H10L,H10M), C178(H17P,H17Q), C39(H39A,H39B), C180(H18C,
 H18D), C107(H10N,H10O), C181(H18E,H18F), C68(H68A,H68B)
5.b Me refined with riding coordinates:
 C23(H23A,H23B,H23C), C29(H29A,H29B,H29C), C110(H11C,H11D,H11E)
5.c Aromatic/amide H refined with riding coordinates:
 C34(H34), C17(H17), C19(H19), C47(H47), C61(H61), C65(H65), C14(H14),
 C88(H88), C90(H90), C94(H94), C111(H111), C117(H117), C123(H123), C1(H1),
 C18(H18), C11(H11), C151(H151), C165(H165), C175(H175), C27(H27), C185(H185),
 C69(H69), C12(H12), C71(H71), C116(H116), C73(H73), C122(H122), C75(H75),
 C126(H126), C77(H77), C82(H82), C137(H137), C138(H138), C84(H84), C143(H143),
 C43(H43), C87(H87), C146(H146), C91(H91), C153(H153), C155(H155), C93(H93),
 C62(H62), C162(H162), C164(H164), C33(H33)
5.d Idealised Me refined as rotating group:
 C6(H6A,H6B,H6C), C140(H14A,H14B,H14C), C145(H14F,H14G,H14H), C147(H14I,H14J,
 H14K), C149(H14L,H14M,H14N), C169(H16E,H16F,H16G), C114(H11H,H11I,H11J),
 C120(H12C,H12D,H12E), C124(H12F,H12G,H12H), C52(H52A,H52B,H52C), C35(H35A,H35B,
 H35C), C130(H13C,H13D,H13E), C131(H13F,H13G,H13H), C54(H54A,H54B,H54C),
 C80(H80A,H80B,H80C), C133(H13I,H13J,H13K), C42(H42A,H42B,H42C), C134(H13L,H13M,
 H13N), C81(H81A,H81B,H81C), C135(H13O,H13P,H13Q), C55(H55A,H55B,H55C),
 C139(H13R,H13S,H13T), C56(H56A,H56B,H56C), C85(H85A,H85B,H85C), C89(H89A,H89B,
 H89C), C150(H15A,H15B,H15C), C37(H37A,H37B,H37C), C44(H44A,H44B,H44C),
 C159(H15D,H15E,H15F), C95(H95A,H95B,H95C), C99(H99A,H99B,H99C), C168(H16H,H16I,
 H16J), C64(H64A,H64B,H64C), C101(H10G,H10H,H10I), C171(H17G,H17H,H17I),
 C46(H46A,H46B,H46C), C182(H18G,H18H,H18I), C183(H18J,H18K,H18L), C48(H48A,H48B,
 H48C)
;
_smtbx_masks_void_probe_radius 1.2
_smtbx_masks_void_truncation_radius 1.2
_olex2_submission_special_instructions 'No special instructions were received'
_oxdiff_exptl_absorpt_empirical_details
;
Empirical correction (ABSPACK) includes:
- Absorption correction using spherical harmonics
- Frame scaling
;
_oxdiff_exptl_absorpt_empirical_full_max 1.336
_oxdiff_exptl_absorpt_empirical_full_min 0.824

loop_
_space_group_symop_operation_xyz
'x, y, z'
'-x+1/2, -y, z+1/2'
'-y+3/4, x+1/4, z+1/4'
'y+3/4, -x+3/4, z+3/4'
'x+1/2, y+1/2, z+1/2'
'-x+1, -y+1/2, z+1'
'-y+5/4, x+3/4, z+3/4'
'y+5/4, -x+5/4, z+5/4'
'-x, -y, -z'
'x-1/2, y, -z-1/2'
'y-3/4, -x-1/4, -z-1/4'
'-y-3/4, x-3/4, -z-3/4'
'-x+1/2, -y+1/2, -z+1/2'
'x, y+1/2, -z'
'y-1/4, -x+1/4, -z+1/4'
'-y-1/4, x-1/4, -z-1/4'

loop_
_atom_site_label
_atom_site_type_symbol
_atom_site_fract_x
_atom_site_fract_y
_atom_site_fract_z
_atom_site_U_iso_or_equiv
_atom_site_adp_type
_atom_site_occupancy
_atom_site_site_symmetry_order
_atom_site_calc_flag
_atom_site_refinement_flags_posn
_atom_site_refinement_flags_adp
_atom_site_refinement_flags_occupancy
_atom_site_disorder_assembly
_atom_site_disorder_group
Rb1 Rb 0.12327(2) 0.61481(2) 0.39914(2) 0.04981(7) Uani 1 1 d . . . . .
Rb2 Rb 0.10967(4) 0.44312(2) 0.45265(2) 0.06855(17) Uani 0.960(3) 1 d . . P A 1
O1 O 0.0626(3) 0.4575(3) 0.48911(7) 0.0669(11) Uani 0.704(9) 1 d D U P A 1
O3 O 0.1647(2) 0.4486(2) 0.48876(7) 0.0730(12) Uani 0.704(9) 1 d D U P A 1
O4 O 0.22005(6) 0.65447(6) 0.40397(2) 0.0593(4) Uani 1 1 d . . . . .
O6 O 0.10052(6) 0.58960(6) 0.35951(2) 0.0578(4) Uani 1 1 d . . . . .
O7 O 0.2090(2) 0.41515(18) 0.45478(8) 0.0887(13) Uani 0.704(9) 1 d D U P A 1
O8 O 0.19633(6) 0.61698(7) 0.36812(2) 0.0628(4) Uani 1 1 d . . . . .
O10 O 0.02577(6) 0.63482(6) 0.37956(2) 0.0604(4) Uani 1 1 d . . . . .
O11 O 0.0553(2) 0.37782(15) 0.42735(7) 0.0828(12) Uani 0.704(9) 1 d D U P A 1
O12 O 0.14487(6) 0.70098(6) 0.42452(2) 0.0598(4) Uani 1 1 d . . . . .
O13 O 0.1541(2) 0.36429(14) 0.42706(7) 0.0878(12) Uani 0.704(9) 1 d D U P A 1
O14 O 0.04687(6) 0.66994(6) 0.41582(3) 0.0634(4) Uani 1 1 d . . . . .
O17 O 0.01090(18) 0.39792(18) 0.46282(8) 0.0671(11) Uani 0.704(9) 1 d D U P A 1
C1 C 0.1742(3) 0.6219(4) 0.51224(11) 0.0533(15) Uani 0.530(4) 1 d D U P C 1
H1 H 0.191677 0.592896 0.514845 0.064 Uiso 0.530(4) 1 calc R U P C 1
C2 C -0.14812(9) 0.48921(9) 0.43715(3) 0.0575(5) Uani 1 1 d . . . . .
C3 C 0.1284(5) 0.6916(3) 0.52441(11) 0.0689(18) Uani 0.530(4) 1 d D U P C 1
C4 C 0.03409(8) 0.55120(7) 0.44137(3) 0.0496(5) Uani 1 1 d . . . . .
C5 C -0.03647(9) 0.39030(8) 0.38123(3) 0.0574(5) Uani 1 1 d . . . . .
C6 C -0.23305(11) 0.62594(11) 0.47365(4) 0.0764(8) Uani 1 1 d . . . . .
H6A H -0.226975 0.598583 0.482206 0.115 Uiso 1 1 calc R U . . .
H6B H -0.249023 0.614061 0.462173 0.115 Uiso 1 1 calc R U . . .
H6C H -0.254114 0.649726 0.479922 0.115 Uiso 1 1 calc R U . . .
C7 C 0.10606(10) 0.69790(9) 0.43785(4) 0.0660(6) Uani 1 1 d . . . . .
H7A H 0.111309 0.721640 0.448162 0.079 Uiso 1 1 calc R U . . .
H7B H 0.105062 0.664910 0.443439 0.079 Uiso 1 1 calc R U . . .
C8 C 0.24314(9) 0.61191(10) 0.37644(4) 0.0655(6) Uani 1 1 d . . . . .
H8A H 0.268171 0.609334 0.366436 0.079 Uiso 1 1 calc R U . . .
H8B H 0.244312 0.581954 0.384177 0.079 Uiso 1 1 calc R U . . .
C9 C 0.0913(3) 0.4662(3) 0.50526(11) 0.0657(15) Uani 0.704(9) 1 d D U P A 1
H9A H 0.095733 0.435519 0.512396 0.079 Uiso 0.704(9) 1 calc R U P A 1
H9B H 0.074824 0.489910 0.513594 0.079 Uiso 0.704(9) 1 calc R U P A 1
C10 C -0.21303(10) 0.42891(11) 0.43390(5) 0.0744(7) Uani 1 1 d D . . . .
C11 C -0.18404(10) 0.40480(10) 0.42062(4) 0.0704(7) Uani 1 1 d . . . . .
H11 H -0.196748 0.376452 0.414756 0.084 Uiso 1 1 calc R U . . .
C12 C 0.13880(17) 0.67799(16) 0.49019(6) 0.0502(9) Uani 0.530(4) 1 d D U P C 1
H12 H 0.132509 0.687645 0.477542 0.060 Uiso 0.530(4) 1 calc R U P C 1
C13 C 0.01607(9) 0.59832(9) 0.36597(4) 0.0631(6) Uani 1 1 d . . . . .
H13A H -0.016179 0.603928 0.360151 0.076 Uiso 1 1 calc R U . . .
H13B H 0.015751 0.565954 0.372096 0.076 Uiso 1 1 calc R U . . .
C14 C -0.12296(10) 0.34948(9) 0.39409(4) 0.0635(6) Uani 1 1 d . . . . .
H14 H -0.152537 0.335544 0.398414 0.076 Uiso 1 1 calc R U . . .
C15 C -0.11223(11) 0.27557(10) 0.37228(4) 0.0739(7) Uani 1 1 d . . . . .
C16 C -0.11875(8) 0.46349(8) 0.42389(3) 0.0540(5) Uani 1 1 d . . . . .
C17 C 0.03389(8) 0.57534(8) 0.45952(3) 0.0501(5) Uani 1 1 d . . . . .
H17 H 0.003659 0.581384 0.465574 0.060 Uiso 1 1 calc R U . . .
C18 C 0.02806(11) 0.39963(9) 0.35643(4) 0.0668(6) Uani 1 1 d . . . . .
H18 H 0.015097 0.371940 0.350188 0.080 Uiso 1 1 calc R U . . .
C19 C 0.06458(9) 0.47985(8) 0.37439(3) 0.0561(5) Uani 1 1 d . . . . .
H19 H 0.077160 0.508216 0.380286 0.067 Uiso 1 1 calc R U . . .
C20 C 0.0173(3) 0.4357(3) 0.49317(10) 0.0717(15) Uani 0.704(9) 1 d D U P A 1
H20A H -0.000531 0.455701 0.502523 0.086 Uiso 0.704(9) 1 calc R U P A 1
H20B H 0.022449 0.403016 0.498648 0.086 Uiso 0.704(9) 1 calc R U P A 1
C21 C -0.0119(3) 0.4317(3) 0.47537(10) 0.0733(14) Uani 0.704(9) 1 d D U P A 1
H21A H -0.045243 0.420467 0.478383 0.088 Uiso 0.704(9) 1 calc R U P A 1
H21B H -0.014300 0.463936 0.469230 0.088 Uiso 0.704(9) 1 calc R U P A 1
C22 C 0.3384(3) 0.4981(2) 0.40598(9) 0.0873(14) Uani 0.665(3) 1 d D U P B 1
C23 C 0.1364(12) 0.3944(14) 0.3315(5) 0.113(5) Uani 0.085(4) 1 d D U P D 1
H23A H 0.140703 0.368674 0.340908 0.169 Uiso 0.085(4) 1 calc R U P D 1
H23B H 0.150610 0.383886 0.319436 0.169 Uiso 0.085(4) 1 calc R U P D 1
H23C H 0.152784 0.424043 0.335771 0.169 Uiso 0.085(4) 1 calc R U P D 1
C24 C 0.12320(8) 0.58101(8) 0.46004(3) 0.0512(5) Uani 1 1 d . . . . .
C25 C 0.0767(3) 0.3472(2) 0.41362(8) 0.0862(15) Uani 0.704(9) 1 d D U P A 1
H25A H 0.057299 0.347687 0.401852 0.103 Uiso 0.704(9) 1 calc R U P A 1
H25B H 0.078197 0.313335 0.418322 0.103 Uiso 0.704(9) 1 calc R U P A 1
C26 C 0.08022(8) 0.51436(7) 0.41689(3) 0.0507(5) Uani 1 1 d D . . . .
C27 C 0.26049(17) 0.70268(18) 0.49150(7) 0.0739(11) Uani 0.640(3) 1 d D U P F 1
H27 H 0.233782 0.714492 0.484332 0.089 Uiso 0.640(3) 1 calc R U P F 1
C28 C 0.22911(9) 0.69104(9) 0.41757(4) 0.0629(6) Uani 1 1 d . . . . .
H28A H 0.228268 0.723492 0.411531 0.075 Uiso 1 1 calc R U . . .
H28B H 0.261671 0.686304 0.423250 0.075 Uiso 1 1 calc R U . . .
C29 C 0.0568(19) 0.3573(12) 0.3225(5) 0.115(6) Uani 0.085(4) 1 d D U P D 1
H29A H 0.062753 0.331745 0.331873 0.172 Uiso 0.085(4) 1 calc R U P D 1
H29B H 0.021718 0.362916 0.321372 0.172 Uiso 0.085(4) 1 calc R U P D 1
H29C H 0.069799 0.347016 0.310238 0.172 Uiso 0.085(4) 1 calc R U P D 1
C30 C 0.02669(9) 0.45423(8) 0.38322(3) 0.0535(5) Uani 1 1 d . . . . .
C32 C 0.00517(9) 0.47174(7) 0.40085(3) 0.0514(5) Uani 1 1 d . . . . .
C34 C 0.07618(8) 0.58983(8) 0.46832(3) 0.0521(5) Uani 1 1 d . . . . .
H34 H 0.074274 0.606045 0.480138 0.063 Uiso 1 1 calc R U . . .
C35 C 0.3922(3) 0.4964(4) 0.37814(14) 0.178(4) Uani 0.665(3) 1 d D U P B 1
H35A H 0.370443 0.521651 0.373248 0.267 Uiso 0.665(3) 1 calc R U P B 1
H35B H 0.404242 0.476534 0.367638 0.267 Uiso 0.665(3) 1 calc R U P B 1
H35C H 0.419651 0.511573 0.384661 0.267 Uiso 0.665(3) 1 calc R U P B 1
C36 C 0.00106(8) 0.52683(7) 0.42888(3) 0.0483(4) Uani 1 1 d . . . . .
C38 C -0.05009(8) 0.51949(8) 0.42966(3) 0.0501(5) Uani 1 1 d . . . . .
C40 C 0.2282(3) 0.3781(2) 0.44326(12) 0.0973(16) Uani 0.704(9) 1 d D U P A 1
H40A H 0.223624 0.346108 0.449415 0.117 Uiso 0.704(9) 1 calc R U P A 1
H40B H 0.263542 0.383344 0.441405 0.117 Uiso 0.704(9) 1 calc R U P A 1
C41 C -0.04258(8) 0.45608(8) 0.40524(3) 0.0511(5) Uani 1 1 d . . . . .
C42 C 0.3953(3) 0.7311(3) 0.53605(15) 0.167(3) Uani 0.640(3) 1 d D U P F 1
H42A H 0.379927 0.707296 0.544419 0.250 Uiso 0.640(3) 1 calc R U P F 1
H42B H 0.412492 0.755485 0.543639 0.250 Uiso 0.640(3) 1 calc R U P F 1
H42C H 0.418467 0.714599 0.527725 0.250 Uiso 0.640(3) 1 calc R U P F 1
C45 C -0.08320(8) 0.55093(8) 0.44007(3) 0.0518(5) Uani 1 1 d . . . . .
C47 C -0.07062(8) 0.59929(8) 0.44463(3) 0.0518(5) Uani 1 1 d . . . . .
H47 H -0.039033 0.610761 0.441519 0.062 Uiso 1 1 calc R U . . .
C49 C 0.02957(8) 0.50320(7) 0.41371(3) 0.0501(5) Uani 1 1 d . . . . .
C50 C 0.32664(19) 0.7189(2) 0.51294(8) 0.0822(12) Uani 0.640(3) 1 d D U P F 1
C51 C 0.17389(8) 0.58964(8) 0.46392(3) 0.0553(5) Uani 1 1 d . . . . .
C52 C 0.0844(4) 0.7068(3) 0.55397(11) 0.122(3) Uani 0.530(4) 1 d D U P C 1
H52A H 0.095822 0.675665 0.559000 0.182 Uiso 0.530(4) 1 calc R U P C 1
H52B H 0.054765 0.701621 0.546553 0.182 Uiso 0.530(4) 1 calc R U P C 1
H52C H 0.077388 0.729053 0.564443 0.182 Uiso 0.530(4) 1 calc R U P C 1
C53 C -0.06274(9) 0.41413(8) 0.39583(3) 0.0549(5) Uani 1 1 d . . . . .
C54 C 0.3223(4) 0.7971(5) 0.53322(19) 0.189(4) Uani 0.640(3) 1 d D U P F 1
H54A H 0.308169 0.816729 0.523045 0.284 Uiso 0.640(3) 1 calc R U P F 1
H54B H 0.341485 0.818081 0.541567 0.284 Uiso 0.640(3) 1 calc R U P F 1
H54C H 0.296167 0.781680 0.540474 0.284 Uiso 0.640(3) 1 calc R U P F 1
C55 C 0.4840(3) 0.6888(5) 0.48231(14) 0.192(4) Uani 0.654(3) 1 d D U P G 1
H55A H 0.468054 0.720302 0.480572 0.288 Uiso 0.654(3) 1 calc R U P G 1
H55B H 0.518376 0.693856 0.485406 0.288 Uiso 0.654(3) 1 calc R U P G 1
H55C H 0.468154 0.671066 0.492620 0.288 Uiso 0.654(3) 1 calc R U P G 1
C57 C -0.07033(8) 0.48027(8) 0.41947(3) 0.0512(5) Uani 1 1 d . . . . .
C59 C 0.12292(8) 0.55606(7) 0.44273(3) 0.0505(5) Uani 1 1 d D . . . .
C61 C 0.08401(10) 0.46493(9) 0.35739(3) 0.0642(6) Uani 1 1 d . . . . .
H61 H 0.109753 0.483098 0.351887 0.077 Uiso 1 1 calc R U . . .
C63 C -0.10789(9) 0.39419(8) 0.40173(3) 0.0580(5) Uani 1 1 d . . . . .
C65 C -0.10259(9) 0.63033(9) 0.45345(3) 0.0554(5) Uani 1 1 d . . . . .
H65 H -0.092744 0.662671 0.456214 0.066 Uiso 1 1 calc R U . . .
C67 C 0.00700(9) 0.41397(8) 0.37367(3) 0.0567(5) Uani 1 1 d . . . . .
C69 C 0.30966(14) 0.63799(16) 0.50170(6) 0.0653(9) Uani 0.640(3) 1 d D U P F 1
H69 H 0.317440 0.604337 0.501840 0.078 Uiso 0.640(3) 1 calc R U P F 1
C70 C -0.13127(8) 0.53579(9) 0.44401(3) 0.0540(5) Uani 1 1 d . . . . .
C71 C 0.28715(18) 0.73492(19) 0.50251(8) 0.0835(11) Uani 0.640(3) 1 d D U P F 1
H71 H 0.278190 0.768272 0.502895 0.100 Uiso 0.640(3) 1 calc R U P F 1
C72 C 0.20260(8) 0.56678(8) 0.44889(3) 0.0548(5) Uani 1 1 d . . . . .
C73 C 0.11949(19) 0.70431(15) 0.50499(6) 0.0532(10) Uani 0.530(4) 1 d D U P C 1
H73 H 0.099651 0.731715 0.502275 0.064 Uiso 0.530(4) 1 calc R U P C 1
C74 C 0.19749(9) 0.61728(10) 0.47788(3) 0.0616(6) Uani 1 1 d D . . . .
C75 C 0.4119(2) 0.5869(3) 0.46374(10) 0.1247(17) Uani 0.654(3) 1 d D U P G 1
H75 H 0.435909 0.562207 0.464982 0.150 Uiso 0.654(3) 1 calc R U P G 1
C76 C 0.16984(8) 0.54496(8) 0.43563(3) 0.0537(5) Uani 1 1 d D . . . .
C77 C 0.3929(2) 0.6697(3) 0.45933(9) 0.1143(17) Uani 0.654(3) 1 d D U P G 1
H77 H 0.401618 0.702859 0.457602 0.137 Uiso 0.654(3) 1 calc R U P G 1
C78 C -0.13747(9) 0.42016(8) 0.41555(3) 0.0591(5) Uani 1 1 d . . . . .
C79 C 0.3569(2) 0.7559(2) 0.52429(9) 0.1065(16) Uani 0.640(3) 1 d D U P F 1
C80 C 0.3815(4) 0.7909(4) 0.50943(14) 0.160(3) Uani 0.640(3) 1 d D U P F 1
H80A H 0.404971 0.772519 0.501859 0.240 Uiso 0.640(3) 1 calc R U P F 1
H80B H 0.398229 0.817264 0.516069 0.240 Uiso 0.640(3) 1 calc R U P F 1
H80C H 0.356438 0.804576 0.501134 0.240 Uiso 0.640(3) 1 calc R U P F 1
C81 C 0.4947(3) 0.6908(4) 0.44759(15) 0.174(4) Uani 0.654(3) 1 d D U P G 1
H81A H 0.493045 0.671847 0.435877 0.260 Uiso 0.654(3) 1 calc R U P G 1
H81B H 0.528074 0.702383 0.449482 0.260 Uiso 0.654(3) 1 calc R U P G 1
H81C H 0.472639 0.718623 0.446738 0.260 Uiso 0.654(3) 1 calc R U P G 1
C83 C 0.2833(5) 0.5479(3) 0.43357(11) 0.0604(12) Uani 0.665(3) 1 d D U P B 1
C86 C 0.08045(8) 0.54265(7) 0.43361(3) 0.0497(5) Uani 1 1 d D . . . .
C88 C -0.16286(9) 0.56843(9) 0.45340(3) 0.0574(5) Uani 1 1 d . . . . .
H88 H -0.194771 0.557596 0.456357 0.069 Uiso 1 1 calc R U . . .
C90 C 0.17037(9) 0.51623(8) 0.41870(3) 0.0557(5) Uani 1 1 d D . . . .
H90 H 0.200752 0.507484 0.413300 0.067 Uiso 1 1 calc R U . A 1
C92 C 0.13823(10) 0.58946(10) 0.34595(3) 0.0643(6) Uani 1 1 d . . . . .
H92A H 0.140280 0.621638 0.339730 0.077 Uiso 1 1 calc R U . . .
H92B H 0.131543 0.564653 0.336157 0.077 Uiso 1 1 calc R U . . .
C94 C 0.1553(3) 0.6490(4) 0.52706(14) 0.0594(17) Uani 0.530(4) 1 d D U P C 1
H94 H 0.160922 0.638105 0.539597 0.071 Uiso 0.530(4) 1 calc R U P C 1
C96 C 0.18505(10) 0.57822(10) 0.35571(4) 0.0659(6) Uani 1 1 d . . . . .
H96A H 0.181983 0.547514 0.362907 0.079 Uiso 1 1 calc R U . . .
H96B H 0.211362 0.574242 0.346294 0.079 Uiso 1 1 calc R U . . .
C98 C -0.15003(9) 0.61479(9) 0.45847(3) 0.0585(6) Uani 1 1 d . . . . .
C100 C -0.00884(9) 0.63413(9) 0.39447(4) 0.0674(6) Uani 1 1 d . . . . .
H10A H -0.006212 0.603325 0.401632 0.081 Uiso 1 1 calc R U . . .
H10B H -0.042175 0.636549 0.389272 0.081 Uiso 1 1 calc R U . . .
C102 C 0.05909(10) 0.70848(9) 0.42806(4) 0.0688(6) Uani 1 1 d . . . . .
H10C H 0.032988 0.712866 0.437538 0.083 Uiso 1 1 calc R U . . .
H10D H 0.062082 0.739014 0.420749 0.083 Uiso 1 1 calc R U . . .
C104 C 0.00108(9) 0.67584(9) 0.40703(4) 0.0665(6) Uani 1 1 d . . . . .
H10E H 0.000852 0.706337 0.399595 0.080 Uiso 1 1 calc R U . . .
H10F H -0.024644 0.678132 0.416766 0.080 Uiso 1 1 calc R U . . .
C106 C 0.1680(5) 0.6366(3) 0.49382(14) 0.0542(16) Uani 0.530(4) 1 d D U P C 1
C109 C 0.25372(9) 0.57193(9) 0.44895(4) 0.0614(6) Uani 1 1 d D . . . .
C110 C 0.0729(18) 0.4442(13) 0.3143(4) 0.110(5) Uani 0.085(4) 1 d D U P D 1
H11C H 0.082603 0.432611 0.301730 0.165 Uiso 0.085(4) 1 calc R U P D 1
H11D H 0.038238 0.452494 0.314150 0.165 Uiso 0.085(4) 1 calc R U P D 1
H11E H 0.091944 0.473142 0.317535 0.165 Uiso 0.085(4) 1 calc R U P D 1
C111 C 0.12788(8) 0.50083(8) 0.40999(3) 0.0540(5) Uani 1 1 d D . . . .
H111 H 0.130149 0.480715 0.399121 0.065 Uiso 1 1 calc R U . A 1
C112 C 0.2024(3) 0.3788(2) 0.42435(10) 0.0967(16) Uani 0.704(9) 1 d D U P A 1
H11F H 0.203420 0.411962 0.418923 0.116 Uiso 0.704(9) 1 calc R U P A 1
H11G H 0.218805 0.356364 0.415450 0.116 Uiso 0.704(9) 1 calc R U P A 1
C113 C -0.18467(10) 0.65007(10) 0.46843(4) 0.0682(7) Uani 1 1 d . . . . .
C114 C -0.2741(6) 0.4074(7) 0.4566(2) 0.121(4) Uani 0.303(7) 1 d D U P E 1
H11H H -0.261055 0.376423 0.461117 0.181 Uiso 0.303(7) 1 calc R U P E 1
H11I H -0.309162 0.408755 0.459098 0.181 Uiso 0.303(7) 1 calc R U P E 1
H11J H -0.257913 0.434302 0.463125 0.181 Uiso 0.303(7) 1 calc R U P E 1
C115 C 0.19074(10) 0.68783(9) 0.43253(4) 0.0643(6) Uani 1 1 d . . . . .
H11A H 0.189161 0.654271 0.437559 0.077 Uiso 1 1 calc R U . . .
H11B H 0.198764 0.710051 0.443080 0.077 Uiso 1 1 calc R U . . .
C116 C 0.34413(17) 0.6577(2) 0.45877(7) 0.0920(14) Uani 0.654(3) 1 d D U P G 1
H116 H 0.320686 0.682072 0.456075 0.110 Uiso 0.654(3) 1 calc R U P G 1
C117 C -0.19404(9) 0.47034(10) 0.44194(4) 0.0660(6) Uani 1 1 d . . . . .
H117 H -0.212834 0.486969 0.451162 0.079 Uiso 1 1 calc R U . . .
C118 C 0.4271(2) 0.6388(3) 0.46206(13) 0.1262(19) Uani 0.654(3) 1 d D U P G 1
C119 C -0.09623(10) 0.32490(9) 0.38044(4) 0.0643(6) Uani 1 1 d . . . . .
C120 C -0.2788(5) 0.3647(5) 0.4258(2) 0.117(4) Uani 0.303(7) 1 d D U P E 1
H12C H -0.273414 0.368369 0.412192 0.175 Uiso 0.303(7) 1 calc R U P E 1
H12D H -0.313164 0.357162 0.428114 0.175 Uiso 0.303(7) 1 calc R U P E 1
H12E H -0.258549 0.338127 0.430617 0.175 Uiso 0.303(7) 1 calc R U P E 1
C121 C 0.25306(9) 0.65510(10) 0.38850(4) 0.0644(6) Uani 1 1 d . . . . .
H12A H 0.286965 0.654076 0.393189 0.077 Uiso 1 1 calc R U . . .
H12B H 0.248732 0.685296 0.381075 0.077 Uiso 1 1 calc R U . . .
C122 C 0.33680(15) 0.66983(19) 0.51264(6) 0.0758(11) Uani 0.640(3) 1 d D U P F 1
H122 H 0.362859 0.657601 0.520053 0.091 Uiso 0.640(3) 1 calc R U P F 1
C123 C -0.05385(10) 0.34629(9) 0.37400(4) 0.0629(6) Uani 1 1 d . . . . .
H123 H -0.035896 0.330503 0.364320 0.075 Uiso 1 1 calc R U . . .
C124 C 0.1664(3) 0.7372(3) 0.55512(10) 0.114(2) Uani 0.530(4) 1 d D U P C 1
H12F H 0.193816 0.752058 0.548415 0.170 Uiso 0.530(4) 1 calc R U P C 1
H12G H 0.176514 0.705952 0.560457 0.170 Uiso 0.530(4) 1 calc R U P C 1
H12H H 0.155808 0.758876 0.565322 0.170 Uiso 0.530(4) 1 calc R U P C 1
C125 C 0.06663(12) 0.42374(9) 0.34812(4) 0.0708(7) Uani 1 1 d D . . . .
C126 C 0.36195(17) 0.5741(3) 0.46348(8) 0.1008(15) Uani 0.654(3) 1 d D U P G 1
H126 H 0.351902 0.541099 0.464268 0.121 Uiso 0.654(3) 1 calc R U P G 1
C127 C 0.27568(9) 0.60148(10) 0.46252(4) 0.0673(6) Uani 1 1 d D . . . .
C128 C 0.24765(10) 0.62460(11) 0.47676(4) 0.0693(6) Uani 1 1 d D . . . .
C129 C 0.3653(3) 0.4653(3) 0.39143(12) 0.134(2) Uani 0.665(3) 1 d D U P B 1
C130 C 0.1061(3) 0.7814(2) 0.53704(10) 0.094(2) Uani 0.530(4) 1 d D U P C 1
H13C H 0.098299 0.797887 0.548926 0.142 Uiso 0.530(4) 1 calc R U P C 1
H13D H 0.077018 0.779974 0.529075 0.142 Uiso 0.530(4) 1 calc R U P C 1
H13E H 0.131745 0.799449 0.530441 0.142 Uiso 0.530(4) 1 calc R U P C 1
C131 C -0.2984(4) 0.4539(5) 0.4285(2) 0.095(3) Uani 0.303(7) 1 d D U P E 1
H13F H -0.290594 0.483868 0.435332 0.143 Uiso 0.303(7) 1 calc R U P E 1
H13G H -0.332636 0.445538 0.430577 0.143 Uiso 0.303(7) 1 calc R U P E 1
H13H H -0.292690 0.458744 0.414964 0.143 Uiso 0.303(7) 1 calc R U P E 1
C132 C 0.4801(3) 0.6591(4) 0.46401(14) 0.153(2) Uani 0.654(3) 1 d D U P G 1
C133 C 0.3923(4) 0.4249(4) 0.40175(15) 0.175(3) Uani 0.665(3) 1 d D U P B 1
H13I H 0.417928 0.439036 0.409622 0.262 Uiso 0.665(3) 1 calc R U P B 1
H13J H 0.406813 0.402684 0.392510 0.262 Uiso 0.665(3) 1 calc R U P B 1
H13K H 0.369400 0.406917 0.409742 0.262 Uiso 0.665(3) 1 calc R U P B 1
C134 C 0.3238(4) 0.4390(4) 0.37973(14) 0.200(4) Uani 0.665(3) 1 d D U P B 1
H13L H 0.301926 0.421920 0.388405 0.300 Uiso 0.665(3) 1 calc R U P B 1
H13M H 0.338438 0.415641 0.370977 0.300 Uiso 0.665(3) 1 calc R U P B 1
H13N H 0.305319 0.463315 0.372575 0.300 Uiso 0.665(3) 1 calc R U P B 1
C135 C 0.5158(3) 0.6173(4) 0.46419(19) 0.181(4) Uani 0.654(3) 1 d D U P G 1
H13O H 0.507580 0.594914 0.474488 0.271 Uiso 0.654(3) 1 calc R U P G 1
H13P H 0.548763 0.629866 0.466079 0.271 Uiso 0.654(3) 1 calc R U P G 1
H13Q H 0.514166 0.599913 0.452118 0.271 Uiso 0.654(3) 1 calc R U P G 1
C140 C -0.16132(12) 0.66864(13) 0.48656(4) 0.0861(9) Uani 1 1 d . . . . .
H14A H -0.154834 0.641182 0.495017 0.129 Uiso 1 1 calc R U . . .
H14B H -0.183403 0.691555 0.492785 0.129 Uiso 1 1 calc R U . . .
H14C H -0.130692 0.685117 0.483540 0.129 Uiso 1 1 calc R U . . .
C142 C 0.05463(10) 0.60001(10) 0.35124(4) 0.0654(6) Uani 1 1 d . . . . .
H14D H 0.047428 0.575871 0.341247 0.078 Uiso 1 1 calc R U . . .
H14E H 0.055377 0.632670 0.345366 0.078 Uiso 1 1 calc R U . . .
C145 C -0.07132(13) 0.23872(11) 0.37439(6) 0.0928(10) Uani 1 1 d . . . . .
H14F H -0.060840 0.237517 0.387606 0.139 Uiso 1 1 calc R U . . .
H14G H -0.043849 0.248358 0.366406 0.139 Uiso 1 1 calc R U . . .
H14H H -0.082915 0.206536 0.370504 0.139 Uiso 1 1 calc R U . . .
C147 C -0.19564(12) 0.69251(11) 0.45508(4) 0.0811(8) Uani 1 1 d . . . . .
H14I H -0.218469 0.714923 0.461183 0.122 Uiso 1 1 calc R U . . .
H14J H -0.210076 0.680004 0.443400 0.122 Uiso 1 1 calc R U . . .
H14K H -0.165399 0.709761 0.452128 0.122 Uiso 1 1 calc R U . . .
C149 C -0.15708(13) 0.25487(11) 0.38237(5) 0.0860(9) Uani 1 1 d . . . . .
H14L H -0.165961 0.223643 0.376662 0.129 Uiso 1 1 calc R U . . .
H14M H -0.184262 0.277683 0.381114 0.129 Uiso 1 1 calc R U . . .
H14N H -0.149647 0.250062 0.395776 0.129 Uiso 1 1 calc R U . . .
C151 C 0.28199(13) 0.49621(13) 0.43193(6) 0.0627(9) Uani 0.665(3) 1 d D U P B 1
H151 H 0.261484 0.477990 0.440081 0.075 Uiso 0.665(3) 1 calc R U P B 1
C152 C 0.32912(10) 0.61052(14) 0.46208(5) 0.0856(8) Uani 1 1 d . U . . .
C154 C 0.0821(13) 0.4046(11) 0.3288(3) 0.105(4) Uani 0.085(4) 1 d D U P D 1
C156 C -0.2655(5) 0.4117(6) 0.4358(3) 0.097(3) Uani 0.303(7) 1 d D U P E 1
C158 C 0.2720(2) 0.65387(19) 0.49075(7) 0.0648(12) Uani 0.640(3) 1 d D U P F 1
C160 C 0.1268(3) 0.36600(19) 0.40995(7) 0.0852(15) Uani 0.704(9) 1 d D U P A 1
H16A H 0.142845 0.345875 0.400186 0.102 Uiso 0.704(9) 1 calc R U P A 1
H16B H 0.125052 0.399882 0.405282 0.102 Uiso 0.704(9) 1 calc R U P A 1
C163 C 0.0090(3) 0.3605(2) 0.43288(10) 0.0838(15) Uani 0.704(9) 1 d D U P A 1
H16C H 0.012471 0.329066 0.439592 0.101 Uiso 0.704(9) 1 calc R U P A 1
H16D H -0.011560 0.355128 0.421589 0.101 Uiso 0.704(9) 1 calc R U P A 1
C165 C 0.30997(15) 0.47219(15) 0.41871(6) 0.0698(10) Uani 0.665(3) 1 d D U P B 1
H165 H 0.309775 0.437655 0.418312 0.084 Uiso 0.665(3) 1 calc R U P B 1
C167 C 0.1240(3) 0.7291(4) 0.54126(13) 0.0806(19) Uani 0.530(4) 1 d D U P C 1
C169 C -0.12399(16) 0.28181(13) 0.35126(5) 0.1000(11) Uani 1 1 d . . . . .
H16E H -0.094536 0.291622 0.344468 0.150 Uiso 1 1 calc R U . . .
H16F H -0.149031 0.306857 0.349746 0.150 Uiso 1 1 calc R U . . .
H16G H -0.135914 0.250928 0.346136 0.150 Uiso 1 1 calc R U . . .
C172 C 0.2123(3) 0.4627(2) 0.48300(11) 0.0827(15) Uani 0.704(9) 1 d D U P A 1
H17A H 0.232483 0.470241 0.494205 0.099 Uiso 0.704(9) 1 calc R U P A 1
H17B H 0.210619 0.492077 0.474962 0.099 Uiso 0.704(9) 1 calc R U P A 1
C175 C 0.31112(15) 0.57224(15) 0.42058(6) 0.0623(9) Uani 0.665(3) 1 d D U P B 1
H175 H 0.311210 0.606788 0.420690 0.075 Uiso 0.665(3) 1 calc R U P B 1
C177 C 0.1400(3) 0.4858(3) 0.49922(12) 0.0696(14) Uani 0.704(9) 1 d D U P A 1
H17C H 0.135565 0.515016 0.491258 0.084 Uiso 0.704(9) 1 calc R U P A 1
H17D H 0.159384 0.494997 0.510447 0.084 Uiso 0.704(9) 1 calc R U P A 1
C179 C -0.0141(3) 0.3966(3) 0.44542(9) 0.0802(14) Uani 0.704(9) 1 d D U P A 1
H17E H -0.013086 0.429118 0.439419 0.096 Uiso 0.704(9) 1 calc R U P A 1
H17F H -0.048540 0.387800 0.447555 0.096 Uiso 0.704(9) 1 calc R U P A 1
C184 C 0.2343(3) 0.4215(3) 0.47220(10) 0.0886(15) Uani 0.704(9) 1 d D U P A 1
H18A H 0.268999 0.428480 0.469675 0.106 Uiso 0.704(9) 1 calc R U P A 1
H18B H 0.232306 0.391322 0.479757 0.106 Uiso 0.704(9) 1 calc R U P A 1
C185 C 0.33900(18) 0.54818(17) 0.40736(7) 0.0761(11) Uani 0.665(3) 1 d D U P B 1
H185 H 0.359009 0.566434 0.399030 0.091 Uiso 0.665(3) 1 calc R U P B 1
Rb2X Rb 0.0880(8) 0.4339(4) 0.45210(12) 0.06855(17) Uani 0.040(3) 1 d . . P A 2
O2 O 0.0583(6) 0.4545(8) 0.48816(17) 0.065(2) Uani 0.296(9) 1 d D U P A 2
O5 O 0.2161(5) 0.4263(5) 0.45928(18) 0.092(2) Uani 0.296(9) 1 d D U P A 2
O9 O 0.1608(5) 0.4560(6) 0.49096(16) 0.072(2) Uani 0.296(9) 1 d D U P A 2
O15 O 0.0186(5) 0.3893(5) 0.46044(18) 0.072(2) Uani 0.296(9) 1 d D U P A 2
O16 O 0.0745(4) 0.3748(3) 0.42712(16) 0.081(2) Uani 0.296(9) 1 d D U P A 2
O18 O 0.1740(5) 0.3685(4) 0.43120(18) 0.097(2) Uani 0.296(9) 1 d D U P A 2
C31 C 0.3253(3) 0.7507(4) 0.50539(13) 0.0914(18) Uani 0.360(3) 1 d D U P F 2
C33 C 0.3147(3) 0.5066(3) 0.44402(14) 0.0823(19) Uani 0.335(3) 1 d D U P B 2
H33 H 0.317067 0.501189 0.457231 0.099 Uiso 0.335(3) 1 calc R U P B 2
C37 C 0.1428(4) 0.7721(3) 0.53780(12) 0.109(3) Uani 0.470(4) 1 d D U P C 2
H37A H 0.176918 0.761973 0.537260 0.164 Uiso 0.470(4) 1 calc R U P C 2
H37B H 0.138189 0.794659 0.548369 0.164 Uiso 0.470(4) 1 calc R U P C 2
H37C H 0.133965 0.788345 0.525963 0.164 Uiso 0.470(4) 1 calc R U P C 2
C39 C 0.0016(6) 0.3930(7) 0.44150(19) 0.076(2) Uani 0.296(9) 1 d D U P A 2
H39A H 0.007005 0.426575 0.436885 0.091 Uiso 0.296(9) 1 calc R U P A 2
H39B H -0.033818 0.386631 0.441241 0.091 Uiso 0.296(9) 1 calc R U P A 2
C43 C 0.1462(3) 0.7237(3) 0.50785(9) 0.0809(15) Uani 0.470(4) 1 d D U P C 2
H43 H 0.141120 0.757737 0.506913 0.097 Uiso 0.470(4) 1 calc R U P C 2
C44 C 0.5124(5) 0.5860(7) 0.4538(2) 0.141(5) Uani 0.346(3) 1 d D U P G 2
H44A H 0.502778 0.552800 0.457045 0.211 Uiso 0.346(3) 1 calc R U P G 2
H44B H 0.547860 0.589090 0.454671 0.211 Uiso 0.346(3) 1 calc R U P G 2
H44C H 0.502054 0.593328 0.440829 0.211 Uiso 0.346(3) 1 calc R U P G 2
C46 C -0.2963(2) 0.4217(4) 0.42160(12) 0.146(3) Uani 0.697(7) 1 d D U P E 2
H46A H -0.296740 0.456721 0.419020 0.218 Uiso 0.697(7) 1 calc R U P E 2
H46B H -0.329578 0.410372 0.423933 0.218 Uiso 0.697(7) 1 calc R U P E 2
H46C H -0.282787 0.404450 0.410694 0.218 Uiso 0.697(7) 1 calc R U P E 2
C48 C 0.1034(2) 0.35315(13) 0.33114(7) 0.127(2) Uani 0.915(4) 1 d D U P D 2
H48A H 0.116755 0.341881 0.319082 0.191 Uiso 0.915(4) 1 calc R U P D 2
H48B H 0.075200 0.333177 0.334538 0.191 Uiso 0.915(4) 1 calc R U P D 2
H48C H 0.128268 0.350338 0.340990 0.191 Uiso 0.915(4) 1 calc R U P D 2
C56 C 0.3558(8) 0.8377(6) 0.5055(3) 0.203(6) Uani 0.360(3) 1 d D U P F 2
H56A H 0.376386 0.832357 0.494384 0.305 Uiso 0.360(3) 1 calc R U P F 2
H56B H 0.370043 0.863367 0.513349 0.305 Uiso 0.360(3) 1 calc R U P F 2
H56C H 0.323209 0.847498 0.501434 0.305 Uiso 0.360(3) 1 calc R U P F 2
C58 C 0.1723(6) 0.6474(3) 0.49319(15) 0.0593(19) Uani 0.470(4) 1 d D U P C 2
C60 C 0.4333(4) 0.6167(8) 0.4671(2) 0.129(2) Uani 0.346(3) 1 d D U P G 2
C62 C 0.2883(4) 0.5552(4) 0.41868(14) 0.0743(17) Uani 0.335(3) 1 d D U P B 2
H62 H 0.272214 0.583879 0.414505 0.089 Uiso 0.335(3) 1 calc R U P B 2
C64 C 0.4319(3) 0.4797(4) 0.40272(19) 0.118(4) Uani 0.335(3) 1 d D U P B 2
H64A H 0.438605 0.514418 0.404392 0.177 Uiso 0.335(3) 1 calc R U P B 2
H64B H 0.455386 0.465767 0.393841 0.177 Uiso 0.335(3) 1 calc R U P B 2
H64C H 0.434552 0.463078 0.414916 0.177 Uiso 0.335(3) 1 calc R U P B 2
C66 C -0.0085(7) 0.4204(7) 0.4721(2) 0.071(2) Uani 0.296(9) 1 d D U P A 2
H66A H -0.041649 0.407044 0.473804 0.085 Uiso 0.296(9) 1 calc R U P A 2
H66B H -0.011336 0.452739 0.466099 0.085 Uiso 0.296(9) 1 calc R U P A 2
C68 C 0.2417(6) 0.3859(6) 0.4512(2) 0.098(2) Uani 0.296(9) 1 d D U P A 2
H68A H 0.234568 0.355618 0.458226 0.117 Uiso 0.296(9) 1 calc R U P A 2
H68B H 0.277205 0.391656 0.451423 0.117 Uiso 0.296(9) 1 calc R U P A 2
C82 C 0.2962(3) 0.7103(3) 0.47726(12) 0.0760(17) Uani 0.360(3) 1 d D U P F 2
H82 H 0.293974 0.710480 0.463869 0.091 Uiso 0.360(3) 1 calc R U P F 2
C84 C 0.2775(3) 0.6773(3) 0.50666(11) 0.0803(15) Uani 0.360(3) 1 d D U P F 2
H84 H 0.261307 0.654135 0.514370 0.096 Uiso 0.360(3) 1 calc R U P F 2
C85 C 0.4043(4) 0.7666(6) 0.5194(3) 0.147(4) Uani 0.360(3) 1 d D U P F 2
H85A H 0.414065 0.768617 0.532691 0.220 Uiso 0.360(3) 1 calc R U P F 2
H85B H 0.428366 0.783499 0.511560 0.220 Uiso 0.360(3) 1 calc R U P F 2
H85C H 0.402530 0.732391 0.515581 0.220 Uiso 0.360(3) 1 calc R U P F 2
C87 C 0.1430(4) 0.6503(4) 0.52561(16) 0.063(2) Uani 0.470(4) 1 d D U P C 2
H87 H 0.134925 0.633524 0.536909 0.076 Uiso 0.470(4) 1 calc R U P C 2
C89 C 0.1243(3) 0.7035(2) 0.55942(7) 0.0693(15) Uani 0.470(4) 1 d D U P C 2
H89A H 0.106873 0.672593 0.560861 0.104 Uiso 0.470(4) 1 calc R U P C 2
H89B H 0.115596 0.725287 0.569834 0.104 Uiso 0.470(4) 1 calc R U P C 2
H89C H 0.159388 0.697457 0.559601 0.104 Uiso 0.470(4) 1 calc R U P C 2
C91 C 0.3581(3) 0.6035(5) 0.48097(17) 0.114(2) Uani 0.346(3) 1 d D U P G 2
H91 H 0.341378 0.591067 0.491672 0.137 Uiso 0.346(3) 1 calc R U P G 2
C93 C 0.3582(3) 0.6275(5) 0.44909(17) 0.105(2) Uani 0.346(3) 1 d D U P G 2
H93 H 0.344047 0.635848 0.437292 0.126 Uiso 0.346(3) 1 calc R U P G 2
C95 C 0.5061(6) 0.6732(7) 0.4611(3) 0.165(4) Uani 0.346(3) 1 d D U P G 2
H95A H 0.505094 0.675065 0.447282 0.247 Uiso 0.346(3) 1 calc R U P G 2
H95B H 0.539500 0.678284 0.465466 0.247 Uiso 0.346(3) 1 calc R U P G 2
H95C H 0.484946 0.698387 0.466452 0.247 Uiso 0.346(3) 1 calc R U P G 2
C97 C 0.3436(7) 0.4897(5) 0.41108(19) 0.094(2) Uani 0.335(3) 1 d D U P B 2
C99 C 0.3661(7) 0.4187(5) 0.3907(3) 0.141(4) Uani 0.335(3) 1 d D U P B 2
H99A H 0.370872 0.398706 0.401958 0.212 Uiso 0.335(3) 1 calc R U P B 2
H99B H 0.386152 0.406010 0.380336 0.212 Uiso 0.335(3) 1 calc R U P B 2
H99C H 0.331732 0.417667 0.386941 0.212 Uiso 0.335(3) 1 calc R U P B 2
C101 C -0.26463(17) 0.35651(18) 0.44279(8) 0.0888(16) Uani 0.697(7) 1 d D U P E 2
H10G H -0.251904 0.339754 0.431625 0.133 Uiso 0.697(7) 1 calc R U P E 2
H10H H -0.297994 0.345665 0.445230 0.133 Uiso 0.697(7) 1 calc R U P E 2
H10I H -0.244180 0.348948 0.453737 0.133 Uiso 0.697(7) 1 calc R U P E 2
C103 C 0.0158(8) 0.4252(8) 0.4909(3) 0.070(2) Uani 0.296(9) 1 d D U P A 2
H10J H -0.006351 0.440909 0.500071 0.084 Uiso 0.296(9) 1 calc R U P A 2
H10K H 0.025018 0.392812 0.495830 0.084 Uiso 0.296(9) 1 calc R U P A 2
C105 C 0.2069(6) 0.4757(6) 0.4870(3) 0.080(2) Uani 0.296(9) 1 d D U P A 2
H10L H 0.223088 0.485799 0.498847 0.096 Uiso 0.296(9) 1 calc R U P A 2
H10M H 0.203616 0.504541 0.478743 0.096 Uiso 0.296(9) 1 calc R U P A 2
C107 C 0.2359(6) 0.4382(6) 0.4775(2) 0.088(2) Uani 0.296(9) 1 d D U P A 2
H10N H 0.269698 0.450057 0.475946 0.105 Uiso 0.296(9) 1 calc R U P A 2
H10O H 0.236857 0.408639 0.485440 0.105 Uiso 0.296(9) 1 calc R U P A 2
C108 C 0.08760(19) 0.40662(14) 0.32928(5) 0.0952(12) Uani 0.915(4) 1 d D U P D 2
C136 C 0.2746(4) 0.6717(4) 0.48698(13) 0.069(2) Uani 0.360(3) 1 d D U P F 2
C137 C 0.3209(3) 0.7486(3) 0.48600(12) 0.084(2) Uani 0.360(3) 1 d D U P F 2
H137 H 0.334931 0.773596 0.478482 0.101 Uiso 0.360(3) 1 calc R U P F 2
C138 C 0.3029(4) 0.7149(4) 0.51559(15) 0.0877(19) Uani 0.360(3) 1 d D U P F 2
H138 H 0.304682 0.715565 0.528987 0.105 Uiso 0.360(3) 1 calc R U P F 2
C139 C 0.3382(7) 0.7797(8) 0.5388(2) 0.152(5) Uani 0.360(3) 1 d D U P F 2
H13R H 0.303217 0.773223 0.539720 0.228 Uiso 0.360(3) 1 calc R U P F 2
H13S H 0.346410 0.807812 0.546717 0.228 Uiso 0.360(3) 1 calc R U P F 2
H13T H 0.356343 0.751200 0.543177 0.228 Uiso 0.360(3) 1 calc R U P F 2
C141 C 0.3525(4) 0.7914(5) 0.51675(17) 0.118(3) Uani 0.360(3) 1 d D U P F 2
C143 C 0.1638(3) 0.6975(3) 0.49269(9) 0.0799(15) Uani 0.470(4) 1 d D U P C 2
H143 H 0.170400 0.714467 0.481286 0.096 Uiso 0.470(4) 1 calc R U P C 2
C144 C 0.1364(5) 0.6992(4) 0.52438(13) 0.0683(19) Uani 0.470(4) 1 d D U P C 2
C146 C 0.1616(4) 0.6251(5) 0.51021(14) 0.063(2) Uani 0.470(4) 1 d D U P C 2
H146 H 0.167336 0.591137 0.511423 0.075 Uiso 0.470(4) 1 calc R U P C 2
C148 C 0.1101(4) 0.7270(4) 0.54064(14) 0.080(2) Uani 0.470(4) 1 d D U P C 2
C150 C 0.0567(3) 0.7342(2) 0.53846(8) 0.090(2) Uani 0.470(4) 1 d D U P C 2
H15A H 0.050293 0.752865 0.526933 0.135 Uiso 0.470(4) 1 calc R U P C 2
H15B H 0.044080 0.751997 0.549401 0.135 Uiso 0.470(4) 1 calc R U P C 2
H15C H 0.040619 0.702483 0.537602 0.135 Uiso 0.470(4) 1 calc R U P C 2
C153 C 0.4072(4) 0.6149(6) 0.48270(19) 0.135(3) Uani 0.346(3) 1 d D U P G 2
H153 H 0.421420 0.621050 0.494684 0.161 Uiso 0.346(3) 1 calc R U P G 2
C155 C 0.4078(4) 0.6344(6) 0.45099(19) 0.124(2) Uani 0.346(3) 1 d D U P G 2
H155 H 0.425141 0.651161 0.441382 0.148 Uiso 0.346(3) 1 calc R U P G 2
C157 C 0.4881(4) 0.6223(6) 0.4676(2) 0.140(3) Uani 0.346(3) 1 d D U P G 2
C159 C 0.5022(5) 0.6206(8) 0.4873(2) 0.166(5) Uani 0.346(3) 1 d D U P G 2
H15D H 0.477379 0.636911 0.495005 0.248 Uiso 0.346(3) 1 calc R U P G 2
H15E H 0.533465 0.637106 0.488976 0.248 Uiso 0.346(3) 1 calc R U P G 2
H15F H 0.505153 0.586636 0.491368 0.248 Uiso 0.346(3) 1 calc R U P G 2
C161 C 0.2833(10) 0.5417(7) 0.4366(2) 0.067(2) Uani 0.335(3) 1 d D U P B 2
C162 C 0.3159(4) 0.5293(4) 0.40588(15) 0.0854(18) Uani 0.335(3) 1 d D U P B 2
H162 H 0.315862 0.539125 0.393019 0.102 Uiso 0.335(3) 1 calc R U P B 2
C164 C 0.3429(4) 0.4797(4) 0.43106(15) 0.093(2) Uani 0.335(3) 1 d D U P B 2
H164 H 0.362316 0.453759 0.435718 0.112 Uiso 0.335(3) 1 calc R U P B 2
C166 C 0.3813(4) 0.4733(5) 0.3951(2) 0.119(3) Uani 0.335(3) 1 d D U P B 2
C168 C 0.3704(8) 0.4940(9) 0.3749(3) 0.175(3) Uani 0.335(3) 1 d D U P B 2
H16H H 0.336212 0.488229 0.371758 0.262 Uiso 0.335(3) 1 calc R U P B 2
H16I H 0.391247 0.477743 0.365645 0.262 Uiso 0.335(3) 1 calc R U P B 2
H16J H 0.376977 0.529028 0.374775 0.262 Uiso 0.335(3) 1 calc R U P B 2
C170 C -0.2644(2) 0.4115(3) 0.43933(11) 0.0937(18) Uani 0.697(7) 1 d D U P E 2
C171 C -0.2837(2) 0.4350(3) 0.45716(11) 0.119(2) Uani 0.697(7) 1 d D U P E 2
H17G H -0.261481 0.428209 0.467658 0.179 Uiso 0.697(7) 1 calc R U P E 2
H17H H -0.315895 0.421658 0.460059 0.179 Uiso 0.697(7) 1 calc R U P E 2
H17I H -0.286204 0.470181 0.455293 0.179 Uiso 0.697(7) 1 calc R U P E 2
C173 C 0.0832(7) 0.4581(9) 0.5055(3) 0.067(2) Uani 0.296(9) 1 d D U P A 2
H17J H 0.090891 0.425348 0.510451 0.080 Uiso 0.296(9) 1 calc R U P A 2
H17K H 0.062995 0.475420 0.514923 0.080 Uiso 0.296(9) 1 calc R U P A 2
C174 C 0.1529(6) 0.3671(5) 0.4130(2) 0.090(2) Uani 0.296(9) 1 d D U P A 2
H17L H 0.172674 0.346195 0.404616 0.108 Uiso 0.296(9) 1 calc R U P A 2
H17M H 0.152249 0.400290 0.407568 0.108 Uiso 0.296(9) 1 calc R U P A 2
C176 C 0.0262(6) 0.3587(6) 0.4289(2) 0.082(2) Uani 0.296(9) 1 d D U P A 2
H17N H 0.025300 0.325485 0.434212 0.098 Uiso 0.296(9) 1 calc R U P A 2
H17O H 0.010117 0.358253 0.416353 0.098 Uiso 0.296(9) 1 calc R U P A 2
C178 C 0.1288(7) 0.4857(8) 0.5018(3) 0.068(2) Uani 0.296(9) 1 d D U P A 2
H17P H 0.121258 0.515935 0.494760 0.082 Uiso 0.296(9) 1 calc R U P A 2
H17Q H 0.144430 0.494778 0.513873 0.082 Uiso 0.296(9) 1 calc R U P A 2
C180 C 0.1017(6) 0.3473(6) 0.4143(2) 0.085(2) Uani 0.296(9) 1 d D U P A 2
H18C H 0.086110 0.348591 0.401664 0.102 Uiso 0.296(9) 1 calc R U P A 2
H18D H 0.102598 0.312960 0.418408 0.102 Uiso 0.296(9) 1 calc R U P A 2
C181 C 0.2239(6) 0.3819(6) 0.4312(3) 0.098(3) Uani 0.296(9) 1 d D U P A 2
H18E H 0.228007 0.413470 0.424646 0.117 Uiso 0.296(9) 1 calc R U P A 2
H18F H 0.243113 0.357127 0.424301 0.117 Uiso 0.296(9) 1 calc R U P A 2
C182 C 0.13287(18) 0.43590(13) 0.32338(5) 0.1028(14) Uani 0.915(4) 1 d D U P D 2
H18G H 0.145715 0.422888 0.311500 0.154 Uiso 0.915(4) 1 calc R U P D 2
H18H H 0.157750 0.433329 0.333236 0.154 Uiso 0.915(4) 1 calc R U P D 2
H18I H 0.123942 0.470111 0.321646 0.154 Uiso 0.915(4) 1 calc R U P D 2
C183 C 0.0492(2) 0.41196(19) 0.31400(5) 0.1234(17) Uani 0.915(4) 1 d D U P D 2
H18J H 0.037902 0.445728 0.313594 0.185 Uiso 0.915(4) 1 calc R U P D 2
H18K H 0.021758 0.390428 0.316795 0.185 Uiso 0.915(4) 1 calc R U P D 2
H18L H 0.063268 0.403154 0.301747 0.185 Uiso 0.915(4) 1 calc R U P D 2

loop_
_atom_site_aniso_label
_atom_site_aniso_U_11
_atom_site_aniso_U_22
_atom_site_aniso_U_33
_atom_site_aniso_U_23
_atom_site_aniso_U_13
_atom_site_aniso_U_12
Rb1 0.05034(11) 0.04595(11) 0.05314(12) 0.00833(8) 0.00571(8) -0.00138(8)
Rb2 0.1060(5) 0.04900(16) 0.05062(13) 0.01138(10) 0.01934(16) 0.0086(2)
O1 0.084(2) 0.073(2) 0.0431(18) 0.0107(17) 0.0042(18) 0.0130(19)
O3 0.085(2) 0.060(2) 0.075(2) 0.0151(17) 0.0102(18) 0.0071(17)
O4 0.0558(9) 0.0665(10) 0.0556(9) 0.0023(7) 0.0044(7) -0.0084(7)
O6 0.0581(9) 0.0643(9) 0.0510(8) 0.0128(7) 0.0005(7) -0.0084(7)
O7 0.103(2) 0.071(2) 0.092(3) 0.0158(18) 0.0330(19) 0.0114(19)
O8 0.0565(9) 0.0759(11) 0.0562(9) 0.0037(8) 0.0088(7) -0.0090(8)
O10 0.0570(9) 0.0519(8) 0.0724(10) 0.0110(7) -0.0007(8) -0.0022(7)
O11 0.130(3) 0.0569(17) 0.0619(17) 0.0060(14) -0.007(2) 0.031(2)
O12 0.0630(9) 0.0564(9) 0.0599(9) 0.0121(7) 0.0021(7) 0.0030(7)
O13 0.129(3) 0.0594(16) 0.075(2) 0.0107(15) 0.028(2) 0.0092(19)
O14 0.0625(10) 0.0523(9) 0.0754(11) 0.0063(8) 0.0100(8) 0.0077(7)
O17 0.087(2) 0.053(2) 0.061(2) 0.0108(17) -0.0062(16) 0.0211(16)
C1 0.058(3) 0.052(2) 0.050(3) -0.001(2) -0.012(2) -0.006(2)
C2 0.0571(12) 0.0609(13) 0.0543(12) 0.0184(10) 0.0016(10) 0.0083(10)
C3 0.089(4) 0.067(3) 0.051(2) 0.004(2) 0.007(2) 0.002(3)
C4 0.0552(11) 0.0439(10) 0.0496(11) 0.0113(8) 0.0073(9) 0.0050(8)
C5 0.0719(14) 0.0479(11) 0.0524(12) 0.0120(9) -0.0056(10) 0.0048(10)
C6 0.0754(17) 0.0882(19) 0.0655(15) 0.0142(14) 0.0197(13) 0.0251(14)
C7 0.0792(17) 0.0564(13) 0.0624(14) 0.0068(11) 0.0104(12) 0.0054(12)
C8 0.0529(13) 0.0819(17) 0.0617(14) 0.0047(12) 0.0146(11) -0.0074(11)
C9 0.089(3) 0.066(3) 0.0417(18) 0.007(2) -0.001(2) 0.015(2)
C10 0.0580(14) 0.0713(16) 0.094(2) 0.0163(15) 0.0053(14) 0.0005(12)
C11 0.0627(15) 0.0613(14) 0.0872(18) 0.0148(13) -0.0039(13) -0.0016(11)
C12 0.059(2) 0.050(2) 0.0424(18) -0.0034(16) -0.0040(17) -0.0031(17)
C13 0.0568(13) 0.0560(13) 0.0764(16) 0.0085(11) -0.0110(11) -0.0040(10)
C14 0.0673(14) 0.0535(13) 0.0698(15) 0.0125(11) -0.0083(12) -0.0025(10)
C15 0.0800(18) 0.0605(15) 0.0810(18) 0.0003(13) -0.0121(14) -0.0045(13)
C16 0.0549(12) 0.0543(12) 0.0528(11) 0.0164(9) -0.0021(9) 0.0056(9)
C17 0.0536(11) 0.0505(11) 0.0460(10) 0.0115(9) 0.0062(9) 0.0078(9)
C18 0.0990(19) 0.0448(11) 0.0565(13) 0.0072(10) 0.0074(13) 0.0018(12)
C19 0.0724(14) 0.0453(11) 0.0506(11) 0.0096(9) 0.0096(10) 0.0076(10)
C20 0.089(3) 0.074(4) 0.053(2) 0.017(2) 0.012(2) 0.016(2)
C21 0.085(2) 0.069(3) 0.065(3) 0.010(2) 0.007(2) 0.021(2)
C22 0.083(3) 0.073(3) 0.106(3) 0.003(2) 0.038(3) 0.004(2)
C23 0.176(10) 0.076(10) 0.086(10) -0.012(9) 0.061(10) -0.010(10)
C24 0.0538(11) 0.0484(11) 0.0514(11) 0.0120(9) 0.0063(9) 0.0049(9)
C25 0.145(4) 0.0522(19) 0.061(2) 0.0032(17) -0.003(3) 0.023(3)
C26 0.0597(12) 0.0402(10) 0.0522(11) 0.0086(8) 0.0120(9) 0.0045(8)
C27 0.066(2) 0.075(2) 0.080(2) -0.002(2) -0.0120(19) -0.0093(19)
C28 0.0599(13) 0.0589(13) 0.0698(15) 0.0000(11) -0.0104(11) 0.0020(10)
C29 0.185(11) 0.081(10) 0.079(10) -0.012(9) 0.046(10) -0.015(10)
C30 0.0667(13) 0.0442(10) 0.0496(11) 0.0118(9) 0.0035(10) 0.0088(9)
C32 0.0649(13) 0.0424(10) 0.0468(11) 0.0122(8) 0.0036(9) 0.0068(9)
C34 0.0581(12) 0.0524(11) 0.0458(10) 0.0105(9) 0.0067(9) 0.0060(9)
C35 0.176(7) 0.161(6) 0.196(7) -0.033(6) 0.138(6) -0.010(6)
C36 0.0567(11) 0.0416(10) 0.0466(10) 0.0130(8) 0.0070(9) 0.0054(8)
C38 0.0567(12) 0.0478(11) 0.0458(10) 0.0130(8) 0.0024(9) 0.0072(9)
C40 0.118(3) 0.077(3) 0.097(4) 0.012(3) 0.035(3) 0.021(3)
C41 0.0593(12) 0.0462(10) 0.0479(11) 0.0138(9) -0.0008(9) 0.0046(9)
C42 0.125(6) 0.190(8) 0.184(8) -0.057(6) -0.060(6) -0.042(5)
C45 0.0573(12) 0.0552(12) 0.0428(10) 0.0127(9) 0.0005(9) 0.0101(9)
C47 0.0549(12) 0.0546(12) 0.0457(10) 0.0105(9) 0.0007(9) 0.0089(9)
C49 0.0600(12) 0.0413(10) 0.0491(11) 0.0121(8) 0.0068(9) 0.0052(8)
C50 0.064(2) 0.093(3) 0.090(3) -0.013(2) -0.001(2) -0.023(3)
C51 0.0576(12) 0.0556(12) 0.0526(12) 0.0123(10) 0.0061(10) 0.0069(9)
C52 0.186(7) 0.100(5) 0.079(4) -0.009(4) 0.034(5) -0.010(5)
C53 0.0672(13) 0.0466(11) 0.0509(11) 0.0129(9) -0.0049(10) 0.0065(9)
C54 0.120(7) 0.237(10) 0.210(9) -0.136(7) 0.000(7) -0.016(7)
C55 0.090(5) 0.311(10) 0.176(7) -0.053(8) -0.017(5) -0.039(6)
C57 0.0567(12) 0.0481(11) 0.0488(11) 0.0153(9) -0.0003(9) 0.0064(9)
C59 0.0546(12) 0.0405(10) 0.0565(12) 0.0116(9) 0.0114(9) 0.0026(8)
C61 0.0849(17) 0.0502(12) 0.0576(13) 0.0105(10) 0.0205(12) 0.0066(11)
C63 0.0634(13) 0.0507(12) 0.0599(13) 0.0156(10) -0.0078(11) 0.0019(10)
C65 0.0620(13) 0.0572(12) 0.0471(11) 0.0084(9) 0.0006(10) 0.0142(10)
C67 0.0749(15) 0.0455(11) 0.0497(11) 0.0091(9) 0.0025(10) 0.0093(10)
C69 0.0520(18) 0.077(2) 0.067(2) -0.0027(18) 0.0004(16) -0.0056(16)
C70 0.0556(12) 0.0618(13) 0.0447(11) 0.0139(9) -0.0001(9) 0.0093(10)
C71 0.075(2) 0.079(2) 0.096(3) -0.012(2) -0.006(2) -0.011(2)
C72 0.0540(12) 0.0518(11) 0.0587(12) 0.0114(10) 0.0099(10) 0.0051(9)
C73 0.069(3) 0.0420(19) 0.049(2) -0.0024(16) 0.0022(18) 0.0019(17)
C74 0.0576(13) 0.0754(15) 0.0517(12) 0.0098(11) 0.0001(10) 0.0089(11)
C75 0.062(3) 0.195(4) 0.117(3) -0.034(3) -0.010(3) 0.014(3)
C76 0.0544(12) 0.0465(11) 0.0602(12) 0.0090(9) 0.0109(10) 0.0040(9)
C77 0.072(3) 0.174(4) 0.096(3) -0.020(3) 0.003(2) -0.041(3)
C78 0.0626(13) 0.0527(12) 0.0619(13) 0.0159(10) -0.0021(11) 0.0044(10)
C79 0.086(3) 0.112(3) 0.121(4) -0.029(3) -0.006(3) -0.033(3)
C80 0.161(7) 0.147(6) 0.172(7) -0.015(6) -0.025(6) -0.061(6)
C81 0.074(4) 0.261(10) 0.186(8) -0.031(8) 0.017(5) -0.043(6)
C83 0.051(2) 0.056(3) 0.074(3) 0.009(2) 0.014(2) 0.005(2)
C86 0.0571(12) 0.0396(10) 0.0525(11) 0.0119(8) 0.0099(9) 0.0034(8)
C88 0.0541(12) 0.0691(14) 0.0491(11) 0.0137(10) 0.0022(9) 0.0120(10)
C90 0.0588(13) 0.0452(11) 0.0631(13) 0.0092(9) 0.0164(10) 0.0087(9)
C92 0.0753(16) 0.0705(15) 0.0472(12) 0.0075(11) 0.0092(11) -0.0156(12)
C94 0.071(4) 0.061(3) 0.046(3) -0.002(2) -0.010(3) -0.013(3)
C96 0.0673(15) 0.0758(16) 0.0546(13) -0.0006(11) 0.0170(11) -0.0125(12)
C98 0.0605(13) 0.0686(14) 0.0464(11) 0.0132(10) 0.0049(10) 0.0178(11)
C100 0.0538(13) 0.0568(13) 0.0917(18) 0.0142(13) 0.0083(12) 0.0016(10)
C102 0.0710(16) 0.0527(13) 0.0827(17) 0.0058(12) 0.0141(13) 0.0047(11)
C104 0.0547(13) 0.0593(14) 0.0855(17) 0.0131(12) 0.0107(12) 0.0085(10)
C106 0.055(3) 0.051(3) 0.056(3) 0.001(2) -0.002(2) -0.001(3)
C109 0.0572(13) 0.0595(13) 0.0675(14) 0.0097(11) 0.0087(11) 0.0053(10)
C110 0.178(10) 0.078(10) 0.074(9) -0.005(9) 0.039(10) -0.025(10)
C111 0.0621(13) 0.0421(10) 0.0578(12) 0.0056(9) 0.0140(10) 0.0040(9)
C112 0.124(4) 0.068(2) 0.099(3) 0.006(2) 0.045(3) 0.017(3)
C113 0.0692(15) 0.0775(16) 0.0579(13) 0.0106(12) 0.0101(11) 0.0229(13)
C114 0.093(7) 0.122(8) 0.148(8) 0.010(8) 0.025(7) -0.029(7)
C115 0.0781(16) 0.0573(13) 0.0576(13) -0.0005(11) -0.0086(12) 0.0134(11)
C116 0.062(2) 0.135(4) 0.079(3) -0.014(3) 0.006(2) -0.029(2)
C117 0.0550(13) 0.0729(16) 0.0702(15) 0.0151(12) 0.0052(11) 0.0064(11)
C118 0.058(3) 0.208(5) 0.113(4) -0.021(4) -0.002(3) -0.009(3)
C119 0.0747(16) 0.0543(13) 0.0638(14) 0.0107(11) -0.0119(12) 0.0009(11)
C120 0.076(6) 0.125(8) 0.149(9) -0.002(7) 0.010(6) -0.030(6)
C121 0.0510(12) 0.0778(16) 0.0643(14) 0.0092(12) 0.0077(11) -0.0103(11)
C122 0.056(2) 0.098(3) 0.074(2) -0.007(2) -0.0048(18) -0.012(2)
C123 0.0809(16) 0.0504(12) 0.0573(13) 0.0076(10) -0.0046(12) 0.0075(11)
C124 0.148(6) 0.107(5) 0.086(4) -0.028(4) -0.035(4) 0.025(4)
C125 0.106(2) 0.0508(13) 0.0557(13) 0.0075(10) 0.0191(13) 0.0075(13)
C126 0.057(2) 0.146(4) 0.100(3) -0.029(3) -0.007(2) 0.013(2)
C127 0.0535(13) 0.0775(16) 0.0708(15) 0.0087(13) 0.0030(11) 0.0032(11)
C128 0.0594(14) 0.0886(18) 0.0599(14) 0.0026(13) -0.0027(11) 0.0073(12)
C129 0.136(4) 0.109(4) 0.158(4) -0.017(4) 0.054(4) 0.003(4)
C130 0.141(6) 0.084(4) 0.058(3) -0.001(3) -0.001(4) 0.009(4)
C131 0.048(5) 0.119(8) 0.119(8) -0.005(7) 0.002(5) -0.005(6)
C132 0.070(3) 0.247(6) 0.143(4) -0.020(5) -0.001(3) -0.005(4)
C133 0.157(6) 0.163(6) 0.204(6) -0.034(5) 0.069(5) 0.037(5)
C134 0.233(10) 0.195(9) 0.172(8) -0.059(7) 0.060(8) -0.026(8)
C135 0.074(4) 0.277(9) 0.191(8) 0.024(7) -0.002(5) 0.016(6)
C140 0.091(2) 0.092(2) 0.0756(18) -0.0139(16) 0.0105(16) 0.0299(17)
C142 0.0707(15) 0.0627(14) 0.0628(14) 0.0131(11) -0.0159(12) -0.0076(11)
C145 0.105(2) 0.0531(15) 0.121(3) -0.0019(16) -0.013(2) -0.0038(15)
C147 0.0800(18) 0.0777(18) 0.0857(19) 0.0216(15) 0.0231(15) 0.0295(14)
C149 0.100(2) 0.0619(16) 0.096(2) 0.0023(15) -0.0061(18) -0.0132(15)
C151 0.0544(18) 0.0603(19) 0.074(2) 0.0065(16) 0.0155(16) -0.0001(14)
C152 0.0553(14) 0.116(2) 0.0854(19) -0.0151(17) 0.0071(13) -0.0043(15)
C154 0.170(7) 0.070(7) 0.075(7) -0.006(7) 0.050(7) -0.013(7)
C156 0.058(5) 0.108(6) 0.125(6) 0.004(5) 0.004(5) -0.016(5)
C158 0.057(2) 0.076(3) 0.062(2) 0.000(2) -0.0036(19) -0.006(2)
C160 0.143(4) 0.0490(19) 0.064(2) 0.0007(17) 0.024(3) 0.013(3)
C163 0.119(4) 0.062(2) 0.071(3) 0.003(2) -0.024(3) 0.027(3)
C165 0.066(2) 0.062(2) 0.082(2) 0.0012(18) 0.0221(19) 0.0031(16)
C167 0.113(4) 0.067(3) 0.062(3) 0.009(3) 0.007(3) 0.002(3)
C169 0.139(3) 0.082(2) 0.080(2) 0.0001(16) -0.020(2) -0.022(2)
C172 0.091(3) 0.072(3) 0.086(3) 0.021(3) 0.016(3) 0.004(3)
C175 0.0509(19) 0.059(2) 0.077(2) 0.0079(17) 0.0103(17) -0.0046(15)
C177 0.090(3) 0.063(2) 0.056(3) 0.008(2) -0.003(2) 0.008(3)
C179 0.105(3) 0.063(2) 0.072(3) 0.004(2) -0.024(2) 0.026(2)
C184 0.091(3) 0.083(3) 0.092(3) 0.024(3) 0.025(3) 0.011(3)
C185 0.069(2) 0.070(2) 0.089(3) 0.010(2) 0.030(2) -0.0045(19)
Rb2X 0.1060(5) 0.04900(16) 0.05062(13) 0.01138(10) 0.01934(16) 0.0086(2)
O2 0.084(4) 0.069(4) 0.042(4) 0.011(4) 0.000(4) 0.013(4)
O5 0.102(4) 0.080(4) 0.096(4) 0.028(4) 0.034(4) 0.018(4)
O9 0.078(4) 0.064(4) 0.073(4) 0.013(3) 0.015(3) 0.005(4)
O15 0.102(4) 0.055(4) 0.060(4) 0.007(3) -0.015(3) 0.020(4)
O16 0.143(5) 0.046(3) 0.056(3) -0.002(2) 0.004(4) 0.038(3)
O18 0.133(5) 0.071(3) 0.087(4) 0.009(3) 0.039(4) 0.025(4)
C31 0.069(3) 0.106(4) 0.099(4) -0.013(4) -0.004(3) -0.018(3)
C33 0.071(4) 0.082(4) 0.094(4) 0.010(4) 0.011(4) 0.010(3)
C37 0.190(8) 0.066(4) 0.072(4) -0.027(3) 0.020(5) -0.020(5)
C39 0.114(5) 0.057(4) 0.057(4) 0.003(3) -0.019(4) 0.019(4)
C43 0.095(4) 0.085(3) 0.063(3) 0.011(3) 0.006(3) 0.016(3)
C44 0.048(5) 0.236(13) 0.138(10) 0.030(9) 0.016(6) 0.008(8)
C46 0.068(3) 0.211(8) 0.158(6) 0.050(6) -0.019(4) -0.018(5)
C48 0.209(5) 0.0603(19) 0.112(3) -0.0100(19) 0.088(3) 0.001(3)
C56 0.207(12) 0.182(12) 0.220(12) -0.006(11) -0.088(11) -0.046(11)
C58 0.058(3) 0.073(4) 0.047(3) 0.009(3) -0.001(2) -0.001(4)
C60 0.061(4) 0.205(5) 0.122(4) -0.011(4) 0.002(4) -0.019(4)
C62 0.066(3) 0.072(4) 0.085(4) 0.003(3) 0.012(3) 0.006(3)
C64 0.068(5) 0.111(7) 0.174(9) -0.004(7) 0.068(6) 0.025(5)
C66 0.092(4) 0.064(5) 0.058(4) 0.009(4) -0.007(4) 0.013(4)
C68 0.109(5) 0.084(4) 0.100(5) 0.015(4) 0.032(4) 0.026(4)
C82 0.064(3) 0.090(4) 0.074(3) 0.002(3) -0.004(3) -0.005(3)
C84 0.068(3) 0.096(3) 0.078(3) -0.003(3) -0.007(3) -0.018(3)
C85 0.103(7) 0.159(9) 0.178(9) -0.009(8) -0.056(7) -0.039(7)
C87 0.080(5) 0.063(3) 0.046(3) 0.002(3) -0.003(3) -0.021(3)
C89 0.110(5) 0.060(3) 0.038(2) -0.011(2) 0.001(3) -0.006(3)
C91 0.062(4) 0.168(5) 0.111(5) -0.023(4) -0.013(4) 0.008(4)
C93 0.063(3) 0.155(5) 0.097(4) -0.021(4) 0.008(3) -0.015(4)
C95 0.072(6) 0.257(10) 0.165(9) 0.005(9) 0.013(7) -0.054(7)
C97 0.085(4) 0.079(4) 0.117(4) -0.009(4) 0.033(4) 0.008(3)
C99 0.145(9) 0.107(7) 0.171(9) -0.072(7) 0.055(7) 0.012(7)
C101 0.071(3) 0.098(3) 0.098(3) -0.016(3) 0.023(2) -0.027(2)
C103 0.086(4) 0.070(5) 0.054(4) 0.008(4) 0.006(4) 0.012(4)
C105 0.085(4) 0.070(5) 0.085(5) 0.021(4) 0.021(4) 0.006(4)
C107 0.093(4) 0.077(5) 0.093(5) 0.022(4) 0.032(4) 0.004(4)
C108 0.157(3) 0.0581(17) 0.0704(19) -0.0032(15) 0.043(2) -0.0093(19)
C136 0.056(3) 0.089(4) 0.062(4) -0.003(4) 0.001(3) 0.003(4)
C137 0.069(4) 0.096(4) 0.088(4) 0.001(4) 0.001(3) -0.007(3)
C138 0.074(4) 0.102(4) 0.087(4) -0.011(3) -0.008(4) -0.021(4)
C139 0.140(10) 0.177(10) 0.140(9) -0.060(8) -0.039(8) 0.012(8)
C141 0.093(5) 0.136(6) 0.124(6) -0.022(5) -0.007(5) -0.034(5)
C143 0.090(3) 0.089(3) 0.061(3) 0.014(3) 0.001(3) 0.015(3)
C144 0.083(4) 0.073(3) 0.049(3) 0.009(3) 0.002(3) -0.002(3)
C146 0.071(5) 0.060(3) 0.057(3) 0.005(3) -0.008(3) -0.015(3)
C148 0.113(5) 0.069(3) 0.057(3) 0.002(3) 0.024(3) 0.009(3)
C150 0.145(6) 0.076(4) 0.049(3) -0.004(3) 0.016(3) 0.053(4)
C153 0.072(4) 0.205(6) 0.127(5) -0.029(5) -0.017(4) 0.004(5)
C155 0.068(4) 0.189(5) 0.114(4) -0.017(4) 0.008(4) -0.020(4)
C157 0.055(4) 0.227(6) 0.138(5) 0.001(6) 0.006(4) -0.013(5)
C159 0.073(6) 0.279(12) 0.145(9) 0.029(10) -0.008(7) -0.025(8)
C161 0.053(4) 0.065(4) 0.082(4) 0.012(4) 0.011(4) -0.005(4)
C162 0.076(4) 0.086(4) 0.094(4) -0.001(3) 0.019(3) 0.006(3)
C164 0.085(4) 0.081(4) 0.114(4) 0.003(4) 0.016(4) 0.014(3)
C166 0.113(5) 0.094(4) 0.149(5) -0.025(4) 0.050(5) 0.010(4)
C168 0.157(6) 0.163(6) 0.204(6) -0.034(5) 0.069(5) 0.037(5)
C170 0.057(3) 0.103(3) 0.121(4) 0.013(3) 0.017(3) -0.007(3)
C171 0.092(4) 0.088(4) 0.179(5) -0.009(4) 0.074(4) -0.011(3)
C173 0.086(5) 0.068(5) 0.047(4) 0.011(4) 0.005(4) 0.013(4)
C174 0.137(5) 0.059(4) 0.074(4) 0.003(4) 0.033(5) 0.024(5)
C176 0.129(5) 0.055(4) 0.063(4) 0.001(3) -0.014(4) 0.025(4)
C178 0.088(5) 0.063(4) 0.054(4) 0.004(4) 0.002(4) 0.012(4)
C180 0.138(5) 0.053(3) 0.063(4) -0.006(3) 0.021(4) 0.021(4)
C181 0.120(5) 0.081(4) 0.092(5) 0.009(4) 0.038(5) 0.030(4)
C182 0.160(4) 0.069(2) 0.080(2) -0.0018(16) 0.063(2) -0.001(2)
C183 0.196(5) 0.118(3) 0.0562(19) -0.004(2) 0.023(2) -0.045(3)

loop_
_atom_type_symbol
_atom_type_description
_atom_type_scat_dispersion_real
_atom_type_scat_dispersion_imag
_atom_type_scat_source
C C 0.0181 0.0091 'International Tables Vol C Tables 4.2.6.8 and 6.1.1.4'
H H 0.0000 0.0000 'International Tables Vol C Tables 4.2.6.8 and 6.1.1.4'
O O 0.0492 0.0322 'International Tables Vol C Tables 4.2.6.8 and 6.1.1.4'
Rb Rb -0.4688 1.6079 'International Tables Vol C Tables 4.2.6.8 and 6.1.1.4'

loop_
_geom_angle_atom_site_label_1
_geom_angle_atom_site_label_2
_geom_angle_atom_site_label_3
_geom_angle
_geom_angle_site_symmetry_1
_geom_angle_site_symmetry_3
_geom_angle_publ_flag
O4 Rb1 O6 113.24(4) . . ?
O4 Rb1 O8 57.28(5) . . ?
O4 Rb1 O10 142.07(4) . . ?
O4 Rb1 O12 57.04(5) . . ?
O4 Rb1 C26 127.42(5) . . ?
O4 Rb1 C59 94.16(5) . . ?
O4 Rb1 C76 77.35(5) . . ?
O4 Rb1 C86 117.31(5) . . ?
O4 Rb1 C90 84.23(5) . . ?
O4 Rb1 C111 107.53(5) . . ?
O6 Rb1 O8 56.46(4) . . ?
O6 Rb1 O10 55.14(5) . . ?
O6 Rb1 O12 141.88(4) . . ?
O6 Rb1 C26 95.20(5) . . ?
O6 Rb1 C59 137.01(5) . . ?
O6 Rb1 C76 130.99(5) . . ?
O6 Rb1 C86 118.49(5) . . ?
O6 Rb1 C90 106.75(5) . . ?
O6 Rb1 C111 90.38(5) . . ?
O8 Rb1 O10 104.64(5) . . ?
O8 Rb1 O12 106.81(5) . . ?
O8 Rb1 C26 123.16(5) . . ?
O8 Rb1 C59 131.67(5) . . ?
O8 Rb1 C76 108.17(5) . . ?
O8 Rb1 C86 141.68(5) . . ?
O8 Rb1 C90 93.51(5) . . ?
O8 Rb1 C111 99.70(5) . . ?
O10 Rb1 C26 90.51(5) . . ?
O10 Rb1 C59 118.76(5) . . ?
O10 Rb1 C76 139.41(5) . . ?
O10 Rb1 C86 97.36(5) . . ?
O10 Rb1 C90 132.71(5) . . ?
O10 Rb1 C111 108.42(5) . . ?
O12 Rb1 O10 107.38(4) . . ?
O12 Rb1 C26 120.33(5) . . ?
O12 Rb1 C59 80.67(5) . . ?
O12 Rb1 C76 85.34(5) . . ?
O12 Rb1 C86 95.71(5) . . ?
O12 Rb1 C90 108.39(5) . . ?
O12 Rb1 C111 127.56(5) . . ?
O14 Rb1 O4 115.37(5) . . ?
O14 Rb1 O6 111.24(5) . . ?
O14 Rb1 O8 142.49(5) . . ?
O14 Rb1 O10 56.43(5) . . ?
O14 Rb1 O12 58.85(5) . . ?
O14 Rb1 C26 91.33(5) . . ?
O14 Rb1 C59 82.96(5) . . ?
O14 Rb1 C76 104.98(5) . . ?
O14 Rb1 C86 75.78(5) . . ?
O14 Rb1 C90 123.47(5) . . ?
O14 Rb1 C111 116.55(5) . . ?
C26 Rb1 C59 42.60(6) . . ?
C26 Rb1 C76 51.43(6) . . ?
C26 Rb1 C86 24.67(5) . . ?
C26 Rb1 C90 44.43(6) . . ?
C76 Rb1 C59 23.55(5) . . ?
C86 Rb1 C59 23.25(5) . . ?
C86 Rb1 C76 42.28(5) . . ?
C90 Rb1 C59 41.42(5) . . ?
C90 Rb1 C76 24.33(6) . . ?
C90 Rb1 C86 49.37(5) . . ?
C111 Rb1 C26 25.78(5) . . ?
C111 Rb1 C59 48.65(5) . . ?
C111 Rb1 C76 43.12(6) . . ?
C111 Rb1 C86 42.91(5) . . ?
C111 Rb1 C90 24.46(6) . . ?
O1 Rb2 O3 57.18(16) . . ?
O1 Rb2 O11 113.33(17) . . ?
O1 Rb2 O13 142.47(19) . . ?
O1 Rb2 O17 56.95(15) . . ?
O1 Rb2 C26 119.33(19) . . ?
O1 Rb2 C59 96.50(18) . . ?
O1 Rb2 C76 114.21(17) . . ?
O1 Rb2 C86 98.50(19) . . ?
O1 Rb2 C90 137.03(18) . . ?
O1 Rb2 C111 141.07(19) . . ?
O3 Rb2 O13 109.88(15) . . ?
O3 Rb2 O17 105.61(15) . . ?
O3 Rb2 C26 138.89(13) . . ?
O3 Rb2 C59 94.64(13) . . ?
O3 Rb2 C76 90.83(13) . . ?
O3 Rb2 C86 116.90(13) . . ?
O3 Rb2 C90 108.28(14) . . ?
O3 Rb2 C111 130.94(14) . . ?
O7 Rb2 O1 114.61(18) . . ?
O7 Rb2 O3 58.61(14) . . ?
O7 Rb2 O11 110.82(12) . . ?
O7 Rb2 O13 57.27(13) . . ?
O7 Rb2 O17 136.70(14) . . ?
O7 Rb2 C26 115.91(11) . . ?
O7 Rb2 C59 99.48(12) . . ?
O7 Rb2 C76 77.20(12) . . ?
O7 Rb2 C86 120.15(12) . . ?
O7 Rb2 C90 74.77(11) . . ?
O7 Rb2 C111 91.80(11) . . ?
O11 Rb2 O3 144.33(15) . . ?
O11 Rb2 O13 54.11(12) . . ?
O11 Rb2 O17 56.43(13) . . ?
O11 Rb2 C26 76.75(10) . . ?
O11 Rb2 C59 121.02(10) . . ?
O11 Rb2 C76 121.55(11) . . ?
O11 Rb2 C86 98.03(10) . . ?
O11 Rb2 C90 99.91(11) . . ?
O11 Rb2 C111 79.72(11) . . ?
O13 Rb2 C26 93.65(10) . . ?
O13 Rb2 C59 120.55(9) . . ?
O13 Rb2 C76 100.06(9) . . ?
O13 Rb2 C86 117.41(9) . . ?
O13 Rb2 C90 79.26(9) . . ?
O13 Rb2 C111 75.57(9) . . ?
O17 Rb2 O13 101.76(12) . . ?
O17 Rb2 C26 101.71(11) . . ?
O17 Rb2 C59 122.95(11) . . ?
O17 Rb2 C76 146.07(11) . . ?
O17 Rb2 C86 103.06(11) . . ?
O17 Rb2 C90 143.45(11) . . ?
O17 Rb2 C111 121.32(11) . . ?
C26 Rb2 C76 51.07(6) . . ?
C26 Rb2 C90 42.29(5) . . ?
C26 Rb2 C111 24.64(5) . . ?
C59 Rb2 C26 44.36(6) . . ?
C59 Rb2 C76 24.12(5) . . ?
C59 Rb2 C90 41.37(5) . . ?
C59 Rb2 C111 49.13(6) . . ?
C76 Rb2 C90 23.57(5) . . ?
C86 Rb2 C26 25.22(5) . . ?
C86 Rb2 C59 25.13(6) . . ?
C86 Rb2 C76 43.34(6) . . ?
C86 Rb2 C90 48.64(5) . . ?
C86 Rb2 C111 42.57(5) . . ?
C111 Rb2 C76 41.84(6) . . ?
C111 Rb2 C90 22.81(6) . . ?
C9 O1 Rb2 119.5(5) . . ?
C9 O1 C20 113.6(5) . . ?
C20 O1 Rb2 121.0(4) . . ?
C172 O3 Rb2 103.6(4) . . ?
C172 O3 C177 113.0(5) . . ?
C177 O3 Rb2 103.9(4) . . ?
C28 O4 Rb1 120.66(14) . . ?
C28 O4 C121 113.77(19) . . ?
C121 O4 Rb1 120.00(14) . . ?
C92 O6 Rb1 119.35(14) . . ?
C92 O6 C142 111.85(18) . . ?
C142 O6 Rb1 122.15(15) . . ?
C40 O7 Rb2 121.7(4) . . ?
C40 O7 C184 114.0(5) . . ?
C184 O7 Rb2 118.7(3) . . ?
C8 O8 Rb1 107.66(13) . . ?
C96 O8 Rb1 107.15(12) . . ?
C96 O8 C8 112.4(2) . . ?
C13 O10 Rb1 110.15(13) . . ?
C13 O10 C100 111.66(19) . . ?
C100 O10 Rb1 104.31(14) . . ?
C25 O11 Rb2 124.7(4) . . ?
C25 O11 C163 111.3(4) . . ?
C163 O11 Rb2 119.6(3) . . ?
C7 O12 Rb1 101.48(14) . . ?
C7 O12 C115 112.45(19) . . ?
C115 O12 Rb1 102.14(13) . . ?
C112 O13 Rb2 104.9(3) . . ?
C112 O13 C160 112.0(4) . . ?
C160 O13 Rb2 105.5(3) . . ?
C102 O14 Rb1 118.65(14) . . ?
C102 O14 C104 113.37(19) . . ?
C104 O14 Rb1 122.39(15) . . ?
C21 O17 Rb2 105.7(4) . . ?
C179 O17 Rb2 103.6(4) . . ?
C179 O17 C21 110.2(4) . . ?
C94 C1 H1 119.6 . . ?
C106 C1 H1 119.6 . . ?
C106 C1 C94 120.8(7) . . ?
C16 C2 C70 118.6(2) . . ?
C117 C2 C16 119.0(2) . . ?
C117 C2 C70 122.2(2) . . ?
C73 C3 C167 123.3(7) . . ?
C94 C3 C73 114.9(7) . . ?
C94 C3 C167 119.0(9) . . ?
C17 C4 Rb2 100.25(12) . . ?
C17 C4 Rb2X 102.9(2) . . ?
C36 C4 Rb2 96.50(12) . . ?
C36 C4 C17 139.5(2) . . ?
C36 C4 Rb2X 88.4(3) . . ?
C86 C4 Rb2 56.18(10) . . ?
C86 C4 C17 115.2(2) . . ?
C86 C4 C36 104.78(19) . . ?
C86 C4 Rb2X 64.1(3) . . ?
C53 C5 C67 118.4(2) . . ?
C123 C5 C53 119.4(2) . . ?
C123 C5 C67 122.1(2) . . ?
H6A C6 H6B 109.5 . . ?
H6A C6 H6C 109.5 . . ?
H6B C6 H6C 109.5 . . ?
C113 C6 H6A 109.5 . . ?
C113 C6 H6B 109.5 . . ?
C113 C6 H6C 109.5 . . ?
Rb1 C7 H7A 163.9 . . ?
Rb1 C7 H7B 74.1 . . ?
O12 C7 Rb1 55.65(12) . . ?
O12 C7 H7A 109.9 . . ?
O12 C7 H7B 109.9 . . ?
O12 C7 C102 109.1(2) . . ?
H7A C7 H7B 108.3 . . ?
C102 C7 Rb1 83.33(15) . . ?
C102 C7 H7A 109.9 . . ?
C102 C7 H7B 109.9 . . ?
Rb1 C8 H8A 160.0 . . ?
Rb1 C8 H8B 78.7 . . ?
O8 C8 Rb1 50.66(10) . . ?
O8 C8 H8A 109.9 . . ?
O8 C8 H8B 109.9 . . ?
O8 C8 C121 109.0(2) . . ?
H8A C8 H8B 108.3 . . ?
C121 C8 Rb1 84.02(13) . . ?
C121 C8 H8A 109.9 . . ?
C121 C8 H8B 109.9 . . ?
O1 C9 H9A 109.9 . . ?
O1 C9 H9B 109.9 . . ?
O1 C9 C177 109.1(6) . . ?
H9A C9 H9B 108.3 . . ?
C177 C9 H9A 109.9 . . ?
C177 C9 H9B 109.9 . . ?
C11 C10 C156 116.9(7) . . ?
C11 C10 C170 122.9(4) . . ?
C117 C10 C11 117.0(2) . . ?
C117 C10 C156 125.3(7) . . ?
C117 C10 C170 120.1(4) . . ?
C10 C11 H11 118.2 . . ?
C78 C11 C10 123.5(3) . . ?
C78 C11 H11 118.2 . . ?
C73 C12 H12 119.9 . . ?
C73 C12 C106 120.1(5) . . ?
C106 C12 H12 119.9 . . ?
O10 C13 H13A 110.0 . . ?
O10 C13 H13B 110.0 . . ?
O10 C13 C142 108.7(2) . . ?
H13A C13 H13B 108.3 . . ?
C142 C13 H13A 110.0 . . ?
C142 C13 H13B 110.0 . . ?
C63 C14 H14 118.8 . . ?
C119 C14 H14 118.8 . . ?
C119 C14 C63 122.5(2) . . ?
C145 C15 C119 109.8(2) . . ?
C145 C15 C149 107.6(3) . . ?
C145 C15 C169 109.0(3) . . ?
C149 C15 C119 112.5(3) . . ?
C169 C15 C119 109.0(2) . . ?
C169 C15 C149 108.9(3) . . ?
C2 C16 C57 120.4(2) . . ?
C78 C16 C2 118.8(2) . . ?
C78 C16 C57 120.7(2) . . ?
C4 C17 H17 119.0 . . ?
C34 C17 C4 122.1(2) . . ?
C34 C17 H17 119.0 . . ?
C67 C18 H18 118.3 . . ?
C125 C18 H18 118.3 . . ?
C125 C18 C67 123.4(2) . . ?
C30 C19 H19 119.1 . . ?
C61 C19 H19 119.1 . . ?
C61 C19 C30 121.8(2) . . ?
O1 C20 H20A 109.8 . . ?
O1 C20 H20B 109.8 . . ?
O1 C20 C21 109.5(6) . . ?
H20A C20 H20B 108.2 . . ?
C21 C20 H20A 109.8 . . ?
C21 C20 H20B 109.8 . . ?
O17 C21 C20 109.6(5) . . ?
O17 C21 H21A 109.7 . . ?
O17 C21 H21B 109.7 . . ?
C20 C21 H21A 109.7 . . ?
C20 C21 H21B 109.7 . . ?
H21A C21 H21B 108.2 . . ?
C165 C22 C129 113.6(6) . . ?
C185 C22 C129 128.2(6) . . ?
C185 C22 C165 118.1(5) . . ?
H23A C23 H23B 109.5 . . ?
H23A C23 H23C 109.5 . . ?
H23B C23 H23C 109.5 . . ?
C154 C23 H23A 109.5 . . ?
C154 C23 H23B 109.5 . . ?
C154 C23 H23C 109.5 . . ?
C34 C24 C51 139.8(2) . . ?
C59 C24 C34 115.6(2) . . ?
C59 C24 C51 104.60(19) . . ?
O11 C25 H25A 110.3 . . ?
O11 C25 H25B 110.3 . . ?
O11 C25 C160 107.3(4) . . ?
H25A C25 H25B 108.5 . . ?
C160 C25 H25A 110.3 . . ?
C160 C25 H25B 110.3 . . ?
Rb1 C26 Rb2 135.22(8) . . ?
Rb1 C26 Rb2X 145.7(4) . . ?
C49 C26 Rb1 118.07(13) . . ?
C49 C26 Rb2 103.31(12) . . ?
C49 C26 C111 140.0(2) . . ?
C49 C26 Rb2X 92.2(4) . . ?
C86 C26 Rb1 81.68(12) . . ?
C86 C26 Rb2 71.57(11) . . ?
C86 C26 C49 104.57(18) . . ?
C86 C26 C111 114.8(2) . . ?
C86 C26 Rb2X 74.9(2) . . ?
C111 C26 Rb1 76.03(11) . . ?
C111 C26 Rb2 83.36(12) . . ?
C111 C26 Rb2X 91.3(3) . . ?
C71 C27 H27 119.3 . . ?
C158 C27 H27 119.3 . . ?
C158 C27 C71 121.4(5) . . ?
O4 C28 H28A 110.0 . . ?
O4 C28 H28B 110.0 . . ?
O4 C28 C115 108.4(2) . . ?
H28A C28 H28B 108.4 . . ?
C115 C28 H28A 110.0 . . ?
C115 C28 H28B 110.0 . . ?
H29A C29 H29B 109.5 . . ?
H29A C29 H29C 109.5 . . ?
H29B C29 H29C 109.5 . . ?
C154 C29 H29A 109.5 . . ?
C154 C29 H29B 109.5 . . ?
C154 C29 H29C 109.5 . . ?
C19 C30 C32 121.0(2) . . ?
C19 C30 C67 117.8(2) . . ?
C67 C30 C32 120.9(2) . . ?
C41 C32 C30 117.5(2) . . ?
C41 C32 C49 118.77(19) . . ?
C49 C32 C30 123.7(2) . . ?
C17 C34 C24 121.7(2) . . ?
C17 C34 H34 119.2 . . ?
C24 C34 H34 119.2 . . ?
H35A C35 H35B 109.5 . . ?
H35A C35 H35C 109.5 . . ?
H35B C35 H35C 109.5 . . ?
C129 C35 H35A 109.5 . . ?
C129 C35 H35B 109.5 . . ?
C129 C35 H35C 109.5 . . ?
C4 C36 C49 108.49(19) . . ?
C38 C36 C4 132.0(2) . . ?
C38 C36 C49 119.3(2) . . ?
C36 C38 C45 123.6(2) . . ?
C57 C38 C36 118.6(2) . . ?
C57 C38 C45 117.8(2) . . ?
O7 C40 H40A 109.9 . . ?
O7 C40 H40B 109.9 . . ?
O7 C40 C112 109.1(5) . . ?
H40A C40 H40B 108.3 . . ?
C112 C40 H40A 109.9 . . ?
C112 C40 H40B 109.9 . . ?
C32 C41 C53 119.9(2) . . ?
C32 C41 C57 120.6(2) . . ?
C57 C41 C53 119.5(2) . . ?
H42A C42 H42B 109.5 . . ?
H42A C42 H42C 109.5 . . ?
H42B C42 H42C 109.5 . . ?
C79 C42 H42A 109.5 . . ?
C79 C42 H42B 109.5 . . ?
C79 C42 H42C 109.5 . . ?
C47 C45 C38 121.5(2) . . ?
C47 C45 C70 117.5(2) . . ?
C70 C45 C38 120.6(2) . . ?
C45 C47 H47 118.9 . . ?
C65 C47 C45 122.1(2) . . ?
C65 C47 H47 118.9 . . ?
C26 C49 C36 107.71(19) . . ?
C26 C49 Rb2X 64.8(3) . . ?
C32 C49 C26 133.1(2) . . ?
C32 C49 C36 118.8(2) . . ?
C32 C49 Rb2X 111.3(3) . . ?
C36 C49 Rb2X 85.57(19) . . ?
C71 C50 C79 119.5(5) . . ?
C122 C50 C71 117.5(5) . . ?
C122 C50 C79 123.0(5) . . ?
C24 C51 C72 108.2(2) . . ?
C74 C51 C24 132.0(2) . . ?
C74 C51 C72 119.6(2) . . ?
H52A C52 H52B 109.5 . . ?
H52A C52 H52C 109.5 . . ?
H52B C52 H52C 109.5 . . ?
C167 C52 H52A 109.5 . . ?
C167 C52 H52B 109.5 . . ?
C167 C52 H52C 109.5 . . ?
C5 C53 C41 120.6(2) . . ?
C63 C53 C5 118.7(2) . . ?
C63 C53 C41 120.6(2) . . ?
H54A C54 H54B 109.5 . . ?
H54A C54 H54C 109.5 . . ?
H54B C54 H54C 109.5 . . ?
C79 C54 H54A 109.5 . . ?
C79 C54 H54B 109.5 . . ?
C79 C54 H54C 109.5 . . ?
H55A C55 H55B 109.5 . . ?
H55A C55 H55C 109.5 . . ?
H55B C55 H55C 109.5 . . ?
C132 C55 H55A 109.5 . . ?
C132 C55 H55B 109.5 . . ?
C132 C55 H55C 109.5 . . ?
C38 C57 C16 119.8(2) . . ?
C38 C57 C41 120.4(2) . . ?
C41 C57 C16 119.8(2) . . ?
Rb1 C59 Rb2X 127.16(19) . . ?
Rb2 C59 Rb1 130.07(7) . . ?
C24 C59 Rb1 123.13(13) . . ?
C24 C59 Rb2 106.43(13) . . ?
C24 C59 C76 114.2(2) . . ?
C24 C59 Rb2X 107.47(19) . . ?
C76 C59 Rb1 77.47(12) . . ?
C76 C59 Rb2 88.43(12) . . ?
C76 C59 Rb2X 96.2(3) . . ?
C86 C59 Rb1 73.30(12) . . ?
C86 C59 Rb2 75.42(11) . . ?
C86 C59 C24 122.8(2) . . ?
C86 C59 C76 123.0(2) . . ?
C86 C59 Rb2X 66.9(3) . . ?
C19 C61 H61 119.3 . . ?
C19 C61 C125 121.3(2) . . ?
C125 C61 H61 119.3 . . ?
C14 C63 C53 118.8(2) . . ?
C14 C63 C78 121.5(2) . . ?
C53 C63 C78 119.7(2) . . ?
C47 C65 H65 119.5 . . ?
C47 C65 C98 121.0(2) . . ?
C98 C65 H65 119.5 . . ?
C18 C67 C5 121.9(2) . . ?
C30 C67 C5 119.3(2) . . ?
C30 C67 C18 118.7(2) . . ?
C122 C69 H69 119.2 . . ?
C158 C69 H69 119.2 . . ?
C158 C69 C122 121.6(4) . . ?
C45 C70 C2 119.6(2) . . ?
C45 C70 C88 118.7(2) . . ?
C88 C70 C2 121.5(2) . . ?
C27 C71 H71 119.7 . . ?
C50 C71 C27 120.7(5) . . ?
C50 C71 H71 119.7 . . ?
C76 C72 C51 108.46(19) . . ?
C109 C72 C51 119.4(2) . . ?
C109 C72 C76 132.0(2) . . ?
C3 C73 H73 118.9 . . ?
C12 C73 C3 122.2(5) . . ?
C12 C73 H73 118.9 . . ?
C51 C74 C106 118.4(6) . . ?
C51 C74 C58 125.6(6) . . ?
C128 C74 C51 119.6(2) . . ?
C128 C74 C106 122.0(6) . . ?
C128 C74 C58 114.2(6) . . ?
C118 C75 H75 119.8 . . ?
C126 C75 H75 119.8 . . ?
C126 C75 C118 120.4(6) . . ?
Rb1 C76 Rb2 122.02(7) . . ?
C59 C76 Rb1 78.98(12) . . ?
C59 C76 Rb2 67.45(11) . . ?
C59 C76 C72 104.4(2) . . ?
C59 C76 C90 115.1(2) . . ?
C72 C76 Rb1 119.26(14) . . ?
C72 C76 Rb2 114.23(14) . . ?
C72 C76 C90 140.5(2) . . ?
C90 C76 Rb1 71.71(12) . . ?
C90 C76 Rb2 81.40(12) . . ?
C116 C77 H77 118.1 . . ?
C118 C77 H77 118.1 . . ?
C118 C77 C116 123.8(7) . . ?
C11 C78 C16 118.5(2) . . ?
C11 C78 C63 122.4(2) . . ?
C16 C78 C63 119.0(2) . . ?
C42 C79 C50 111.7(5) . . ?
C42 C79 C54 121.0(7) . . ?
C42 C79 C80 110.0(7) . . ?
C50 C79 C54 110.6(6) . . ?
C50 C79 C80 106.6(5) . . ?
C80 C79 C54 94.9(7) . . ?
C79 C80 H80A 109.5 . . ?
C79 C80 H80B 109.5 . . ?
C79 C80 H80C 109.5 . . ?
H80A C80 H80B 109.5 . . ?
H80A C80 H80C 109.5 . . ?
H80B C80 H80C 109.5 . . ?
H81A C81 H81B 109.5 . . ?
H81A C81 H81C 109.5 . . ?
H81B C81 H81C 109.5 . . ?
C132 C81 H81A 109.5 . . ?
C132 C81 H81B 109.5 . . ?
C132 C81 H81C 109.5 . . ?
C151 C83 C109 118.8(6) . . ?
C175 C83 C109 124.8(7) . . ?
C175 C83 C151 116.4(4) . . ?
Rb2 C86 Rb1 137.19(7) . . ?
C4 C86 Rb1 120.14(13) . . ?
C4 C86 Rb2 102.06(12) . . ?
C4 C86 C26 114.4(2) . . ?
C4 C86 Rb2X 93.1(3) . . ?
C26 C86 Rb1 73.65(11) . . ?
C26 C86 Rb2 83.22(12) . . ?
C26 C86 Rb2X 80.4(2) . . ?
C59 C86 Rb1 83.45(12) . . ?
C59 C86 Rb2 79.45(12) . . ?
C59 C86 C4 122.5(2) . . ?
C59 C86 C26 122.7(2) . . ?
C59 C86 Rb2X 90.2(4) . . ?
Rb2X C86 Rb1 143.9(2) . . ?
C70 C88 H88 118.1 . . ?
C98 C88 C70 123.7(2) . . ?
C98 C88 H88 118.1 . . ?
Rb1 C90 Rb2 124.30(7) . . ?
Rb1 C90 H90 112.5 . . ?
Rb2 C90 H90 122.9 . . ?
C76 C90 Rb1 83.96(12) . . ?
C76 C90 Rb2 75.03(12) . . ?
C76 C90 H90 119.0 . . ?
C111 C90 Rb1 74.58(12) . . ?
C111 C90 Rb2 74.48(12) . . ?
C111 C90 C76 122.1(2) . . ?
C111 C90 H90 119.0 . . ?
O6 C92 H92A 110.0 . . ?
O6 C92 H92B 110.0 . . ?
O6 C92 C96 108.58(19) . . ?
H92A C92 H92B 108.4 . . ?
C96 C92 H92A 110.0 . . ?
C96 C92 H92B 110.0 . . ?
C1 C94 C3 123.1(8) . . ?
C1 C94 H94 118.4 . . ?
C3 C94 H94 118.4 . . ?
Rb1 C96 H96A 76.2 . . ?
Rb1 C96 H96B 159.5 . . ?
O8 C96 Rb1 51.12(10) . . ?
O8 C96 C92 108.7(2) . . ?
O8 C96 H96A 110.0 . . ?
O8 C96 H96B 110.0 . . ?
C92 C96 Rb1 86.08(14) . . ?
C92 C96 H96A 110.0 . . ?
C92 C96 H96B 110.0 . . ?
H96A C96 H96B 108.3 . . ?
C65 C98 C113 119.8(2) . . ?
C88 C98 C65 116.8(2) . . ?
C88 C98 C113 123.3(2) . . ?
Rb1 C100 H10A 76.0 . . ?
Rb1 C100 H10B 162.8 . . ?
O10 C100 Rb1 53.75(11) . . ?
O10 C100 H10A 110.1 . . ?
O10 C100 H10B 110.1 . . ?
O10 C100 C104 108.2(2) . . ?
H10A C100 H10B 108.4 . . ?
C104 C100 Rb1 82.87(14) . . ?
C104 C100 H10A 110.1 . . ?
C104 C100 H10B 110.1 . . ?
Rb1 C102 H10C 143.0 . . ?
Rb1 C102 H10D 105.0 . . ?
O14 C102 C7 110.2(2) . . ?
O14 C102 H10C 109.6 . . ?
O14 C102 H10D 109.6 . . ?
C7 C102 Rb1 73.24(14) . . ?
C7 C102 H10C 109.6 . . ?
C7 C102 H10D 109.6 . . ?
H10C C102 H10D 108.1 . . ?
O14 C104 C100 109.9(2) . . ?
O14 C104 H10E 109.7 . . ?
O14 C104 H10F 109.7 . . ?
C100 C104 H10E 109.7 . . ?
C100 C104 H10F 109.7 . . ?
H10E C104 H10F 108.2 . . ?
C1 C106 C12 118.6(6) . . ?
C1 C106 C74 123.1(8) . . ?
C12 C106 C74 117.3(7) . . ?
C72 C109 C83 119.3(6) . . ?
C72 C109 C161 119.8(13) . . ?
C127 C109 C72 119.4(2) . . ?
C127 C109 C83 121.2(6) . . ?
C127 C109 C161 120.3(13) . . ?
H11C C110 H11D 109.5 . . ?
H11C C110 H11E 109.5 . . ?
H11D C110 H11E 109.5 . . ?
C154 C110 H11C 109.5 . . ?
C154 C110 H11D 109.5 . . ?
C154 C110 H11E 109.5 . . ?
Rb1 C111 Rb2 130.49(7) . . ?
Rb1 C111 H111 112.0 . . ?
Rb1 C111 Rb2X 131.91(15) . . ?
Rb2 C111 H111 116.8 . . ?
C26 C111 Rb1 78.19(11) . . ?
C26 C111 Rb2 72.01(11) . . ?
C26 C111 H111 118.9 . . ?
C26 C111 Rb2X 65.4(3) . . ?
C90 C111 Rb1 80.95(12) . . ?
C90 C111 Rb2 82.71(13) . . ?
C90 C111 C26 122.3(2) . . ?
C90 C111 H111 118.9 . . ?
C90 C111 Rb2X 92.5(4) . . ?
Rb2 C112 H11F 77.8 . . ?
Rb2 C112 H11G 163.2 . . ?
O13 C112 Rb2 53.6(2) . . ?
O13 C112 C40 108.6(5) . . ?
O13 C112 H11F 110.0 . . ?
O13 C112 H11G 110.0 . . ?
C40 C112 Rb2 81.4(3) . . ?
C40 C112 H11F 110.0 . . ?
C40 C112 H11G 110.0 . . ?
H11F C112 H11G 108.3 . . ?
C98 C113 C6 112.1(2) . . ?
C98 C113 C147 108.7(2) . . ?
C140 C113 C6 107.9(2) . . ?
C140 C113 C98 109.8(2) . . ?
C140 C113 C147 110.3(3) . . ?
C147 C113 C6 107.9(2) . . ?
H11H C114 H11I 109.5 . . ?
H11H C114 H11J 109.5 . . ?
H11I C114 H11J 109.5 . . ?
C156 C114 H11H 109.5 . . ?
C156 C114 H11I 109.5 . . ?
C156 C114 H11J 109.5 . . ?
Rb1 C115 H11A 72.2 . . ?
Rb1 C115 H11B 162.0 . . ?
O12 C115 Rb1 55.11(11) . . ?
O12 C115 C28 109.02(19) . . ?
O12 C115 H11A 109.9 . . ?
O12 C115 H11B 109.9 . . ?
C28 C115 Rb1 86.09(14) . . ?
C28 C115 H11A 109.9 . . ?
C28 C115 H11B 109.9 . . ?
H11A C115 H11B 108.3 . . ?
C77 C116 H116 119.7 . . ?
C152 C116 C77 120.7(6) . . ?
C152 C116 H116 119.7 . . ?
C2 C117 H117 118.5 . . ?
C10 C117 C2 123.1(3) . . ?
C10 C117 H117 118.5 . . ?
C75 C118 C132 126.4(7) . . ?
C77 C118 C75 116.3(6) . . ?
C77 C118 C132 117.3(8) . . ?
C14 C119 C15 122.6(2) . . ?
C123 C119 C14 117.9(2) . . ?
C123 C119 C15 119.5(3) . . ?
H12C C120 H12D 109.5 . . ?
H12C C120 H12E 109.5 . . ?
H12D C120 H12E 109.5 . . ?
C156 C120 H12C 109.5 . . ?
C156 C120 H12D 109.5 . . ?
C156 C120 H12E 109.5 . . ?
O4 C121 C8 108.37(19) . . ?
O4 C121 H12A 110.0 . . ?
O4 C121 H12B 110.0 . . ?
C8 C121 H12A 110.0 . . ?
C8 C121 H12B 110.0 . . ?
H12A C121 H12B 108.4 . . ?
C50 C122 C69 121.2(4) . . ?
C50 C122 H122 119.4 . . ?
C69 C122 H122 119.4 . . ?
C5 C123 H123 118.8 . . ?
C119 C123 C5 122.4(2) . . ?
C119 C123 H123 118.8 . . ?
H12F C124 H12G 109.5 . . ?
H12F C124 H12H 109.5 . . ?
H12G C124 H12H 109.5 . . ?
C167 C124 H12F 109.5 . . ?
C167 C124 H12G 109.5 . . ?
C167 C124 H12H 109.5 . . ?
C18 C125 C61 116.9(2) . . ?
C18 C125 C154 115.5(13) . . ?
C18 C125 C108 120.9(3) . . ?
C61 C125 C154 127.4(13) . . ?
C61 C125 C108 122.1(3) . . ?
C75 C126 H126 121.2 . . ?
C152 C126 C75 117.7(6) . . ?
C152 C126 H126 121.2 . . ?
C109 C127 C128 121.0(2) . . ?
C109 C127 C152 120.6(2) . . ?
C128 C127 C152 118.4(3) . . ?
C74 C128 C127 120.8(3) . . ?
C74 C128 C158 120.0(3) . . ?
C74 C128 C136 121.9(5) . . ?
C127 C128 C158 119.1(3) . . ?
C127 C128 C136 114.7(4) . . ?
C22 C129 C134 105.5(7) . . ?
C35 C129 C22 109.0(7) . . ?
C35 C129 C133 119.2(7) . . ?
C35 C129 C134 106.9(7) . . ?
C133 C129 C22 109.7(7) . . ?
C133 C129 C134 105.6(7) . . ?
H13C C130 H13D 109.5 . . ?
H13C C130 H13E 109.5 . . ?
H13D C130 H13E 109.5 . . ?
C167 C130 H13C 109.5 . . ?
C167 C130 H13D 109.5 . . ?
C167 C130 H13E 109.5 . . ?
H13F C131 H13G 109.5 . . ?
H13F C131 H13H 109.5 . . ?
H13G C131 H13H 109.5 . . ?
C156 C131 H13F 109.5 . . ?
C156 C131 H13G 109.5 . . ?
C156 C131 H13H 109.5 . . ?
C55 C132 C118 109.3(7) . . ?
C81 C132 C55 108.9(9) . . ?
C81 C132 C118 112.7(7) . . ?
C81 C132 C135 105.8(8) . . ?
C135 C132 C55 110.6(9) . . ?
C135 C132 C118 109.5(8) . . ?
C129 C133 H13I 109.5 . . ?
C129 C133 H13J 109.5 . . ?
C129 C133 H13K 109.5 . . ?
H13I C133 H13J 109.5 . . ?
H13I C133 H13K 109.5 . . ?
H13J C133 H13K 109.5 . . ?
C129 C134 H13L 109.5 . . ?
C129 C134 H13M 109.5 . . ?
C129 C134 H13N 109.5 . . ?
H13L C134 H13M 109.5 . . ?
H13L C134 H13N 109.5 . . ?
H13M C134 H13N 109.5 . . ?
C132 C135 H13O 109.5 . . ?
C132 C135 H13P 109.5 . . ?
C132 C135 H13Q 109.5 . . ?
H13O C135 H13P 109.5 . . ?
H13O C135 H13Q 109.5 . . ?
H13P C135 H13Q 109.5 . . ?
C113 C140 H14A 109.5 . . ?
C113 C140 H14B 109.5 . . ?
C113 C140 H14C 109.5 . . ?
H14A C140 H14B 109.5 . . ?
H14A C140 H14C 109.5 . . ?
H14B C140 H14C 109.5 . . ?
O6 C142 C13 109.72(19) . . ?
O6 C142 H14D 109.7 . . ?
O6 C142 H14E 109.7 . . ?
C13 C142 H14D 109.7 . . ?
C13 C142 H14E 109.7 . . ?
H14D C142 H14E 108.2 . . ?
C15 C145 H14F 109.5 . . ?
C15 C145 H14G 109.5 . . ?
C15 C145 H14H 109.5 . . ?
H14F C145 H14G 109.5 . . ?
H14F C145 H14H 109.5 . . ?
H14G C145 H14H 109.5 . . ?
C113 C147 H14I 109.5 . . ?
C113 C147 H14J 109.5 . . ?
C113 C147 H14K 109.5 . . ?
H14I C147 H14J 109.5 . . ?
H14I C147 H14K 109.5 . . ?
H14J C147 H14K 109.5 . . ?
C15 C149 H14L 109.5 . . ?
C15 C149 H14M 109.5 . . ?
C15 C149 H14N 109.5 . . ?
H14L C149 H14M 109.5 . . ?
H14L C149 H14N 109.5 . . ?
H14M C149 H14N 109.5 . . ?
C83 C151 H151 119.4 . . ?
C165 C151 C83 121.2(4) . . ?
C165 C151 H151 119.4 . . ?
C116 C152 C127 117.0(4) . . ?
C126 C152 C116 120.6(4) . . ?
C126 C152 C127 122.2(4) . . ?
C127 C152 C91 117.5(5) . . ?
C93 C152 C127 132.7(6) . . ?
C93 C152 C91 109.5(6) . . ?
C23 C154 C29 109(2) . . ?
C110 C154 C23 112(2) . . ?
C110 C154 C29 110(2) . . ?
C110 C154 C125 108.2(19) . . ?
C125 C154 C23 102.9(19) . . ?
C125 C154 C29 115(2) . . ?
C10 C156 C131 106.8(11) . . ?
C114 C156 C10 105.3(11) . . ?
C114 C156 C120 110.7(14) . . ?
C114 C156 C131 107.1(14) . . ?
C120 C156 C10 116.8(12) . . ?
C120 C156 C131 109.7(13) . . ?
C27 C158 C128 117.5(4) . . ?
C69 C158 C27 117.6(4) . . ?
C69 C158 C128 124.4(4) . . ?
Rb2 C160 H16A 160.4 . . ?
Rb2 C160 H16B 74.3 . . ?
O13 C160 Rb2 52.8(2) . . ?
O13 C160 C25 109.1(4) . . ?
O13 C160 H16A 109.9 . . ?
O13 C160 H16B 109.9 . . ?
C25 C160 Rb2 86.5(3) . . ?
C25 C160 H16A 109.9 . . ?
C25 C160 H16B 109.9 . . ?
H16A C160 H16B 108.3 . . ?
O11 C163 H16C 109.9 . . ?
O11 C163 H16D 109.9 . . ?
O11 C163 C179 109.0(5) . . ?
H16C C163 H16D 108.3 . . ?
C179 C163 H16C 109.9 . . ?
C179 C163 H16D 109.9 . . ?
C22 C165 H165 119.7 . . ?
C151 C165 C22 120.6(4) . . ?
C151 C165 H165 119.7 . . ?
C52 C167 C3 103.6(8) . . ?
C52 C167 C124 102.7(8) . . ?
C52 C167 C130 104.9(7) . . ?
C124 C167 C3 121.2(8) . . ?
C124 C167 C130 103.2(7) . . ?
C130 C167 C3 119.0(8) . . ?
C15 C169 H16E 109.5 . . ?
C15 C169 H16F 109.5 . . ?
C15 C169 H16G 109.5 . . ?
H16E C169 H16F 109.5 . . ?
H16E C169 H16G 109.5 . . ?
H16F C169 H16G 109.5 . . ?
Rb2 C172 H17A 162.2 . . ?
Rb2 C172 H17B 75.0 . . ?
O3 C172 Rb2 53.7(3) . . ?
O3 C172 H17A 110.0 . . ?
O3 C172 H17B 110.0 . . ?
O3 C172 C184 108.2(5) . . ?
H17A C172 H17B 108.4 . . ?
C184 C172 Rb2 84.1(4) . . ?
C184 C172 H17A 110.0 . . ?
C184 C172 H17B 110.0 . . ?
C83 C175 H175 118.9 . . ?
C83 C175 C185 122.1(4) . . ?
C185 C175 H175 118.9 . . ?
Rb2 C177 H17C 73.4 . . ?
Rb2 C177 H17D 160.8 . . ?
O3 C177 Rb2 53.4(3) . . ?
O3 C177 C9 108.3(6) . . ?
O3 C177 H17C 110.0 . . ?
O3 C177 H17D 110.0 . . ?
C9 C177 Rb2 86.4(4) . . ?
C9 C177 H17C 110.0 . . ?
C9 C177 H17D 110.0 . . ?
H17C C177 H17D 108.4 . . ?
O17 C179 C163 109.5(4) . . ?
O17 C179 H17E 109.8 . . ?
O17 C179 H17F 109.8 . . ?
C163 C179 H17E 109.8 . . ?
C163 C179 H17F 109.8 . . ?
H17E C179 H17F 108.2 . . ?
Rb2 C184 H18A 141.8 . . ?
Rb2 C184 H18B 106.4 . . ?
O7 C184 C172 109.8(5) . . ?
O7 C184 H18A 109.7 . . ?
O7 C184 H18B 109.7 . . ?
C172 C184 Rb2 72.5(4) . . ?
C172 C184 H18A 109.7 . . ?
C172 C184 H18B 109.7 . . ?
H18A C184 H18B 108.2 . . ?
C22 C185 H185 119.3 . . ?
C175 C185 C22 121.3(4) . . ?
C175 C185 H185 119.3 . . ?
C4 Rb2X C49 37.69(10) . . ?
C4 Rb2X C111 60.44(15) . . ?
C26 Rb2X C4 39.56(10) . . ?
C26 Rb2X C49 23.03(9) . . ?
C26 Rb2X C59 41.62(15) . . ?
C26 Rb2X C111 23.21(9) . . ?
C26 Rb2X O5 102.1(5) . . ?
C26 Rb2X O9 121.0(6) . . ?
C59 Rb2X C4 39.82(11) . . ?
C59 Rb2X C49 59.48(14) . . ?
C59 Rb2X C111 45.13(17) . . ?
C59 Rb2X O5 79.4(5) . . ?
C86 Rb2X C4 22.78(8) . . ?
C86 Rb2X C26 24.72(8) . . ?
C86 Rb2X C49 37.34(11) . . ?
C86 Rb2X C59 22.92(11) . . ?
C86 Rb2X C111 40.16(13) . . ?
C86 Rb2X O5 100.0(6) . . ?
C86 Rb2X O9 101.3(5) . . ?
C86 Rb2X O18 111.2(5) . . ?
C111 Rb2X C49 43.33(10) . . ?
O2 Rb2X C4 83.7(5) . . ?
O2 Rb2X C26 122.6(5) . . ?
O2 Rb2X C49 116.7(6) . . ?
O2 Rb2X C59 93.4(5) . . ?
O2 Rb2X C86 99.5(5) . . ?
O2 Rb2X C111 137.9(6) . . ?
O2 Rb2X O5 100.0(6) . . ?
O2 Rb2X O9 52.7(4) . . ?
O2 Rb2X O18 137.7(6) . . ?
O5 Rb2X C4 119.1(6) . . ?
O5 Rb2X C49 124.5(5) . . ?
O5 Rb2X C111 81.4(4) . . ?
O9 Rb2X C4 104.3(4) . . ?
O9 Rb2X C49 138.5(5) . . ?
O9 Rb2X C59 80.0(5) . . ?
O9 Rb2X C111 112.7(6) . . ?
O9 Rb2X O5 47.5(4) . . ?
O15 Rb2X C4 100.6(6) . . ?
O15 Rb2X C26 118.8(7) . . ?
O15 Rb2X C49 95.8(7) . . ?
O15 Rb2X C59 139.5(6) . . ?
O15 Rb2X C86 121.8(7) . . ?
O15 Rb2X C111 135.2(7) . . ?
O15 Rb2X O2 68.3(5) . . ?
O15 Rb2X O5 137.5(5) . . ?
O15 Rb2X O9 111.3(5) . . ?
O15 Rb2X O16 73.1(7) . . ?
O15 Rb2X O18 114.2(5) . . ?
O16 Rb2X C4 112.3(5) . . ?
O16 Rb2X C26 83.7(4) . . ?
O16 Rb2X C49 75.1(4) . . ?
O16 Rb2X C59 122.5(4) . . ?
O16 Rb2X C86 108.1(4) . . ?
O16 Rb2X C111 77.9(3) . . ?
O16 Rb2X O2 140.4(9) . . ?
O16 Rb2X O5 102.5(5) . . ?
O16 Rb2X O9 141.8(6) . . ?
O16 Rb2X O18 54.7(4) . . ?
O18 Rb2X C4 132.8(4) . . ?
O18 Rb2X C26 94.1(4) . . ?
O18 Rb2X C49 105.2(3) . . ?
O18 Rb2X C59 103.7(5) . . ?
O18 Rb2X C111 72.3(3) . . ?
O18 Rb2X O5 47.7(4) . . ?
O18 Rb2X O9 92.2(6) . . ?
C103 O2 Rb2X 104.7(11) . . ?
C173 O2 Rb2X 133.0(13) . . ?
C173 O2 C103 108.5(12) . . ?
C68 O5 Rb2X 118.2(9) . . ?
C68 O5 C107 110.6(10) . . ?
C107 O5 Rb2X 119.2(8) . . ?
C105 O9 Rb2X 115.5(10) . . ?
C105 O9 C178 116.3(13) . . ?
C178 O9 Rb2X 99.8(10) . . ?
C39 O15 Rb2X 89.6(10) . . ?
C66 O15 Rb2X 105.3(11) . . ?
C66 O15 C39 109.7(11) . . ?
C176 O16 Rb2X 107.0(9) . . ?
C180 O16 Rb2X 138.8(10) . . ?
C180 O16 C176 113.1(10) . . ?
C174 O18 Rb2X 97.4(8) . . ?
C174 O18 C181 113.8(11) . . ?
C181 O18 Rb2X 123.3(9) . . ?
C137 C31 C141 125.5(9) . . ?
C138 C31 C137 117.2(8) . . ?
C138 C31 C141 117.2(9) . . ?
C161 C33 H33 121.4 . . ?
C161 C33 C164 117.2(10) . . ?
C164 C33 H33 121.4 . . ?
H37A C37 H37B 109.5 . . ?
H37A C37 H37C 109.5 . . ?
H37B C37 H37C 109.5 . . ?
C148 C37 H37A 109.5 . . ?
C148 C37 H37B 109.5 . . ?
C148 C37 H37C 109.5 . . ?
O15 C39 H39A 109.2 . . ?
O15 C39 H39B 109.2 . . ?
O15 C39 C176 112.2(12) . . ?
H39A C39 H39B 107.9 . . ?
C176 C39 H39A 109.2 . . ?
C176 C39 H39B 109.2 . . ?
C143 C43 H43 120.8 . . ?
C144 C43 H43 120.8 . . ?
C144 C43 C143 118.4(7) . . ?
H44A C44 H44B 109.5 . . ?
H44A C44 H44C 109.5 . . ?
H44B C44 H44C 109.5 . . ?
C157 C44 H44A 109.5 . . ?
C157 C44 H44B 109.5 . . ?
C157 C44 H44C 109.5 . . ?
H46A C46 H46B 109.5 . . ?
H46A C46 H46C 109.5 . . ?
H46B C46 H46C 109.5 . . ?
C170 C46 H46A 109.5 . . ?
C170 C46 H46B 109.5 . . ?
C170 C46 H46C 109.5 . . ?
H48A C48 H48B 109.5 . . ?
H48A C48 H48C 109.5 . . ?
H48B C48 H48C 109.5 . . ?
C108 C48 H48A 109.5 . . ?
C108 C48 H48B 109.5 . . ?
C108 C48 H48C 109.5 . . ?
H56A C56 H56B 109.5 . . ?
H56A C56 H56C 109.5 . . ?
H56B C56 H56C 109.5 . . ?
C141 C56 H56A 109.5 . . ?
C141 C56 H56B 109.5 . . ?
C141 C56 H56C 109.5 . . ?
C143 C58 C74 126.2(7) . . ?
C146 C58 C74 118.2(8) . . ?
C146 C58 C143 115.1(8) . . ?
C153 C60 C155 114.6(12) . . ?
C153 C60 C157 121.7(12) . . ?
C155 C60 C157 118.4(11) . . ?
C161 C62 H62 118.7 . . ?
C161 C62 C162 122.6(10) . . ?
C162 C62 H62 118.7 . . ?
H64A C64 H64B 109.5 . . ?
H64A C64 H64C 109.5 . . ?
H64B C64 H64C 109.5 . . ?
C166 C64 H64A 109.5 . . ?
C166 C64 H64B 109.5 . . ?
C166 C64 H64C 109.5 . . ?
O15 C66 H66A 109.7 . . ?
O15 C66 H66B 109.7 . . ?
O15 C66 C103 109.9(13) . . ?
H66A C66 H66B 108.2 . . ?
C103 C66 H66A 109.7 . . ?
C103 C66 H66B 109.7 . . ?
O5 C68 H68A 110.6 . . ?
O5 C68 H68B 110.6 . . ?
O5 C68 C181 105.9(11) . . ?
H68A C68 H68B 108.7 . . ?
C181 C68 H68A 110.6 . . ?
C181 C68 H68B 110.6 . . ?
C136 C82 H82 118.0 . . ?
C136 C82 C137 124.1(8) . . ?
C137 C82 H82 118.0 . . ?
C136 C84 H84 118.1 . . ?
C138 C84 H84 118.1 . . ?
C138 C84 C136 123.9(8) . . ?
H85A C85 H85B 109.5 . . ?
H85A C85 H85C 109.5 . . ?
H85B C85 H85C 109.5 . . ?
C141 C85 H85A 109.5 . . ?
C141 C85 H85B 109.5 . . ?
C141 C85 H85C 109.5 . . ?
C144 C87 H87 120.2 . . ?
C144 C87 C146 119.5(10) . . ?
C146 C87 H87 120.2 . . ?
H89A C89 H89B 109.5 . . ?
H89A C89 H89C 109.5 . . ?
H89B C89 H89C 109.5 . . ?
C148 C89 H89A 109.5 . . ?
C148 C89 H89B 109.5 . . ?
C148 C89 H89C 109.5 . . ?
C152 C91 H91 118.7 . . ?
C153 C91 C152 122.7(10) . . ?
C153 C91 H91 118.7 . . ?
C152 C93 H93 117.1 . . ?
C152 C93 C155 125.8(11) . . ?
C155 C93 H93 117.1 . . ?
H95A C95 H95B 109.5 . . ?
H95A C95 H95C 109.5 . . ?
H95B C95 H95C 109.5 . . ?
C157 C95 H95A 109.5 . . ?
C157 C95 H95B 109.5 . . ?
C157 C95 H95C 109.5 . . ?
C162 C97 C164 113.9(9) . . ?
C162 C97 C166 113.0(10) . . ?
C164 C97 C166 130.5(11) . . ?
H99A C99 H99B 109.5 . . ?
H99A C99 H99C 109.5 . . ?
H99B C99 H99C 109.5 . . ?
C166 C99 H99A 109.5 . . ?
C166 C99 H99B 109.5 . . ?
C166 C99 H99C 109.5 . . ?
H10G C101 H10H 109.5 . . ?
H10G C101 H10I 109.5 . . ?
H10H C101 H10I 109.5 . . ?
C170 C101 H10G 109.5 . . ?
C170 C101 H10H 109.5 . . ?
C170 C101 H10I 109.5 . . ?
O2 C103 C66 107.1(14) . . ?
O2 C103 H10J 110.3 . . ?
O2 C103 H10K 110.3 . . ?
C66 C103 H10J 110.3 . . ?
C66 C103 H10K 110.3 . . ?
H10J C103 H10K 108.5 . . ?
O9 C105 H10L 110.1 . . ?
O9 C105 H10M 110.1 . . ?
O9 C105 C107 108.2(12) . . ?
H10L C105 H10M 108.4 . . ?
C107 C105 H10L 110.1 . . ?
C107 C105 H10M 110.1 . . ?
O5 C107 C105 111.5(13) . . ?
O5 C107 H10N 109.3 . . ?
O5 C107 H10O 109.3 . . ?
C105 C107 H10N 109.3 . . ?
C105 C107 H10O 109.3 . . ?
H10N C107 H10O 108.0 . . ?
C125 C108 C48 109.0(3) . . ?
C125 C108 C182 112.4(3) . . ?
C48 C108 C182 107.1(4) . . ?
C183 C108 C125 109.3(4) . . ?
C183 C108 C48 110.5(4) . . ?
C183 C108 C182 108.5(3) . . ?
C82 C136 C128 124.6(7) . . ?
C82 C136 C84 112.5(8) . . ?
C84 C136 C128 122.9(7) . . ?
C31 C137 C82 120.9(8) . . ?
C31 C137 H137 119.5 . . ?
C82 C137 H137 119.5 . . ?
C31 C138 C84 121.2(9) . . ?
C31 C138 H138 119.4 . . ?
C84 C138 H138 119.4 . . ?
H13R C139 H13S 109.5 . . ?
H13R C139 H13T 109.5 . . ?
H13S C139 H13T 109.5 . . ?
C141 C139 H13R 109.5 . . ?
C141 C139 H13S 109.5 . . ?
C141 C139 H13T 109.5 . . ?
C31 C141 C85 100.5(9) . . ?
C31 C141 C139 103.5(10) . . ?
C56 C141 C31 111.2(10) . . ?
C56 C141 C85 111.8(13) . . ?
C56 C141 C139 133.1(14) . . ?
C85 C141 C139 91.1(11) . . ?
C43 C143 C58 123.5(6) . . ?
C43 C143 H143 118.2 . . ?
C58 C143 H143 118.2 . . ?
C43 C144 C148 118.6(8) . . ?
C87 C144 C43 120.8(8) . . ?
C87 C144 C148 120.0(9) . . ?
C58 C146 C87 122.7(10) . . ?
C58 C146 H146 118.7 . . ?
C87 C146 H146 118.7 . . ?
C37 C148 C144 91.7(8) . . ?
C89 C148 C37 107.8(8) . . ?
C89 C148 C144 108.5(8) . . ?
C150 C148 C37 116.9(9) . . ?
C150 C148 C89 113.4(7) . . ?
C150 C148 C144 116.4(9) . . ?
C148 C150 H15A 109.5 . . ?
C148 C150 H15B 109.5 . . ?
C148 C150 H15C 109.5 . . ?
H15A C150 H15B 109.5 . . ?
H15A C150 H15C 109.5 . . ?
H15B C150 H15C 109.5 . . ?
C60 C153 C91 117.6(11) . . ?
C60 C153 H153 121.2 . . ?
C91 C153 H153 121.2 . . ?
C60 C155 H155 119.4 . . ?
C93 C155 C60 121.1(11) . . ?
C93 C155 H155 119.4 . . ?
C44 C157 C95 104.8(13) . . ?
C60 C157 C44 110.5(12) . . ?
C60 C157 C95 113.6(13) . . ?
C159 C157 C44 118.2(14) . . ?
C159 C157 C60 106.6(11) . . ?
C159 C157 C95 103.2(14) . . ?
C157 C159 H15D 109.5 . . ?
C157 C159 H15E 109.5 . . ?
C157 C159 H15F 109.5 . . ?
H15D C159 H15E 109.5 . . ?
H15D C159 H15F 109.5 . . ?
H15E C159 H15F 109.5 . . ?
C33 C161 C109 120.9(12) . . ?
C62 C161 C109 118.2(10) . . ?
C62 C161 C33 119.1(11) . . ?
C62 C162 H162 118.8 . . ?
C97 C162 C62 122.5(10) . . ?
C97 C162 H162 118.8 . . ?
C33 C164 C97 123.0(9) . . ?
C33 C164 H164 118.5 . . ?
C97 C164 H164 118.5 . . ?
C64 C166 C97 108.0(11) . . ?
C64 C166 C99 115.2(12) . . ?
C64 C166 C168 117.6(13) . . ?
C99 C166 C97 103.6(11) . . ?
C168 C166 C97 114.8(12) . . ?
C168 C166 C99 96.6(13) . . ?
C166 C168 H16H 109.5 . . ?
C166 C168 H16I 109.5 . . ?
C166 C168 H16J 109.5 . . ?
H16H C168 H16I 109.5 . . ?
H16H C168 H16J 109.5 . . ?
H16I C168 H16J 109.5 . . ?
C10 C170 C46 105.1(5) . . ?
C101 C170 C10 110.6(5) . . ?
C101 C170 C46 107.7(7) . . ?
C171 C170 C10 113.5(5) . . ?
C171 C170 C46 113.4(7) . . ?
C171 C170 C101 106.6(5) . . ?
C170 C171 H17G 109.5 . . ?
C170 C171 H17H 109.5 . . ?
C170 C171 H17I 109.5 . . ?
H17G C171 H17H 109.5 . . ?
H17G C171 H17I 109.5 . . ?
H17H C171 H17I 109.5 . . ?
O2 C173 H17J 110.3 . . ?
O2 C173 H17K 110.3 . . ?
O2 C173 C178 106.9(15) . . ?
H17J C173 H17K 108.6 . . ?
C178 C173 H17J 110.3 . . ?
C178 C173 H17K 110.3 . . ?
O18 C174 H17L 109.7 . . ?
O18 C174 H17M 109.7 . . ?
O18 C174 C180 109.8(11) . . ?
H17L C174 H17M 108.2 . . ?
C180 C174 H17L 109.7 . . ?
C180 C174 H17M 109.7 . . ?
O16 C176 C39 106.7(11) . . ?
O16 C176 H17N 110.4 . . ?
O16 C176 H17O 110.4 . . ?
C39 C176 H17N 110.4 . . ?
C39 C176 H17O 110.4 . . ?
H17N C176 H17O 108.6 . . ?
O9 C178 C173 108.8(16) . . ?
O9 C178 H17P 109.9 . . ?
O9 C178 H17Q 109.9 . . ?
C173 C178 H17P 109.9 . . ?
C173 C178 H17Q 109.9 . . ?
H17P C178 H17Q 108.3 . . ?
O16 C180 C174 109.9(11) . . ?
O16 C180 H18C 109.7 . . ?
O16 C180 H18D 109.7 . . ?
C174 C180 H18C 109.7 . . ?
C174 C180 H18D 109.7 . . ?
H18C C180 H18D 108.2 . . ?
O18 C181 C68 109.4(12) . . ?
O18 C181 H18E 109.8 . . ?
O18 C181 H18F 109.8 . . ?
C68 C181 H18E 109.8 . . ?
C68 C181 H18F 109.8 . . ?
H18E C181 H18F 108.2 . . ?
C108 C182 H18G 109.5 . . ?
C108 C182 H18H 109.5 . . ?
C108 C182 H18I 109.5 . . ?
H18G C182 H18H 109.5 . . ?
H18G C182 H18I 109.5 . . ?
H18H C182 H18I 109.5 . . ?
C108 C183 H18J 109.5 . . ?
C108 C183 H18K 109.5 . . ?
C108 C183 H18L 109.5 . . ?
H18J C183 H18K 109.5 . . ?
H18J C183 H18L 109.5 . . ?
H18K C183 H18L 109.5 . . ?

loop_
_geom_bond_atom_site_label_1
_geom_bond_atom_site_label_2
_geom_bond_distance
_geom_bond_site_symmetry_2
_geom_bond_publ_flag
Rb1 O4 2.8965(16) . ?
Rb1 O6 2.9575(16) . ?
Rb1 O8 2.9774(16) . ?
Rb1 O10 3.0681(16) . ?
Rb1 O12 3.0330(17) . ?
Rb1 O14 2.8473(16) . ?
Rb1 C26 3.258(2) . ?
Rb1 C59 3.484(2) . ?
Rb1 C76 3.465(2) . ?
Rb1 C86 3.3591(19) . ?
Rb1 C90 3.308(2) . ?
Rb1 C111 3.230(2) . ?
Rb2 O1 2.915(5) . ?
Rb2 O3 2.975(5) . ?
Rb2 O7 2.842(5) . ?
Rb2 O11 2.944(5) . ?
Rb2 O13 3.078(4) . ?
Rb2 O17 3.073(5) . ?
Rb2 C26 3.302(2) . ?
Rb2 C59 3.205(2) . ?
Rb2 C76 3.469(2) . ?
Rb2 C86 3.1550(19) . ?
Rb2 C90 3.550(2) . ?
Rb2 C111 3.449(2) . ?
O1 C9 1.410(6) . ?
O1 C20 1.412(7) . ?
O3 C172 1.424(6) . ?
O3 C177 1.433(7) . ?
O4 C28 1.415(3) . ?
O4 C121 1.423(3) . ?
O6 C92 1.413(3) . ?
O6 C142 1.420(3) . ?
O7 C40 1.408(6) . ?
O7 C184 1.427(7) . ?
O8 C8 1.422(3) . ?
O8 C96 1.416(3) . ?
O10 C13 1.416(3) . ?
O10 C100 1.422(3) . ?
O11 C25 1.415(6) . ?
O11 C163 1.415(7) . ?
O12 C7 1.427(3) . ?
O12 C115 1.430(3) . ?
O13 C112 1.401(8) . ?
O13 C160 1.426(7) . ?
O14 C102 1.410(3) . ?
O14 C104 1.414(3) . ?
O17 C21 1.430(6) . ?
O17 C179 1.411(6) . ?
C1 H1 0.9500 . ?
C2 C117 1.407(3) . ?
C3 C73 1.440(9) . ?
C3 C167 1.582(10) . ?
C4 C86 1.408(3) . ?
C4 Rb2X 3.631(9) . ?
C5 C123 1.398(3) . ?
C6 H6A 0.9800 . ?
C6 H6B 0.9800 . ?
C6 H6C 0.9800 . ?
C7 H7A 0.9900 . ?
C7 H7B 0.9900 . ?
C7 C102 1.495(4) . ?
C8 H8A 0.9900 . ?
C8 H8B 0.9900 . ?
C9 H9A 0.9900 . ?
C9 H9B 0.9900 . ?
C9 C177 1.506(7) . ?
C10 C11 1.399(4) . ?
C10 C156 1.524(14) . ?
C10 C170 1.539(7) . ?
C11 H11 0.9500 . ?
C12 H12 0.9500 . ?
C12 C73 1.380(6) . ?
C13 H13A 0.9900 . ?
C13 H13B 0.9900 . ?
C13 C142 1.489(4) . ?
C14 H14 0.9500 . ?
C14 C119 1.389(4) . ?
C15 C145 1.521(4) . ?
C15 C149 1.535(4) . ?
C15 C169 1.533(4) . ?
C16 C2 1.426(3) . ?
C16 C57 1.443(3) . ?
C16 C78 1.426(3) . ?
C17 C4 1.447(3) . ?
C17 H17 0.9500 . ?
C18 H18 0.9500 . ?
C19 H19 0.9500 . ?
C19 C61 1.380(3) . ?
C20 H20A 0.9900 . ?
C20 H20B 0.9900 . ?
C20 C21 1.499(7) . ?
C21 H21A 0.9900 . ?
C21 H21B 0.9900 . ?
C22 C129 1.556(8) . ?
C22 C185 1.381(8) . ?
C23 H23A 0.9800 . ?
C23 H23B 0.9800 . ?
C23 H23C 0.9800 . ?
C24 C51 1.440(3) . ?
C24 C59 1.405(3) . ?
C25 H25A 0.9900 . ?
C25 H25B 0.9900 . ?
C26 C111 1.447(3) . ?
C26 Rb2X 3.340(8) . ?
C27 H27 0.9500 . ?
C27 C71 1.390(6) . ?
C28 H28A 0.9900 . ?
C28 H28B 0.9900 . ?
C28 C115 1.498(4) . ?
C29 H29A 0.9800 . ?
C29 H29B 0.9800 . ?
C29 H29C 0.9800 . ?
C30 C19 1.404(3) . ?
C30 C32 1.463(3) . ?
C30 C67 1.406(3) . ?
C32 C41 1.416(3) . ?
C32 C49 1.424(3) . ?
C34 C17 1.378(3) . ?
C34 C24 1.440(3) . ?
C34 H34 0.9500 . ?
C35 H35A 0.9800 . ?
C35 H35B 0.9800 . ?
C35 H35C 0.9800 . ?
C36 C4 1.434(3) . ?
C36 C38 1.422(3) . ?
C36 C49 1.480(3) . ?
C38 C45 1.456(3) . ?
C38 C57 1.412(3) . ?
C40 H40A 0.9900 . ?
C40 H40B 0.9900 . ?
C41 C53 1.443(3) . ?
C41 C57 1.429(3) . ?
C42 H42A 0.9800 . ?
C42 H42B 0.9800 . ?
C42 H42C 0.9800 . ?
C45 C47 1.412(3) . ?
C45 C70 1.414(3) . ?
C47 H47 0.9500 . ?
C47 C65 1.375(3) . ?
C49 C26 1.444(3) . ?
C49 Rb2X 3.689(10) . ?
C50 C79 1.539(7) . ?
C50 C122 1.379(7) . ?
C51 C72 1.466(3) . ?
C51 C74 1.406(4) . ?
C52 H52A 0.9800 . ?
C52 H52B 0.9800 . ?
C52 H52C 0.9800 . ?
C53 C5 1.422(3) . ?
C53 C63 1.420(3) . ?
C54 H54A 0.9800 . ?
C54 H54B 0.9800 . ?
C54 H54C 0.9800 . ?
C55 H55A 0.9800 . ?
C55 H55B 0.9800 . ?
C55 H55C 0.9800 . ?
C59 C76 1.418(3) . ?
C59 C86 1.385(3) . ?
C59 Rb2X 3.555(15) . ?
C61 H61 0.9500 . ?
C61 C125 1.394(4) . ?
C63 C14 1.406(4) . ?
C63 C78 1.459(4) . ?
C65 H65 0.9500 . ?
C65 C98 1.418(4) . ?
C67 C5 1.463(3) . ?
C67 C18 1.407(3) . ?
C69 H69 0.9500 . ?
C69 C122 1.387(6) . ?
C70 C2 1.446(4) . ?
C70 C88 1.415(3) . ?
C71 C50 1.385(7) . ?
C71 H71 0.9500 . ?
C72 C76 1.433(3) . ?
C72 C109 1.413(3) . ?
C73 H73 0.9500 . ?
C74 C106 1.488(8) . ?
C74 C128 1.396(4) . ?
C74 C58 1.530(9) . ?
C75 H75 0.9500 . ?
C75 C126 1.419(7) . ?
C76 C90 1.436(3) . ?
C77 H77 0.9500 . ?
C78 C11 1.396(4) . ?
C79 C42 1.507(8) . ?
C79 C54 1.609(9) . ?
C79 C80 1.579(9) . ?
C80 H80A 0.9800 . ?
C80 H80B 0.9800 . ?
C80 H80C 0.9800 . ?
C81 H81A 0.9800 . ?
C81 H81B 0.9800 . ?
C81 H81C 0.9800 . ?
C83 C109 1.511(6) . ?
C83 C151 1.427(10) . ?
C83 C175 1.371(9) . ?
C86 C26 1.417(3) . ?
C86 Rb2X 3.271(10) . ?
C88 H88 0.9500 . ?
C88 C98 1.371(4) . ?
C90 H90 0.9500 . ?
C90 C111 1.387(3) . ?
C92 H92A 0.9900 . ?
C92 H92B 0.9900 . ?
C92 C96 1.494(4) . ?
C94 C1 1.388(8) . ?
C94 C3 1.397(10) . ?
C94 H94 0.9500 . ?
C96 H96A 0.9900 . ?
C96 H96B 0.9900 . ?
C98 C113 1.532(3) . ?
C100 H10A 0.9900 . ?
C100 H10B 0.9900 . ?
C100 C104 1.477(4) . ?
C102 H10C 0.9900 . ?
C102 H10D 0.9900 . ?
C104 H10E 0.9900 . ?
C104 H10F 0.9900 . ?
C106 C1 1.376(10) . ?
C106 C12 1.416(9) . ?
C109 C127 1.396(4) . ?
C109 C161 1.454(11) . ?
C110 H11C 0.9800 . ?
C110 H11D 0.9800 . ?
C110 H11E 0.9800 . ?
C111 H111 0.9500 . ?
C111 Rb2X 3.671(11) . ?
C112 C40 1.516(9) . ?
C112 H11F 0.9900 . ?
C112 H11G 0.9900 . ?
C113 C6 1.532(4) . ?
C113 C140 1.523(4) . ?
C113 C147 1.532(4) . ?
C114 H11H 0.9800 . ?
C114 H11I 0.9800 . ?
C114 H11J 0.9800 . ?
C115 H11A 0.9900 . ?
C115 H11B 0.9900 . ?
C116 C77 1.382(6) . ?
C116 H116 0.9500 . ?
C116 C152 1.381(7) . ?
C117 C10 1.377(4) . ?
C117 H117 0.9500 . ?
C118 C75 1.491(10) . ?
C118 C77 1.283(10) . ?
C118 C132 1.566(9) . ?
C119 C15 1.539(4) . ?
C119 C123 1.383(4) . ?
C120 H12C 0.9800 . ?
C120 H12D 0.9800 . ?
C120 H12E 0.9800 . ?
C121 C8 1.488(4) . ?
C121 H12A 0.9900 . ?
C121 H12B 0.9900 . ?
C122 H122 0.9500 . ?
C123 H123 0.9500 . ?
C124 H12F 0.9800 . ?
C124 H12G 0.9800 . ?
C124 H12H 0.9800 . ?
C125 C18 1.382(4) . ?
C125 C154 1.528(18) . ?
C125 C108 1.528(4) . ?
C126 H126 0.9500 . ?
C126 C152 1.352(7) . ?
C127 C128 1.420(4) . ?
C127 C152 1.491(4) . ?
C128 C158 1.442(6) . ?
C128 C136 1.659(10) . ?
C129 C35 1.469(8) . ?
C129 C133 1.522(9) . ?
C129 C134 1.586(9) . ?
C130 H13C 0.9800 . ?
C130 H13D 0.9800 . ?
C130 H13E 0.9800 . ?
C131 H13F 0.9800 . ?
C131 H13G 0.9800 . ?
C131 H13H 0.9800 . ?
C132 C55 1.535(11) . ?
C132 C81 1.508(11) . ?
C132 C135 1.512(10) . ?
C133 H13I 0.9800 . ?
C133 H13J 0.9800 . ?
C133 H13K 0.9800 . ?
C134 H13L 0.9800 . ?
C134 H13M 0.9800 . ?
C134 H13N 0.9800 . ?
C135 H13O 0.9800 . ?
C135 H13P 0.9800 . ?
C135 H13Q 0.9800 . ?
C140 H14A 0.9800 . ?
C140 H14B 0.9800 . ?
C140 H14C 0.9800 . ?
C142 H14D 0.9900 . ?
C142 H14E 0.9900 . ?
C145 H14F 0.9800 . ?
C145 H14G 0.9800 . ?
C145 H14H 0.9800 . ?
C147 H14I 0.9800 . ?
C147 H14J 0.9800 . ?
C147 H14K 0.9800 . ?
C149 H14L 0.9800 . ?
C149 H14M 0.9800 . ?
C149 H14N 0.9800 . ?
C151 H151 0.9500 . ?
C151 C165 1.380(5) . ?
C152 C91 1.568(11) . ?
C152 C93 1.305(11) . ?
C154 C23 1.533(19) . ?
C154 C29 1.541(19) . ?
C154 C110 1.519(19) . ?
C156 C114 1.493(16) . ?
C156 C120 1.522(15) . ?
C156 C131 1.560(16) . ?
C158 C27 1.380(7) . ?
C158 C69 1.365(7) . ?
C160 C25 1.493(9) . ?
C160 H16A 0.9900 . ?
C160 H16B 0.9900 . ?
C163 H16C 0.9900 . ?
C163 H16D 0.9900 . ?
C163 C179 1.476(7) . ?
C165 C22 1.390(7) . ?
C165 H165 0.9500 . ?
C167 C52 1.541(11) . ?
C167 C124 1.540(10) . ?
C167 C130 1.549(11) . ?
C169 H16E 0.9800 . ?
C169 H16F 0.9800 . ?
C169 H16G 0.9800 . ?
C172 H17A 0.9900 . ?
C172 H17B 0.9900 . ?
C172 C184 1.493(7) . ?
C175 H175 0.9500 . ?
C175 C185 1.379(6) . ?
C177 H17C 0.9900 . ?
C177 H17D 0.9900 . ?
C179 H17E 0.9900 . ?
C179 H17F 0.9900 . ?
C184 H18A 0.9900 . ?
C184 H18B 0.9900 . ?
C185 H185 0.9500 . ?
O2 Rb2X 2.740(16) . ?
O2 C103 1.432(14) . ?
O2 C173 1.410(14) . ?
O5 Rb2X 3.56(2) . ?
O5 C68 1.435(13) . ?
O5 C107 1.438(14) . ?
O9 Rb2X 3.46(2) . ?
O9 C105 1.407(13) . ?
O9 C178 1.426(13) . ?
O15 Rb2X 2.34(2) . ?
O15 C39 1.424(12) . ?
O15 C66 1.402(13) . ?
O16 Rb2X 2.431(16) . ?
O16 C176 1.405(14) . ?
O16 C180 1.399(12) . ?
O18 Rb2X 3.319(16) . ?
O18 C174 1.414(15) . ?
O18 C181 1.419(15) . ?
C31 C138 1.367(11) . ?
C31 C141 1.569(12) . ?
C33 H33 0.9500 . ?
C37 H37A 0.9800 . ?
C37 H37B 0.9800 . ?
C37 H37C 0.9800 . ?
C39 H39A 0.9900 . ?
C39 H39B 0.9900 . ?
C43 H43 0.9500 . ?
C43 C144 1.377(10) . ?
C44 H44A 0.9800 . ?
C44 H44B 0.9800 . ?
C44 H44C 0.9800 . ?
C46 H46A 0.9800 . ?
C46 H46B 0.9800 . ?
C46 H46C 0.9800 . ?
C48 H48A 0.9800 . ?
C48 H48B 0.9800 . ?
C48 H48C 0.9800 . ?
C56 H56A 0.9800 . ?
C56 H56B 0.9800 . ?
C56 H56C 0.9800 . ?
C56 C141 1.504(13) . ?
C60 C155 1.423(15) . ?
C60 C157 1.514(12) . ?
C62 H62 0.9500 . ?
C62 C162 1.381(11) . ?
C64 H64A 0.9800 . ?
C64 H64B 0.9800 . ?
C64 H64C 0.9800 . ?
C66 H66A 0.9900 . ?
C66 H66B 0.9900 . ?
C68 H68A 0.9900 . ?
C68 H68B 0.9900 . ?
C82 H82 0.9500 . ?
C82 C137 1.400(10) . ?
C84 H84 0.9500 . ?
C85 H85A 0.9800 . ?
C85 H85B 0.9800 . ?
C85 H85C 0.9800 . ?
C87 H87 0.9500 . ?
C87 C146 1.391(10) . ?
C89 H89A 0.9800 . ?
C89 H89B 0.9800 . ?
C89 H89C 0.9800 . ?
C91 H91 0.9500 . ?
C91 C153 1.392(12) . ?
C93 H93 0.9500 . ?
C95 H95A 0.9800 . ?
C95 H95B 0.9800 . ?
C95 H95C 0.9800 . ?
C97 C164 1.442(13) . ?
C97 C166 1.602(12) . ?
C99 H99A 0.9800 . ?
C99 H99B 0.9800 . ?
C99 H99C 0.9800 . ?
C101 H10G 0.9800 . ?
C101 H10H 0.9800 . ?
C101 H10I 0.9800 . ?
C103 C66 1.496(14) . ?
C103 H10J 0.9900 . ?
C103 H10K 0.9900 . ?
C105 H10L 0.9900 . ?
C105 H10M 0.9900 . ?
C105 C107 1.465(14) . ?
C107 H10N 0.9900 . ?
C107 H10O 0.9900 . ?
C108 C48 1.539(5) . ?
C108 C183 1.518(7) . ?
C136 C82 1.397(11) . ?
C136 C84 1.405(11) . ?
C137 C31 1.379(11) . ?
C137 H137 0.9500 . ?
C138 C84 1.399(11) . ?
C138 H138 0.9500 . ?
C139 H13R 0.9800 . ?
C139 H13S 0.9800 . ?
C139 H13T 0.9800 . ?
C139 C141 1.644(13) . ?
C141 C85 1.591(12) . ?
C143 C43 1.379(8) . ?
C143 C58 1.399(10) . ?
C143 H143 0.9500 . ?
C144 C87 1.359(11) . ?
C144 C148 1.560(10) . ?
C146 C58 1.383(10) . ?
C146 H146 0.9500 . ?
C148 C37 1.544(12) . ?
C148 C89 1.529(11) . ?
C148 C150 1.490(11) . ?
C150 H15A 0.9800 . ?
C150 H15B 0.9800 . ?
C150 H15C 0.9800 . ?
C153 C60 1.320(15) . ?
C153 H153 0.9500 . ?
C155 C93 1.384(12) . ?
C155 H155 0.9500 . ?
C157 C44 1.549(17) . ?
C157 C95 1.555(16) . ?
C157 C159 1.452(16) . ?
C159 H15D 0.9800 . ?
C159 H15E 0.9800 . ?
C159 H15F 0.9800 . ?
C161 C33 1.399(16) . ?
C161 C62 1.329(13) . ?
C162 C97 1.378(13) . ?
C162 H162 0.9500 . ?
C164 C33 1.411(11) . ?
C164 H164 0.9500 . ?
C166 C64 1.503(12) . ?
C166 C99 1.589(12) . ?
C166 C168 1.564(12) . ?
C168 H16H 0.9800 . ?
C168 H16I 0.9800 . ?
C168 H16J 0.9800 . ?
C170 C46 1.558(9) . ?
C170 C101 1.532(8) . ?
C170 C171 1.514(9) . ?
C171 H17G 0.9800 . ?
C171 H17H 0.9800 . ?
C171 H17I 0.9800 . ?
C173 H17J 0.9900 . ?
C173 H17K 0.9900 . ?
C173 C178 1.488(14) . ?
C174 H17L 0.9900 . ?
C174 H17M 0.9900 . ?
C174 C180 1.514(15) . ?
C176 C39 1.466(13) . ?
C176 H17N 0.9900 . ?
C176 H17O 0.9900 . ?
C178 H17P 0.9900 . ?
C178 H17Q 0.9900 . ?
C180 H18C 0.9900 . ?
C180 H18D 0.9900 . ?
C181 C68 1.502(16) . ?
C181 H18E 0.9900 . ?
C181 H18F 0.9900 . ?
C182 C108 1.540(6) . ?
C182 H18G 0.9800 . ?
C182 H18H 0.9800 . ?
C182 H18I 0.9800 . ?
C183 H18J 0.9800 . ?
C183 H18K 0.9800 . ?
C183 H18L 0.9800 . ?

loop_
_geom_torsion_atom_site_label_1
_geom_torsion_atom_site_label_2
_geom_torsion_atom_site_label_3
_geom_torsion_atom_site_label_4
_geom_torsion
_geom_torsion_site_symmetry_1
_geom_torsion_site_symmetry_2
_geom_torsion_site_symmetry_3
_geom_torsion_site_symmetry_4
_geom_torsion_publ_flag
Rb1 O4 C28 C115 23.8(2) . . . . ?
Rb1 O4 C121 C8 -32.3(3) . . . . ?
Rb1 O6 C92 C96 28.1(3) . . . . ?
Rb1 O6 C142 C13 -30.5(3) . . . . ?
Rb1 O8 C8 C121 -64.9(2) . . . . ?
Rb1 O8 C96 C92 68.57(19) . . . . ?
Rb1 O10 C13 C142 -62.5(2) . . . . ?
Rb1 O10 C100 C104 66.2(2) . . . . ?
Rb1 O12 C7 C102 -67.30(19) . . . . ?
Rb1 O12 C115 C28 70.83(19) . . . . ?
Rb1 O14 C102 C7 -29.9(3) . . . . ?
Rb1 O14 C104 C100 26.7(3) . . . . ?
Rb1 C7 C102 O14 20.36(18) . . . . ?
Rb1 C26 C111 Rb2 139.94(6) . . . . ?
Rb1 C26 C111 C90 71.21(19) . . . . ?
Rb1 C26 C111 Rb2X 147.8(3) . . . . ?
Rb1 C59 C76 Rb2 -131.74(6) . . . . ?
Rb1 C59 C76 C72 117.65(15) . . . . ?
Rb1 C59 C76 C90 -63.63(16) . . . . ?
Rb1 C59 C86 Rb2 140.58(5) . . . . ?
Rb1 C59 C86 C4 -121.75(19) . . . . ?
Rb1 C59 C86 C26 65.78(17) . . . . ?
Rb1 C59 C86 Rb2X 144.44(19) . . . . ?
Rb1 C76 C90 Rb2 -127.94(5) . . . . ?
Rb1 C76 C90 C111 -67.56(19) . . . . ?
Rb1 C86 C26 Rb2 143.60(6) . . . . ?
Rb1 C86 C26 C49 -116.95(14) . . . . ?
Rb1 C86 C26 C111 70.35(15) . . . . ?
Rb1 C86 C26 Rb2X 154.7(4) . . . . ?
Rb1 C90 C111 Rb2 -133.09(5) . . . . ?
Rb1 C90 C111 C26 -69.78(18) . . . . ?
Rb1 C90 C111 Rb2X -132.08(15) . . . . ?
Rb1 C100 C104 O14 -17.18(17) . . . . ?
Rb2 O1 C9 C177 22.4(9) . . . . ?
Rb2 O1 C20 C21 -31.6(8) . . . . ?
Rb2 O3 C172 C184 -67.9(5) . . . . ?
Rb2 O3 C177 C9 70.9(6) . . . . ?
Rb2 O7 C40 C112 33.2(7) . . . . ?
Rb2 O7 C184 C172 -27.8(6) . . . . ?
Rb2 O11 C25 C160 -18.8(5) . . . . ?
Rb2 O11 C163 C179 28.9(5) . . . . ?
Rb2 O13 C112 C40 63.6(4) . . . . ?
Rb2 O13 C160 C25 -70.0(4) . . . . ?
Rb2 O17 C21 C20 -64.0(5) . . . . ?
Rb2 O17 C179 C163 69.1(5) . . . . ?
Rb2 C4 C86 Rb1 172.58(18) . . . . ?
Rb2 C4 C86 C26 87.96(16) . . . . ?
Rb2 C4 C86 C59 -85.08(19) . . . . ?
Rb2 C26 C111 Rb1 -139.94(6) . . . . ?
Rb2 C26 C111 C90 -68.73(19) . . . . ?
Rb2 C59 C76 Rb1 131.74(6) . . . . ?
Rb2 C59 C76 C72 -110.60(15) . . . . ?
Rb2 C59 C76 C90 68.11(17) . . . . ?
Rb2 C59 C86 Rb1 -140.58(5) . . . . ?
Rb2 C59 C86 C4 97.67(18) . . . . ?
Rb2 C59 C86 C26 -74.80(18) . . . . ?
Rb2 C76 C90 Rb1 127.94(5) . . . . ?
Rb2 C76 C90 C111 60.38(19) . . . . ?
Rb2 C86 C26 Rb1 -143.60(6) . . . . ?
Rb2 C86 C26 C49 99.45(13) . . . . ?
Rb2 C86 C26 C111 -73.25(16) . . . . ?
Rb2 C90 C111 Rb1 133.09(5) . . . . ?
Rb2 C90 C111 C26 63.32(18) . . . . ?
Rb2 C112 C40 O7 -21.3(4) . . . . ?
Rb2 C160 C25 O11 12.1(3) . . . . ?
Rb2 C172 C184 O7 19.0(4) . . . . ?
O1 C9 C177 Rb2 -15.6(7) . . . . ?
O1 C9 C177 O3 -65.1(9) . . . . ?
O1 C20 C21 O17 66.7(8) . . . . ?
O3 C172 C184 Rb2 48.6(4) . . . . ?
O3 C172 C184 O7 67.6(7) . . . . ?
O4 C28 C115 Rb1 -16.17(16) . . . . ?
O4 C28 C115 O12 -67.1(2) . . . . ?
O4 C121 C8 Rb1 21.58(17) . . . . ?
O4 C121 C8 O8 66.3(3) . . . . ?
O6 C92 C96 Rb1 -19.42(18) . . . . ?
O6 C92 C96 O8 -66.0(2) . . . . ?
O10 C13 C142 O6 62.4(3) . . . . ?
O10 C100 C104 O14 -65.2(3) . . . . ?
O11 C163 C179 O17 -69.4(6) . . . . ?
O12 C7 C102 Rb1 50.07(16) . . . . ?
O12 C7 C102 O14 70.4(3) . . . . ?
O13 C112 C40 O7 -68.1(6) . . . . ?
O13 C160 C25 O11 60.7(5) . . . . ?
C1 C94 C3 C73 3.0(17) . . . . ?
C1 C94 C3 C167 -159.0(9) . . . . ?
C1 C106 C12 C73 3.6(14) . . . . ?
C2 C16 C57 C38 6.2(3) . . . . ?
C2 C16 C57 C41 -175.77(19) . . . . ?
C2 C16 C78 C11 0.4(3) . . . . ?
C2 C16 C78 C63 178.94(19) . . . . ?
C2 C70 C88 C98 -173.2(2) . . . . ?
C2 C117 C10 C11 1.2(4) . . . . ?
C2 C117 C10 C156 -168.5(9) . . . . ?
C2 C117 C10 C170 -177.7(4) . . . . ?
C3 C94 C1 C106 1.3(16) . . . . ?
C4 C36 C38 C45 24.3(3) . . . . ?
C4 C36 C38 C57 -157.2(2) . . . . ?
C4 C36 C49 C26 -1.2(2) . . . . ?
C4 C36 C49 C32 172.44(17) . . . . ?
C4 C36 C49 Rb2X 60.6(3) . . . . ?
C4 C86 C26 Rb1 116.20(16) . . . . ?
C4 C86 C26 Rb2 -100.20(16) . . . . ?
C4 C86 C26 C49 -0.8(2) . . . . ?
C4 C86 C26 C111 -173.45(17) . . . . ?
C4 C86 C26 Rb2X -89.1(4) . . . . ?
C5 C53 C63 C14 5.4(3) . . . . ?
C5 C53 C63 C78 -174.86(19) . . . . ?
C5 C67 C18 C125 174.4(2) . . . . ?
C7 O12 C115 Rb1 108.01(18) . . . . ?
C7 O12 C115 C28 178.8(2) . . . . ?
C8 O8 C96 Rb1 118.09(18) . . . . ?
C8 O8 C96 C92 -173.34(18) . . . . ?
C9 O1 C20 C21 175.5(7) . . . . ?
C11 C10 C156 C114 133.8(11) . . . . ?
C11 C10 C156 C120 10.5(17) . . . . ?
C11 C10 C156 C131 -112.6(11) . . . . ?
C11 C10 C170 C46 -70.1(7) . . . . ?
C11 C10 C170 C101 45.8(7) . . . . ?
C11 C10 C170 C171 165.5(5) . . . . ?
C12 C106 C1 C94 -4.6(16) . . . . ?
C13 O10 C100 Rb1 118.94(17) . . . . ?
C13 O10 C100 C104 -174.9(2) . . . . ?
C14 C63 C78 C11 -6.2(3) . . . . ?
C14 C63 C78 C16 175.3(2) . . . . ?
C14 C119 C15 C145 -125.9(3) . . . . ?
C14 C119 C15 C149 -6.1(4) . . . . ?
C14 C119 C15 C169 114.8(3) . . . . ?
C14 C119 C123 C5 2.5(4) . . . . ?
C15 C119 C123 C5 -178.0(2) . . . . ?
C16 C2 C117 C10 -2.5(4) . . . . ?
C16 C78 C11 C10 -1.8(4) . . . . ?
C17 C4 C86 Rb1 -101.96(18) . . . . ?
C17 C4 C86 Rb2 85.46(17) . . . . ?
C17 C4 C86 C26 173.42(17) . . . . ?
C17 C4 C86 C59 0.4(3) . . . . ?
C17 C4 C86 Rb2X 92.6(3) . . . . ?
C17 C34 C24 C51 179.3(2) . . . . ?
C17 C34 C24 C59 -1.1(3) . . . . ?
C18 C67 C5 C53 -164.0(2) . . . . ?
C18 C67 C5 C123 13.3(3) . . . . ?
C18 C125 C154 C23 -125.5(18) . . . . ?
C18 C125 C154 C29 -7(3) . . . . ?
C18 C125 C154 C110 116(2) . . . . ?
C18 C125 C108 C48 -56.7(5) . . . . ?
C18 C125 C108 C182 -175.3(3) . . . . ?
C18 C125 C108 C183 64.2(4) . . . . ?
C19 C30 C32 C41 157.0(2) . . . . ?
C19 C30 C32 C49 -23.3(3) . . . . ?
C19 C30 C67 C5 -172.1(2) . . . . ?
C19 C30 C67 C18 3.9(3) . . . . ?
C19 C61 C125 C18 2.1(4) . . . . ?
C19 C61 C125 C154 175.8(17) . . . . ?
C19 C61 C125 C108 180.0(3) . . . . ?
C20 O1 C9 C177 175.8(7) . . . . ?
C21 O17 C179 C163 -178.2(6) . . . . ?
C24 C34 C17 C4 -1.1(3) . . . . ?
C24 C51 C72 C76 1.1(2) . . . . ?
C24 C51 C72 C109 177.1(2) . . . . ?
C24 C51 C74 C106 10.6(5) . . . . ?
C24 C51 C74 C128 -171.2(2) . . . . ?
C24 C51 C74 C58 -0.9(6) . . . . ?
C24 C59 C76 Rb1 -120.93(16) . . . . ?
C24 C59 C76 Rb2 107.32(17) . . . . ?
C24 C59 C76 C72 -3.3(2) . . . . ?
C24 C59 C76 C90 175.44(18) . . . . ?
C24 C59 C86 Rb1 119.05(19) . . . . ?
C24 C59 C86 Rb2 -100.37(19) . . . . ?
C24 C59 C86 C4 -2.7(3) . . . . ?
C24 C59 C86 C26 -175.17(19) . . . . ?
C24 C59 C86 Rb2X -96.5(3) . . . . ?
C25 O11 C163 C179 -173.3(4) . . . . ?
C27 C71 C50 C79 177.3(5) . . . . ?
C27 C71 C50 C122 -3.0(9) . . . . ?
C27 C158 C69 C122 -2.6(8) . . . . ?
C28 O4 C121 C8 173.8(2) . . . . ?
C30 C19 C61 C125 0.4(4) . . . . ?
C30 C32 C41 C53 17.9(3) . . . . ?
C30 C32 C41 C57 -164.67(18) . . . . ?
C30 C32 C49 C26 -21.2(3) . . . . ?
C30 C32 C49 C36 167.15(18) . . . . ?
C30 C32 C49 Rb2X -96.0(3) . . . . ?
C30 C67 C5 C53 11.9(3) . . . . ?
C30 C67 C5 C123 -170.8(2) . . . . ?
C30 C67 C18 C125 -1.5(4) . . . . ?
C32 C30 C19 C61 -177.4(2) . . . . ?
C32 C30 C67 C5 1.8(3) . . . . ?
C32 C30 C67 C18 177.8(2) . . . . ?
C32 C41 C53 C5 -4.4(3) . . . . ?
C32 C41 C53 C63 171.89(19) . . . . ?
C32 C41 C57 C16 -179.37(18) . . . . ?
C32 C41 C57 C38 -1.4(3) . . . . ?
C32 C49 C26 Rb1 100.6(2) . . . . ?
C32 C49 C26 Rb2 -97.1(2) . . . . ?
C32 C49 C26 C86 -171.2(2) . . . . ?
C32 C49 C26 C111 -1.5(4) . . . . ?
C32 C49 C26 Rb2X -96.2(3) . . . . ?
C34 C17 C4 Rb2 58.7(2) . . . . ?
C34 C17 C4 C36 171.6(2) . . . . ?
C34 C17 C4 C86 1.4(3) . . . . ?
C34 C17 C4 Rb2X 68.6(4) . . . . ?
C34 C24 C51 C72 176.7(2) . . . . ?
C34 C24 C51 C74 -8.5(5) . . . . ?
C34 C24 C59 Rb1 93.69(19) . . . . ?
C34 C24 C59 Rb2 -79.99(18) . . . . ?
C34 C24 C59 C76 -175.79(18) . . . . ?
C34 C24 C59 C86 3.0(3) . . . . ?
C34 C24 C59 Rb2X -70.4(4) . . . . ?
C36 C4 C86 Rb1 84.64(17) . . . . ?
C36 C4 C86 Rb2 -87.94(15) . . . . ?
C36 C4 C86 C26 0.0(2) . . . . ?
C36 C4 C86 C59 -173.02(18) . . . . ?
C36 C4 C86 Rb2X -80.8(3) . . . . ?
C36 C38 C45 C47 22.4(3) . . . . ?
C36 C38 C45 C70 -165.03(19) . . . . ?
C36 C38 C57 C16 162.92(18) . . . . ?
C36 C38 C57 C41 -15.1(3) . . . . ?
C36 C49 C26 Rb1 -87.08(17) . . . . ?
C36 C49 C26 Rb2 75.24(15) . . . . ?
C36 C49 C26 C86 1.2(2) . . . . ?
C36 C49 C26 C111 170.8(2) . . . . ?
C36 C49 C26 Rb2X 76.1(2) . . . . ?
C38 C36 C4 Rb2 118.8(2) . . . . ?
C38 C36 C4 C17 4.7(4) . . . . ?
C38 C36 C4 C86 175.5(2) . . . . ?
C38 C36 C4 Rb2X 112.8(3) . . . . ?
C38 C36 C49 C26 -176.74(17) . . . . ?
C38 C36 C49 C32 -3.1(3) . . . . ?
C38 C36 C49 Rb2X -115.0(4) . . . . ?
C38 C45 C47 C65 176.0(2) . . . . ?
C38 C45 C70 C2 -1.8(3) . . . . ?
C38 C45 C70 C88 -177.12(19) . . . . ?
C40 O7 C184 Rb2 -154.3(6) . . . . ?
C40 O7 C184 C172 177.9(5) . . . . ?
C41 C32 C49 C26 158.6(2) . . . . ?
C41 C32 C49 C36 -13.1(3) . . . . ?
C41 C32 C49 Rb2X 83.7(3) . . . . ?
C41 C53 C5 C67 -10.7(3) . . . . ?
C41 C53 C5 C123 171.9(2) . . . . ?
C41 C53 C63 C14 -171.0(2) . . . . ?
C41 C53 C63 C78 8.7(3) . . . . ?
C45 C38 C57 C16 -18.5(3) . . . . ?
C45 C38 C57 C41 163.55(18) . . . . ?
C45 C47 C65 C98 0.3(3) . . . . ?
C45 C70 C2 C16 -10.6(3) . . . . ?
C45 C70 C2 C117 174.5(2) . . . . ?
C45 C70 C88 C98 2.0(3) . . . . ?
C47 C45 C70 C2 171.04(19) . . . . ?
C47 C45 C70 C88 -4.3(3) . . . . ?
C47 C65 C98 C88 -2.7(3) . . . . ?
C47 C65 C98 C113 179.4(2) . . . . ?
C49 C26 C111 Rb1 117.2(3) . . . . ?
C49 C26 C111 Rb2 -102.8(3) . . . . ?
C49 C26 C111 C90 -171.5(2) . . . . ?
C49 C26 C111 Rb2X -95.0(4) . . . . ?
C49 C32 C41 C53 -161.84(18) . . . . ?
C49 C32 C41 C57 15.6(3) . . . . ?
C49 C36 C4 Rb2 -55.95(14) . . . . ?
C49 C36 C4 C17 -170.1(2) . . . . ?
C49 C36 C4 C86 0.7(2) . . . . ?
C49 C36 C4 Rb2X -61.9(3) . . . . ?
C49 C36 C38 C45 -161.43(18) . . . . ?
C49 C36 C38 C57 17.1(3) . . . . ?
C51 C24 C59 Rb1 -86.61(18) . . . . ?
C51 C24 C59 Rb2 99.71(15) . . . . ?
C51 C24 C59 C76 3.9(2) . . . . ?
C51 C24 C59 C86 -177.31(19) . . . . ?
C51 C24 C59 Rb2X 109.3(3) . . . . ?
C51 C72 C76 Rb1 86.53(18) . . . . ?
C51 C72 C76 Rb2 -70.21(19) . . . . ?
C51 C72 C76 C59 1.2(2) . . . . ?
C51 C72 C76 C90 -176.9(3) . . . . ?
C51 C72 C109 C83 179.3(3) . . . . ?
C51 C72 C109 C127 -4.5(3) . . . . ?
C51 C72 C109 C161 167.5(6) . . . . ?
C51 C74 C106 C1 114.5(11) . . . . ?
C51 C74 C106 C12 -77.3(9) . . . . ?
C51 C74 C128 C127 -4.8(4) . . . . ?
C51 C74 C128 C158 178.5(3) . . . . ?
C51 C74 C128 C136 156.0(5) . . . . ?
C51 C74 C58 C143 -98.3(14) . . . . ?
C51 C74 C58 C146 90.0(14) . . . . ?
C53 C5 C123 C119 0.5(3) . . . . ?
C53 C41 C57 C16 -1.9(3) . . . . ?
C53 C41 C57 C38 176.04(18) . . . . ?
C53 C63 C14 C119 -2.5(3) . . . . ?
C53 C63 C78 C11 174.0(2) . . . . ?
C53 C63 C78 C16 -4.4(3) . . . . ?
C57 C16 C2 C70 8.6(3) . . . . ?
C57 C16 C2 C117 -176.4(2) . . . . ?
C57 C16 C78 C11 178.4(2) . . . . ?
C57 C16 C78 C63 -3.0(3) . . . . ?
C57 C38 C45 C47 -156.14(19) . . . . ?
C57 C38 C45 C70 16.4(3) . . . . ?
C57 C41 C53 C5 178.12(19) . . . . ?
C57 C41 C53 C63 -5.5(3) . . . . ?
C59 C24 C51 C72 -2.9(2) . . . . ?
C59 C24 C51 C74 171.9(2) . . . . ?
C59 C76 C90 Rb1 67.86(17) . . . . ?
C59 C76 C90 Rb2 -60.08(16) . . . . ?
C59 C76 C90 C111 0.3(3) . . . . ?
C59 C86 C26 Rb1 -70.78(18) . . . . ?
C59 C86 C26 Rb2 72.82(18) . . . . ?
C59 C86 C26 C49 172.27(18) . . . . ?
C59 C86 C26 C111 -0.4(3) . . . . ?
C59 C86 C26 Rb2X 84.0(4) . . . . ?
C61 C125 C18 C67 -1.6(4) . . . . ?
C61 C125 C154 C23 61(2) . . . . ?
C61 C125 C154 C29 179(2) . . . . ?
C61 C125 C154 C110 -58(3) . . . . ?
C61 C125 C108 C48 125.6(4) . . . . ?
C61 C125 C108 C182 7.0(5) . . . . ?
C61 C125 C108 C183 -113.6(4) . . . . ?
C63 C14 C119 C15 179.0(2) . . . . ?
C63 C14 C119 C123 -1.4(4) . . . . ?
C63 C53 C5 C67 172.9(2) . . . . ?
C63 C53 C5 C123 -4.5(3) . . . . ?
C63 C78 C11 C10 179.7(2) . . . . ?
C65 C98 C113 C6 -176.9(2) . . . . ?
C65 C98 C113 C140 -56.9(3) . . . . ?
C65 C98 C113 C147 63.8(3) . . . . ?
C67 C5 C123 C119 -176.7(2) . . . . ?
C67 C30 C19 C61 -3.5(3) . . . . ?
C67 C30 C32 C41 -16.8(3) . . . . ?
C67 C30 C32 C49 163.0(2) . . . . ?
C69 C158 C27 C71 2.0(8) . . . . ?
C70 C2 C117 C10 172.3(2) . . . . ?
C70 C45 C47 C65 3.2(3) . . . . ?
C70 C88 C98 C65 1.5(3) . . . . ?
C70 C88 C98 C113 179.3(2) . . . . ?
C71 C50 C79 C42 174.9(7) . . . . ?
C71 C50 C79 C54 37.0(10) . . . . ?
C71 C50 C79 C80 -64.9(8) . . . . ?
C71 C50 C122 C69 2.5(8) . . . . ?
C72 C51 C74 C106 -175.0(4) . . . . ?
C72 C51 C74 C128 3.1(3) . . . . ?
C72 C51 C74 C58 173.5(5) . . . . ?
C72 C76 C90 Rb1 -114.1(3) . . . . ?
C72 C76 C90 Rb2 118.0(3) . . . . ?
C72 C76 C90 C111 178.3(3) . . . . ?
C72 C109 C127 C128 2.9(4) . . . . ?
C72 C109 C127 C152 -175.5(3) . . . . ?
C72 C109 C161 C33 -113(2) . . . . ?
C72 C109 C161 C62 82(2) . . . . ?
C73 C3 C167 C52 119.9(11) . . . . ?
C73 C3 C167 C124 -125.8(11) . . . . ?
C73 C3 C167 C130 4.0(17) . . . . ?
C74 C51 C72 C76 -174.5(2) . . . . ?
C74 C51 C72 C109 1.5(3) . . . . ?
C74 C106 C1 C94 163.4(8) . . . . ?
C74 C106 C12 C73 -165.2(6) . . . . ?
C74 C128 C158 C27 -65.3(6) . . . . ?
C74 C128 C158 C69 122.9(5) . . . . ?
C74 C128 C136 C82 -111.6(10) . . . . ?
C74 C128 C136 C84 67.6(12) . . . . ?
C75 C118 C77 C116 3.0(12) . . . . ?
C75 C118 C132 C55 -110.5(10) . . . . ?
C75 C118 C132 C81 128.2(9) . . . . ?
C75 C118 C132 C135 10.8(13) . . . . ?
C75 C126 C152 C116 7.5(7) . . . . ?
C75 C126 C152 C127 -177.3(4) . . . . ?
C76 C59 C86 Rb1 -62.29(19) . . . . ?
C76 C59 C86 Rb2 78.30(18) . . . . ?
C76 C59 C86 C4 175.96(19) . . . . ?
C76 C59 C86 C26 3.5(3) . . . . ?
C76 C59 C86 Rb2X 82.1(3) . . . . ?
C76 C72 C109 C83 -5.7(5) . . . . ?
C76 C72 C109 C127 170.5(2) . . . . ?
C76 C72 C109 C161 -17.6(7) . . . . ?
C76 C90 C111 Rb1 72.45(19) . . . . ?
C76 C90 C111 Rb2 -60.64(19) . . . . ?
C76 C90 C111 C26 2.7(3) . . . . ?
C76 C90 C111 Rb2X -59.6(2) . . . . ?
C77 C116 C152 C126 -8.7(7) . . . . ?
C77 C116 C152 C127 175.9(4) . . . . ?
C77 C118 C75 C126 -3.9(11) . . . . ?
C77 C118 C132 C55 67.2(11) . . . . ?
C77 C118 C132 C81 -54.1(11) . . . . ?
C77 C118 C132 C135 -171.6(9) . . . . ?
C78 C16 C2 C70 -173.37(19) . . . . ?
C78 C16 C2 C117 1.7(3) . . . . ?
C78 C16 C57 C38 -171.78(19) . . . . ?
C78 C16 C57 C41 6.2(3) . . . . ?
C78 C63 C14 C119 177.8(2) . . . . ?
C79 C50 C122 C69 -177.8(5) . . . . ?
C83 C109 C127 C128 179.0(3) . . . . ?
C83 C109 C127 C152 0.6(5) . . . . ?
C83 C151 C165 C22 -3.2(10) . . . . ?
C83 C175 C185 C22 3.1(11) . . . . ?
C86 C26 C111 Rb1 -73.79(15) . . . . ?
C86 C26 C111 Rb2 66.15(15) . . . . ?
C86 C26 C111 C90 -2.6(3) . . . . ?
C86 C26 C111 Rb2X 74.0(3) . . . . ?
C86 C59 C76 Rb1 60.30(18) . . . . ?
C86 C59 C76 Rb2 -71.45(18) . . . . ?
C86 C59 C76 C72 177.95(19) . . . . ?
C86 C59 C76 C90 -3.3(3) . . . . ?
C88 C70 C2 C16 164.5(2) . . . . ?
C88 C70 C2 C117 -10.3(3) . . . . ?
C88 C98 C113 C6 5.4(3) . . . . ?
C88 C98 C113 C140 125.4(3) . . . . ?
C88 C98 C113 C147 -113.9(3) . . . . ?
C92 O6 C142 C13 178.4(2) . . . . ?
C94 C3 C73 C12 -4.0(14) . . . . ?
C94 C3 C167 C52 -79.7(14) . . . . ?
C94 C3 C167 C124 34.6(16) . . . . ?
C94 C3 C167 C130 164.4(9) . . . . ?
C96 O8 C8 Rb1 -117.79(19) . . . . ?
C96 O8 C8 C121 177.32(19) . . . . ?
C100 O10 C13 C142 -177.9(2) . . . . ?
C102 O14 C104 C100 179.9(2) . . . . ?
C104 O14 C102 Rb1 -154.3(2) . . . . ?
C104 O14 C102 C7 175.8(2) . . . . ?
C106 C12 C73 C3 0.8(10) . . . . ?
C106 C74 C128 C127 173.3(4) . . . . ?
C106 C74 C128 C158 -3.4(6) . . . . ?
C109 C72 C76 Rb1 -88.9(3) . . . . ?
C109 C72 C76 Rb2 114.4(2) . . . . ?
C109 C72 C76 C59 -174.2(2) . . . . ?
C109 C72 C76 C90 7.7(5) . . . . ?
C109 C83 C151 C165 -177.0(6) . . . . ?
C109 C83 C175 C185 177.2(7) . . . . ?
C109 C127 C128 C74 1.8(4) . . . . ?
C109 C127 C128 C158 178.5(3) . . . . ?
C109 C127 C128 C136 -160.3(5) . . . . ?
C109 C127 C152 C116 115.3(4) . . . . ?
C109 C127 C152 C126 -60.1(5) . . . . ?
C109 C127 C152 C91 -131.0(6) . . . . ?
C109 C127 C152 C93 55.6(10) . . . . ?
C109 C161 C33 C164 -178.6(17) . . . . ?
C109 C161 C62 C162 179.4(15) . . . . ?
C112 O13 C160 Rb2 -113.5(4) . . . . ?
C112 O13 C160 C25 176.5(4) . . . . ?
C115 O12 C7 Rb1 -108.43(17) . . . . ?
C115 O12 C7 C102 -175.7(2) . . . . ?
C117 C10 C11 C78 1.1(4) . . . . ?
C117 C10 C156 C114 -56.6(15) . . . . ?
C117 C10 C156 C120 -179.8(10) . . . . ?
C117 C10 C156 C131 57.1(15) . . . . ?
C117 C10 C170 C46 108.7(7) . . . . ?
C117 C10 C170 C101 -135.4(5) . . . . ?
C117 C10 C170 C171 -15.7(7) . . . . ?
C118 C75 C126 C152 -1.4(9) . . . . ?
C121 O4 C28 C115 177.5(2) . . . . ?
C122 C50 C79 C42 -4.8(9) . . . . ?
C122 C50 C79 C54 -142.7(8) . . . . ?
C122 C50 C79 C80 115.4(7) . . . . ?
C123 C119 C15 C145 54.6(3) . . . . ?
C123 C119 C15 C149 174.3(2) . . . . ?
C123 C119 C15 C169 -64.8(3) . . . . ?
C127 C109 C161 C33 59(2) . . . . ?
C127 C109 C161 C62 -106(2) . . . . ?
C127 C128 C158 C27 117.9(5) . . . . ?
C127 C128 C158 C69 -53.8(6) . . . . ?
C127 C128 C136 C82 50.3(12) . . . . ?
C127 C128 C136 C84 -130.5(9) . . . . ?
C127 C152 C91 C153 -174.4(11) . . . . ?
C127 C152 C93 C155 179.1(11) . . . . ?
C128 C74 C106 C1 -63.6(11) . . . . ?
C128 C74 C106 C12 104.7(9) . . . . ?
C128 C74 C58 C143 72.5(15) . . . . ?
C128 C74 C58 C146 -99.1(13) . . . . ?
C128 C127 C152 C116 -63.2(4) . . . . ?
C128 C127 C152 C126 121.5(4) . . . . ?
C128 C127 C152 C91 50.6(7) . . . . ?
C128 C127 C152 C93 -122.9(9) . . . . ?
C128 C158 C27 C71 -170.3(5) . . . . ?
C128 C158 C69 C122 169.2(4) . . . . ?
C128 C136 C82 C137 -176.7(8) . . . . ?
C128 C136 C84 C138 175.4(9) . . . . ?
C129 C22 C185 C175 176.8(7) . . . . ?
C132 C118 C75 C126 173.8(7) . . . . ?
C132 C118 C77 C116 -174.9(6) . . . . ?
C142 O6 C92 C96 -179.9(2) . . . . ?
C151 C83 C109 C72 -61.9(9) . . . . ?
C151 C83 C109 C127 122.0(9) . . . . ?
C151 C83 C175 C185 -4.1(14) . . . . ?
C151 C165 C22 C129 -176.9(6) . . . . ?
C151 C165 C22 C185 2.0(10) . . . . ?
C152 C116 C77 C118 3.1(10) . . . . ?
C152 C127 C128 C74 -179.7(3) . . . . ?
C152 C127 C128 C158 -3.0(5) . . . . ?
C152 C127 C128 C136 18.2(6) . . . . ?
C152 C91 C153 C60 -22(2) . . . . ?
C154 C125 C18 C67 -176.1(15) . . . . ?
C156 C10 C11 C78 171.6(8) . . . . ?
C158 C27 C71 C50 0.8(9) . . . . ?
C158 C69 C122 C50 0.3(7) . . . . ?
C160 O13 C112 Rb2 114.0(4) . . . . ?
C160 O13 C112 C40 177.5(4) . . . . ?
C163 O11 C25 C160 -175.2(4) . . . . ?
C165 C22 C129 C35 177.1(8) . . . . ?
C165 C22 C129 C133 -50.7(10) . . . . ?
C165 C22 C129 C134 62.5(9) . . . . ?
C165 C22 C185 C175 -1.9(11) . . . . ?
C167 C3 C73 C12 157.1(9) . . . . ?
C172 O3 C177 Rb2 111.6(5) . . . . ?
C172 O3 C177 C9 -177.5(6) . . . . ?
C175 C83 C109 C72 116.8(11) . . . . ?
C175 C83 C109 C127 -59.3(11) . . . . ?
C175 C83 C151 C165 4.2(13) . . . . ?
C177 O3 C172 Rb2 -111.8(6) . . . . ?
C177 O3 C172 C184 -179.7(6) . . . . ?
C179 O17 C21 C20 -175.4(6) . . . . ?
C184 O7 C40 C112 -173.3(5) . . . . ?
C185 C22 C129 C35 -1.6(12) . . . . ?
C185 C22 C129 C133 130.5(9) . . . . ?
C185 C22 C129 C134 -116.2(10) . . . . ?
Rb2X C4 C86 Rb1 165.5(3) . . . . ?
Rb2X C4 C86 C26 80.8(3) . . . . ?
Rb2X C4 C86 C59 -92.2(3) . . . . ?
Rb2X C26 C111 Rb1 -147.8(3) . . . . ?
Rb2X C26 C111 C90 -76.6(3) . . . . ?
Rb2X C49 C26 Rb1 -163.2(2) . . . . ?
Rb2X C49 C26 C86 -75.0(2) . . . . ?
Rb2X C49 C26 C111 94.7(3) . . . . ?
Rb2X C59 C76 Rb1 126.7(2) . . . . ?
Rb2X C59 C76 C72 -115.6(3) . . . . ?
Rb2X C59 C76 C90 63.1(3) . . . . ?
Rb2X C59 C86 Rb1 -144.44(19) . . . . ?
Rb2X C59 C86 C4 93.8(3) . . . . ?
Rb2X C59 C86 C26 -78.7(3) . . . . ?
Rb2X C86 C26 Rb1 -154.7(4) . . . . ?
Rb2X C86 C26 C49 88.3(4) . . . . ?
Rb2X C86 C26 C111 -84.4(4) . . . . ?
Rb2X O2 C103 C66 -31.4(17) . . . . ?
Rb2X O2 C173 C178 43(3) . . . . ?
Rb2X O5 C68 C181 46.7(14) . . . . ?
Rb2X O5 C107 C105 -31.4(15) . . . . ?
Rb2X O9 C105 C107 -69.0(15) . . . . ?
Rb2X O9 C178 C173 58.2(16) . . . . ?
Rb2X O15 C39 C176 78.1(13) . . . . ?
Rb2X O15 C66 C103 -72.2(14) . . . . ?
Rb2X O16 C176 C39 14.4(14) . . . . ?
Rb2X O16 C180 C174 -15(2) . . . . ?
Rb2X O18 C174 C180 -54.8(10) . . . . ?
Rb2X O18 C181 C68 58.7(15) . . . . ?
O2 C103 C66 O15 72(2) . . . . ?
O2 C173 C178 O9 -71(2) . . . . ?
O9 C105 C107 O5 65.6(17) . . . . ?
O16 C176 C39 O15 -69.3(17) . . . . ?
O18 C174 C180 O16 55.3(15) . . . . ?
O18 C181 C68 O5 -66.3(16) . . . . ?
C31 C138 C84 C136 2.9(18) . . . . ?
C33 C161 C62 C162 14(4) . . . . ?
C39 O15 C66 C103 -167.4(14) . . . . ?
C43 C143 C58 C74 -171.7(10) . . . . ?
C43 C143 C58 C146 0.2(19) . . . . ?
C43 C144 C87 C146 2(2) . . . . ?
C43 C144 C148 C37 -44.0(14) . . . . ?
C43 C144 C148 C89 -153.3(10) . . . . ?
C43 C144 C148 C150 77.4(15) . . . . ?
C58 C74 C128 C127 -176.2(5) . . . . ?
C58 C74 C128 C136 -15.4(7) . . . . ?
C58 C143 C43 C144 -0.3(16) . . . . ?
C60 C155 C93 C152 9(3) . . . . ?
C62 C161 C33 C164 -14(3) . . . . ?
C62 C162 C97 C164 -3(2) . . . . ?
C62 C162 C97 C166 -167.0(12) . . . . ?
C66 O15 C39 C176 -175.8(14) . . . . ?
C68 O5 C107 C105 -173.5(13) . . . . ?
C82 C136 C84 C138 -5.3(16) . . . . ?
C82 C137 C31 C138 -2.5(15) . . . . ?
C82 C137 C31 C141 179.3(10) . . . . ?
C84 C136 C82 C137 4.0(15) . . . . ?
C87 C144 C148 C37 145.1(14) . . . . ?
C87 C144 C148 C89 35.7(18) . . . . ?
C87 C144 C148 C150 -93.5(15) . . . . ?
C87 C146 C58 C74 173.8(9) . . . . ?
C87 C146 C58 C143 1(2) . . . . ?
C91 C152 C93 C155 5.3(17) . . . . ?
C91 C153 C60 C155 34(3) . . . . ?
C91 C153 C60 C157 -172.0(15) . . . . ?
C93 C152 C91 C153 0.5(16) . . . . ?
C97 C164 C33 C161 6(2) . . . . ?
C103 O2 C173 C178 176.0(18) . . . . ?
C105 O9 C178 C173 -176.8(15) . . . . ?
C107 O5 C68 C181 -170.9(12) . . . . ?
C108 C125 C18 C67 -179.4(3) . . . . ?
C136 C82 C137 C31 -0.3(15) . . . . ?
C137 C31 C138 C84 1.2(17) . . . . ?
C137 C31 C141 C56 23.3(18) . . . . ?
C137 C31 C141 C85 -95.2(13) . . . . ?
C137 C31 C141 C139 171.1(12) . . . . ?
C138 C31 C141 C56 -154.9(14) . . . . ?
C138 C31 C141 C85 86.6(13) . . . . ?
C138 C31 C141 C139 -7.1(15) . . . . ?
C141 C31 C138 C84 179.6(10) . . . . ?
C143 C43 C144 C87 -1.1(19) . . . . ?
C143 C43 C144 C148 -171.9(10) . . . . ?
C144 C87 C146 C58 -2.5(18) . . . . ?
C148 C144 C87 C146 173.1(10) . . . . ?
C153 C60 C155 C93 -30(3) . . . . ?
C153 C60 C157 C44 134.2(19) . . . . ?
C153 C60 C157 C95 -108(2) . . . . ?
C153 C60 C157 C159 5(3) . . . . ?
C155 C60 C157 C44 -73(2) . . . . ?
C155 C60 C157 C95 44(2) . . . . ?
C155 C60 C157 C159 157.3(18) . . . . ?
C157 C60 C155 C93 175.6(15) . . . . ?
C161 C109 C127 C128 -169.0(7) . . . . ?
C161 C109 C127 C152 12.6(7) . . . . ?
C161 C62 C162 C97 -5(3) . . . . ?
C162 C97 C164 C33 3(2) . . . . ?
C162 C97 C166 C64 116.7(15) . . . . ?
C162 C97 C166 C99 -120.6(17) . . . . ?
C162 C97 C166 C168 -17(2) . . . . ?
C164 C97 C166 C64 -44(2) . . . . ?
C164 C97 C166 C99 79(2) . . . . ?
C164 C97 C166 C168 -177.3(19) . . . . ?
C166 C97 C164 C33 163.2(14) . . . . ?
C170 C10 C11 C78 179.9(4) . . . . ?
C173 O2 C103 C66 -177.6(17) . . . . ?
C174 O18 C181 C68 175.8(11) . . . . ?
C176 O16 C180 C174 179.4(13) . . . . ?
C178 O9 C105 C107 174.5(15) . . . . ?
C180 O16 C176 C39 -175.6(12) . . . . ?
C181 O18 C174 C180 173.8(11) . . . . ?

loop_
_smtbx_masks_void_nr
_smtbx_masks_void_average_x
_smtbx_masks_void_average_y
_smtbx_masks_void_average_z
_smtbx_masks_void_volume
_smtbx_masks_void_count_electrons
_smtbx_masks_void_content
1 -0.271 -0.334 -0.666 10652.6 1275.6 '32 C4H8O'
2 0.000 0.250 0.517 125.5 41.9 '1 C4H8O'
3 0.000 0.250 0.733 125.5 41.8 '1 C4H8O'
4 0.000 0.250 0.338 15.9 0.6 ?
5 0.000 0.250 0.413 18.2 0.0 ?
6 0.000 0.250 0.837 18.2 0.0 ?
7 0.000 0.250 0.912 15.9 0.6 ?
8 0.000 0.750 0.483 125.5 41.7 '1 C4H8O'
9 0.000 0.750 0.267 125.5 41.8 '1 C4H8O'
10 0.000 0.750 0.662 15.9 0.6 ?
11 0.000 0.750 0.587 18.2 0.0 ?
12 0.000 0.750 0.163 18.2 0.0 ?
13 0.000 0.750 0.088 15.9 0.6 ?
14 0.056 0.139 0.333 7.1 0.2 ?
15 0.056 0.639 0.667 7.1 0.2 ?
16 0.111 0.306 0.917 7.1 0.2 ?
17 0.111 0.806 0.083 7.1 0.2 ?
18 0.389 0.194 0.583 7.1 0.2 ?
19 0.389 0.694 0.417 7.1 0.2 ?
20 0.500 0.250 0.767 125.5 41.8 '1 C4H8O'
21 0.500 0.750 0.233 125.5 41.6 '1 C4H8O'
22 0.500 0.250 0.983 125.5 41.6 '1 C4H8O'
23 0.500 0.750 0.017 125.5 41.8 '1 C4H8O'
24 0.444 0.361 0.167 7.1 0.2 ?
25 0.444 0.861 0.833 7.1 0.2 ?
26 0.500 0.250 0.588 15.9 0.6 ?
27 0.500 0.750 0.412 15.9 0.6 ?
28 0.500 0.250 0.663 18.2 0.0 ?
29 0.500 0.750 0.337 18.2 0.0 ?
30 0.500 0.250 0.087 18.2 0.0 ?
31 0.500 0.750 0.913 18.2 0.0 ?
32 0.500 0.250 0.162 15.9 0.6 ?
33 0.500 0.750 0.838 15.9 0.6 ?
34 0.556 0.139 0.167 7.1 0.2 ?
35 0.556 0.639 0.833 7.1 0.2 ?
36 0.611 0.306 0.583 7.1 0.2 ?
37 0.611 0.806 0.417 7.1 0.2 ?
38 0.889 0.194 0.917 7.1 0.2 ?
39 0.889 0.694 0.083 7.1 0.2 ?
40 0.944 0.361 0.333 7.1 0.2 ?
41 0.944 0.861 0.667 7.1 0.2 ?
